data_4105018
loop_
_publ_author_name
'Yasuhiro Ohki'
'Motosuke Imada'
'Ayuro Murata'
'Yusuke Sunada'
'Shun Ohta'
'Masaru Honda'
'Takahiro Sasamori'
'Norihiro Tokitoh'
'Motomi Katada'
'Kazuyuki Tatsumi'

_publ_section_title
;
 Synthesis, Structures, and Electronic Properties of [8Fe-7S] Cluster
 Complexes Modeling the Nitrogenase P-Cluster
;
_journal_name_full 'Journal of the American Chemical Society'
_journal_page_first 13168
_journal_page_last 13178
_journal_paper_doi 10.1021/ja9055036
_journal_volume 131
_journal_year 2009
_chemical_formula_moiety 'C61 H131 Fe8 N5 S11 Si10 '
_chemical_formula_sum 'C61 H131 Fe8 N5 S11 Si10'
_chemical_formula_weight 2015.03
_space_group_IT_number 14
_symmetry_cell_setting monoclinic
_symmetry_Int_Tables_number 14
_symmetry_space_group_name_Hall '-P 2yn'
_symmetry_space_group_name_H-M 'P 1 21/n 1'
_cell_angle_alpha 90.0000
_cell_angle_beta 115.5750(19)
_cell_angle_gamma 90.0000
_cell_formula_units_Z 4
_cell_length_a 19.752(3)
_cell_length_b 26.317(4)
_cell_length_c 21.924(3)
_cell_measurement_reflns_used 14196
_cell_measurement_temperature 143.1
_cell_measurement_theta_max 27.4
_cell_measurement_theta_min 3.0
_cell_volume 10280(3)
_computing_cell_refinement CrystalClear
_computing_data_collection CrystalClear
_computing_data_reduction CrystalStructure
_computing_publication_material 'CrystalStructure 3.8'
_computing_structure_refinement CRYSTALS
_computing_structure_solution SIR97
_diffrn_detector_area_resol_mean 7.31
_diffrn_measured_fraction_theta_full 0.963
_diffrn_measured_fraction_theta_max 0.963
_diffrn_measurement_device_type 'Rigaku Saturn'
_diffrn_measurement_method \w
_diffrn_radiation_type 'Mo K\a'
_diffrn_radiation_wavelength 0.71070
_diffrn_reflns_av_R_equivalents 0.046
_diffrn_reflns_limit_h_max 25
_diffrn_reflns_limit_h_min -23
_diffrn_reflns_limit_k_max 28
_diffrn_reflns_limit_k_min -34
_diffrn_reflns_limit_l_max 27
_diffrn_reflns_limit_l_min -18
_diffrn_reflns_number 44413
_diffrn_reflns_theta_full 27.48
_diffrn_reflns_theta_max 27.48
_exptl_absorpt_coefficient_mu 1.468
_exptl_absorpt_correction_T_max 0.957
_exptl_absorpt_correction_T_min 0.786
_exptl_absorpt_correction_type multi-scan
_exptl_absorpt_process_details 'Jacobson, R. (1998) Private communication'
_exptl_crystal_colour black
_exptl_crystal_density_diffrn 1.302
_exptl_crystal_description plate
_exptl_crystal_F_000 4224.00
_exptl_crystal_size_max 0.10
_exptl_crystal_size_mid 0.05
_exptl_crystal_size_min 0.03
_refine_diff_density_max 2.43
_refine_diff_density_min -1.54
_refine_ls_extinction_method none
_refine_ls_goodness_of_fit_ref 0.807
_refine_ls_hydrogen_treatment refall
_refine_ls_number_parameters 892
_refine_ls_number_reflns 22712
_refine_ls_R_factor_gt 0.0962
_refine_ls_shift/su_max 0.0273
_refine_ls_structure_factor_coef Fsqd
_refine_ls_weighting_details 'w = 1/[0.0010Fo^2^ + 4.8000\s(Fo^2^) + 0.5000]/(4Fo^2^)'
_refine_ls_weighting_scheme calc
_refine_ls_wR_factor_ref 0.2282
_reflns_number_gt 13581
_reflns_number_total 22712
_reflns_threshold_expression F^2^>2.0\s(F^2^)
_cod_data_source_file ja9055036_si_002_09.cif
_cod_data_source_block '_Fe8S7(SBtp)3(tmtu)'
_cod_original_cell_volume 10279(3)
_cod_original_formula_sum 'C61 H131 Fe8 N5 S11 Si10 '
_cod_database_code 4105018

loop_
_symmetry_equiv_pos_site_id
_symmetry_equiv_pos_as_xyz
1 +X,+Y,+Z
2 1/2-X,1/2+Y,1/2-Z
3 -X,-Y,-Z
4 1/2+X,1/2-Y,1/2+Z

loop_
_atom_site_label
_atom_site_type_symbol
_atom_site_fract_x
_atom_site_fract_y
_atom_site_fract_z
_atom_site_U_iso_or_equiv
_atom_site_adp_type
_atom_site_occupancy
_atom_site_symmetry_multiplicity
_atom_site_calc_flag
_atom_site_refinement_flags
Fe(1) Fe 0.22365(6) 0.03954(5) 0.77000(6) 0.0353(3) Uani 1.00 1 d .
Fe(2) Fe 0.22860(6) 0.07841(5) 0.65547(6) 0.0348(3) Uani 1.00 1 d .
Fe(3) Fe 0.35668(6) 0.07760(5) 0.77683(6) 0.0354(3) Uani 1.00 1 d .
Fe(4) Fe 0.30169(6) -0.01130(5) 0.70868(6) 0.0375(3) Uani 1.00 1 d .
Fe(5) Fe 0.42701(6) 0.18751(5) 0.60898(6) 0.0370(3) Uani 1.00 1 d .
Fe(6) Fe 0.42982(6) 0.13085(5) 0.71689(6) 0.0354(3) Uani 1.00 1 d .
Fe(7) Fe 0.30364(6) 0.13238(5) 0.59933(6) 0.0343(2) Uani 1.00 1 d .
Fe(8) Fe 0.42382(7) 0.08438(5) 0.60921(6) 0.0392(3) Uani 1.00 1 d .
S(1) S 0.35262(10) 0.05788(8) 0.66789(10) 0.0343(5) Uani 1.00 1 d .
S(2) S 0.24704(11) 0.11965(8) 0.75314(10) 0.0358(5) Uani 1.00 1 d .
S(3) S 0.17480(11) 0.00394(8) 0.66484(11) 0.0382(5) Uani 1.00 1 d .
S(4) S 0.33940(12) 0.00330(8) 0.82191(11) 0.0394(5) Uani 1.00 1 d .
S(5) S 0.35796(11) 0.20087(8) 0.66700(10) 0.0352(5) Uani 1.00 1 d .
S(6) S 0.51956(11) 0.13490(9) 0.67852(12) 0.0435(5) Uani 1.00 1 d .
S(7) S 0.35184(12) 0.13701(9) 0.52228(11) 0.0401(5) Uani 1.00 1 d .
S(8) S 0.35796(13) -0.07418(9) 0.67287(12) 0.0458(6) Uani 1.00 1 d .
S(9) S 0.46302(18) 0.00938(10) 0.57839(17) 0.0687(9) Uani 1.00 1 d .
S(10) S 0.15084(13) 0.02694(9) 0.82426(12) 0.0434(6) Uani 1.00 1 d .
S(11) S 0.46128(13) 0.26141(9) 0.57839(12) 0.0452(6) Uani 1.00 1 d .
Si(1) Si 0.14312(14) 0.17821(11) 0.55697(14) 0.0536(7) Uani 1.00 1 d .
Si(2) Si 0.15522(13) 0.07750(10) 0.49483(11) 0.0414(6) Uani 1.00 1 d .
Si(3) Si 0.46670(14) 0.17558(10) 0.85985(12) 0.0458(6) Uani 1.00 1 d .
Si(4) Si 0.53373(13) 0.07359(11) 0.85480(13) 0.0500(7) Uani 1.00 1 d .
Si(5) Si 0.48229(16) -0.14737(12) 0.80241(14) 0.0542(7) Uani 1.00 1 d .
Si(6) Si 0.21675(14) -0.13663(11) 0.54107(13) 0.0505(7) Uani 1.00 1 d .
Si(7) Si 0.2569(4) 0.0949(3) 0.9686(3) 0.0553(17) Uiso 0.45 1 d P
Si(8) Si -0.0150(3) 0.0819(2) 0.7152(2) 0.0329(12) Uiso 0.45 1 d P
Si(9) Si 0.2567(2) 0.0746(2) 0.9787(2) 0.0425(11) Uiso 0.55 1 d P
Si(10) Si -0.0208(5) 0.0673(4) 0.7267(5) 0.106(3) Uiso 0.55 1 d P
Si(11) Si 0.36055(17) 0.24247(12) 0.39895(15) 0.0613(8) Uani 1.00 1 d .
Si(12) Si 0.64812(17) 0.26788(13) 0.64071(17) 0.0644(9) Uani 1.00 1 d .
N(1) N 0.1914(3) 0.1183(2) 0.5661(3) 0.0361(17) Uani 1.00 1 d .
N(2) N 0.4572(3) 0.1164(2) 0.8169(3) 0.0392(18) Uani 1.00 1 d .
N(3) N 0.6051(6) -0.0141(3) 0.6211(5) 0.085(3) Uani 1.00 1 d .
N(4) N 0.5761(5) 0.0652(3) 0.5759(5) 0.067(3) Uani 1.00 1 d .
N(5) N 0.3384(4) 0.3655(2) 0.6831(3) 0.050(2) Uani 1.00 1 d .
C(1) C 0.1565(5) 0.2091(3) 0.6362(5) 0.062(3) Uani 1.00 1 d .
C(2) C 0.1798(5) 0.2262(4) 0.5130(5) 0.066(3) Uani 1.00 1 d .
C(3) C 0.0397(5) 0.1741(4) 0.5054(5) 0.061(3) Uani 1.00 1 d .
C(4) C 0.2196(5) 0.0256(3) 0.5035(4) 0.053(2) Uani 1.00 1 d .
C(5) C 0.1404(5) 0.1137(4) 0.4162(4) 0.055(2) Uani 1.00 1 d .
C(6) C 0.0665(5) 0.0495(4) 0.4811(4) 0.059(3) Uani 1.00 1 d .
C(7) C 0.5249(5) 0.2205(4) 0.8359(5) 0.064(3) Uani 1.00 1 d .
C(8) C 0.5113(6) 0.1681(4) 0.9538(4) 0.064(3) Uani 1.00 1 d .
C(9) C 0.3765(5) 0.2082(3) 0.8413(4) 0.050(2) Uani 1.00 1 d .
C(10) C 0.6250(5) 0.1073(4) 0.8791(5) 0.065(3) Uani 1.00 1 d .
C(11) C 0.5354(5) 0.0428(4) 0.9314(5) 0.064(3) Uani 1.00 1 d .
C(12) C 0.5302(5) 0.0232(4) 0.7948(5) 0.062(3) Uani 1.00 1 d .
C(13) C 0.3384(5) -0.1391(3) 0.6791(4) 0.049(2) Uani 1.00 1 d .
C(14) C 0.3885(5) -0.1669(4) 0.7360(4) 0.062(3) Uani 1.00 1 d .
C(15) C 0.3691(10) -0.2194(5) 0.7386(7) 0.141(6) Uani 1.00 1 d .
C(16) C 0.3044(10) -0.2413(6) 0.6913(8) 0.155(6) Uani 1.00 1 d .
C(17) C 0.2610(8) -0.2133(5) 0.6347(6) 0.096(4) Uani 1.00 1 d .
C(18) C 0.2775(5) -0.1629(4) 0.6277(4) 0.057(3) Uani 1.00 1 d .
C(19) C 0.4786(6) -0.0975(4) 0.8593(5) 0.076(3) Uani 1.00 1 d .
C(20) C 0.5416(6) -0.1303(5) 0.7601(5) 0.079(4) Uani 1.00 1 d .
C(21) C 0.5273(8) -0.2037(5) 0.8600(7) 0.124(5) Uani 1.00 1 d .
C(22) C 0.2733(5) -0.1059(4) 0.5023(4) 0.056(3) Uani 1.00 1 d .
C(23) C 0.1433(5) -0.0925(4) 0.5398(6) 0.072(3) Uani 1.00 1 d .
C(24) C 0.1663(7) -0.1900(4) 0.4826(5) 0.077(3) Uani 1.00 1 d .
C(25) C 0.5538(6) 0.0221(4) 0.5921(6) 0.071(4) Uani 1.00 1 d .
C(26) C 0.5977(10) -0.0551(5) 0.6626(9) 0.130(7) Uani 1.00 1 d .
C(27) C 0.6704(7) -0.0224(5) 0.6098(7) 0.098(5) Uani 1.00 1 d .
C(28) C 0.5270(6) 0.0946(4) 0.5197(5) 0.063(3) Uani 1.00 1 d .
C(29) C 0.6509(6) 0.0878(5) 0.6195(7) 0.086(4) Uani 1.00 1 d .
C(30) C 0.1247(12) 0.0874(9) 0.8346(12) 0.042(6) Uiso 0.45 1 d P
C(31) C 0.1686(11) 0.1175(8) 0.8926(10) 0.045(4) Uiso 0.45 1 d P
C(32) C 0.1439(18) 0.1700(13) 0.8983(16) 0.094(9) Uiso 0.45 1 d P
C(33) C 0.0767(19) 0.1868(13) 0.8533(16) 0.097(9) Uiso 0.45 1 d P
C(34) C 0.0319(16) 0.1565(12) 0.7983(15) 0.082(7) Uiso 0.45 1 d P
C(35) C 0.0543(11) 0.1071(8) 0.7899(11) 0.042(5) Uiso 0.45 1 d P
C(36) C 0.2702(19) 0.1429(14) 1.0459(17) 0.100(9) Uiso 0.45 1 d P
C(37) C 0.341(2) 0.0865(13) 0.9549(17) 0.074(10) Uiso 0.45 1 d P
C(38) C 0.2583(13) 0.0117(9) 0.9920(11) 0.056(5) Uiso 0.45 1 d P
C(39) C -0.113(2) 0.1280(15) 0.6938(18) 0.099(11) Uiso 0.45 1 d P
C(40) C -0.003(2) 0.0089(18) 0.688(2) 0.144(15) Uiso 0.45 1 d P
C(41) C 0.0191(14) 0.1037(10) 0.6551(12) 0.051(5) Uiso 0.45 1 d P
C(42) C 0.1167(10) 0.0835(7) 0.8496(9) 0.038(4) Uiso 0.55 1 d P
C(43) C 0.1616(9) 0.1011(7) 0.9166(9) 0.049(4) Uiso 0.55 1 d P
C(44) C 0.1339(11) 0.1441(8) 0.9408(10) 0.065(5) Uiso 0.55 1 d P
C(45) C 0.0618(13) 0.1644(9) 0.8978(12) 0.083(6) Uiso 0.55 1 d P
C(46) C 0.0222(13) 0.1452(9) 0.8360(12) 0.079(6) Uiso 0.55 1 d P
C(47) C 0.0458(10) 0.1007(7) 0.8102(9) 0.050(4) Uiso 0.55 1 d P
C(48) C 0.2790(11) 0.1059(8) 1.0632(9) 0.062(4) Uiso 0.55 1 d P
C(49) C 0.3351(13) 0.1035(9) 0.9538(11) 0.054(6) Uiso 0.55 1 d P
C(50) C 0.295(3) 0.007(2) 0.983(3) 0.25(2) Uiso 0.55 1 d P
C(51) C -0.1124(11) 0.1022(8) 0.6942(10) 0.056(4) Uiso 0.55 1 d P
C(52) C -0.0307(10) 0.0080(7) 0.7171(9) 0.060(4) Uiso 0.55 1 d P
C(53) C 0.012(2) 0.0832(15) 0.647(2) 0.129(14) Uiso 0.55 1 d P
C(54) C 0.5058(4) 0.2422(3) 0.5265(4) 0.043(2) Uani 1.00 1 d .
C(55) C 0.4629(5) 0.2301(3) 0.4565(4) 0.051(2) Uani 1.00 1 d .
C(56) C 0.5027(6) 0.2110(4) 0.4208(5) 0.061(3) Uani 1.00 1 d .
C(57) C 0.5790(6) 0.2055(4) 0.4504(5) 0.070(3) Uani 1.00 1 d .
C(58) C 0.6206(5) 0.2221(4) 0.5157(5) 0.061(3) Uani 1.00 1 d .
C(59) C 0.5849(5) 0.2397(3) 0.5558(5) 0.053(2) Uani 1.00 1 d .
C(60) C 0.2972(6) 0.2674(4) 0.4330(6) 0.079(4) Uani 1.00 1 d .
C(61) C 0.3658(8) 0.2898(5) 0.3355(7) 0.111(5) Uani 1.00 1 d .
C(62) C 0.3141(7) 0.1801(4) 0.3528(5) 0.083(4) Uani 1.00 1 d .
C(63) C 0.6290(8) 0.3389(5) 0.6403(8) 0.105(5) Uani 1.00 1 d .
C(64) C 0.7499(6) 0.2605(5) 0.6522(7) 0.099(5) Uani 1.00 1 d .
C(65) C 0.6421(6) 0.2379(4) 0.7168(5) 0.073(3) Uani 1.00 1 d .
C(66) C 0.3207(13) 0.4020(10) 0.6237(12) 0.179(9) Uiso 1.00 1 d .
C(67) C 0.3113(11) 0.3654(8) 0.5592(10) 0.148(7) Uiso 1.00 1 d .
C(68) C 0.3613(8) 0.4034(5) 0.7415(7) 0.096(4) Uiso 1.00 1 d .
C(69) C 0.3747(11) 0.3669(8) 0.8095(10) 0.148(7) Uiso 1.00 1 d .
C(70) C 0.4098(10) 0.3311(7) 0.6952(8) 0.124(5) Uiso 1.00 1 d .
C(71) C 0.4836(9) 0.3622(6) 0.7179(8) 0.115(5) Uiso 1.00 1 d .
C(72) C 0.2805(9) 0.3263(7) 0.6832(8) 0.125(5) Uiso 1.00 1 d .
C(73) C 0.2008(10) 0.3568(7) 0.6487(9) 0.147(7) Uiso 1.00 1 d .
H(1) H 0.6851 0.0818 0.5991 0.117 Uiso 1.00 1 c R
H(3) H 0.6452 0.1240 0.6235 0.117 Uiso 1.00 1 c R
H(4) H 0.6615 0.3573 0.6252 0.139 Uiso 1.00 1 c R
H(5) H 0.6389 0.3498 0.6857 0.139 Uiso 1.00 1 c R
H(6) H 0.5770 0.3457 0.6100 0.139 Uiso 1.00 1 c R
H(7) H 0.2219 0.2446 0.5466 0.073 Uiso 1.00 1 c R
H(8) H 0.1401 0.2500 0.4873 0.073 Uiso 1.00 1 c R
H(9) H 0.1958 0.2085 0.4827 0.073 Uiso 1.00 1 c R
H(10) H 0.6709 0.0723 0.6640 0.117 Uiso 1.00 1 c R
H(11) H 0.0279 0.1802 0.4583 0.067 Uiso 1.00 1 c R
H(12) H 0.0150 0.1994 0.5209 0.067 Uiso 1.00 1 c R
H(13) H 0.0224 0.1405 0.5102 0.067 Uiso 1.00 1 c R
H(14) H 0.2538 0.0357 0.4846 0.059 Uiso 1.00 1 c R
H(15) H 0.1913 -0.0040 0.4797 0.059 Uiso 1.00 1 c R
H(16) H 0.2480 0.0175 0.5510 0.059 Uiso 1.00 1 c R
H(17) H 0.5014 -0.0053 0.7990 0.068 Uiso 1.00 1 c R
H(18) H 0.5808 0.0121 0.8050 0.068 Uiso 1.00 1 c R
H(19) H 0.5065 0.0363 0.7490 0.068 Uiso 1.00 1 c R
H(20) H 0.4031 -0.2402 0.7757 0.134 Uiso 1.00 1 c R
H(21) H 0.6749 0.2216 0.5346 0.082 Uiso 1.00 1 c R
H(22) H 0.5774 0.2164 0.8670 0.071 Uiso 1.00 1 c R
H(23) H 0.5094 0.2551 0.8380 0.071 Uiso 1.00 1 c R
H(24) H 0.5181 0.2130 0.7903 0.071 Uiso 1.00 1 c R
H(25) H 0.6389 0.1061 0.8416 0.068 Uiso 1.00 1 c R
H(26) H 0.6637 0.0908 0.9182 0.068 Uiso 1.00 1 c R
H(27) H 0.6200 0.1424 0.8899 0.068 Uiso 1.00 1 c R
H(28) H 0.0752 0.0176 0.5056 0.069 Uiso 1.00 1 c R
H(29) H 0.0371 0.0432 0.4332 0.069 Uiso 1.00 1 c R
H(30) H 0.0394 0.0725 0.4972 0.069 Uiso 1.00 1 c R
H(31) H 0.5650 0.0633 0.9708 0.068 Uiso 1.00 1 c R
H(32) H 0.5577 0.0093 0.9366 0.069 Uiso 1.00 1 c R
H(33) H 0.4846 0.0398 0.9271 0.069 Uiso 1.00 1 c R
H(34) H 0.1179 0.1977 0.6493 0.074 Uiso 1.00 1 c R
H(35) H 0.1532 0.2457 0.6300 0.074 Uiso 1.00 1 c R
H(36) H 0.2055 0.2003 0.6714 0.074 Uiso 1.00 1 c R
H(37) H 0.2744 0.2393 0.4459 0.092 Uiso 1.00 1 c R
H(38) H 0.2583 0.2877 0.3987 0.092 Uiso 1.00 1 c R
H(39) H 0.3253 0.2884 0.4723 0.092 Uiso 1.00 1 c R
H(40) H 0.5319 0.0840 0.4795 0.088 Uiso 1.00 1 c R
H(41) H 0.5400 0.1303 0.5283 0.088 Uiso 1.00 1 c R
H(42) H 0.4756 0.0896 0.5131 0.089 Uiso 1.00 1 c R
H(43) H 0.3637 0.2305 0.8027 0.060 Uiso 1.00 1 c R
H(44) H 0.3815 0.2281 0.8803 0.060 Uiso 1.00 1 c R
H(45) H 0.3371 0.1831 0.8313 0.060 Uiso 1.00 1 c R
H(46) H 0.0901 0.1277 0.3960 0.063 Uiso 1.00 1 c R
H(47) H 0.1469 0.0910 0.3842 0.063 Uiso 1.00 1 c R
H(48) H 0.1767 0.1411 0.4276 0.063 Uiso 1.00 1 c R
H(49) H 0.2801 -0.0702 0.5145 0.068 Uiso 1.00 1 c R
H(50) H 0.2475 -0.1091 0.4535 0.068 Uiso 1.00 1 c R
H(51) H 0.3220 -0.1223 0.5186 0.068 Uiso 1.00 1 c R
H(52) H 0.0981 -0.1114 0.5316 0.087 Uiso 1.00 1 c R
H(53) H 0.1326 -0.0677 0.5041 0.088 Uiso 1.00 1 c R
H(54) H 0.1608 -0.0752 0.5830 0.087 Uiso 1.00 1 c R
H(55) H 0.4813 -0.0644 0.8409 0.084 Uiso 1.00 1 c R
H(56) H 0.5205 -0.1014 0.9034 0.084 Uiso 1.00 1 c R
H(57) H 0.4319 -0.1002 0.8636 0.084 Uiso 1.00 1 c R
H(58) H 0.6184 -0.0445 0.7096 0.178 Uiso 1.00 1 c R
H(59) H 0.6246 -0.0848 0.6586 0.178 Uiso 1.00 1 c R
H(60) H 0.5450 -0.0634 0.6472 0.178 Uiso 1.00 1 c R
H(61) H 0.6040 0.1900 0.4254 0.092 Uiso 1.00 1 c R
H(62) H 0.1966 -0.2026 0.4608 0.084 Uiso 1.00 1 c R
H(63) H 0.1186 -0.1779 0.4485 0.084 Uiso 1.00 1 c R
H(64) H 0.1577 -0.2173 0.5082 0.084 Uiso 1.00 1 c R
H(65) H 0.4749 0.2016 0.3737 0.076 Uiso 1.00 1 c R
H(66) H 0.6663 -0.0027 0.5709 0.129 Uiso 1.00 1 c R
H(69) H 0.3666 0.3241 0.3519 0.128 Uiso 1.00 1 c R
H(70) H 0.3225 0.2856 0.2923 0.128 Uiso 1.00 1 c R
H(71) H 0.4113 0.2838 0.3299 0.128 Uiso 1.00 1 c R
H(72) H 0.4727 0.1624 0.9692 0.069 Uiso 1.00 1 c R
H(73) H 0.5389 0.1988 0.9746 0.069 Uiso 1.00 1 c R
H(74) H 0.5454 0.1394 0.9665 0.069 Uiso 1.00 1 c R
H(76) H 0.7146 -0.0118 0.6494 0.129 Uiso 1.00 1 c R
H(77) H 0.6745 -0.0582 0.6013 0.129 Uiso 1.00 1 c R
H(78) H 0.2176 -0.2290 0.5990 0.096 Uiso 1.00 1 c R
H(82) H 0.5131 -0.2035 0.8972 0.121 Uiso 1.00 1 c R
H(83) H 0.5814 -0.2014 0.8777 0.121 Uiso 1.00 1 c R
H(84) H 0.5102 -0.2350 0.8346 0.121 Uiso 1.00 1 c R
H(85) H 0.2901 -0.2755 0.6974 0.141 Uiso 1.00 1 c R
H(86) H 0.3188 0.1778 0.3106 0.096 Uiso 1.00 1 c R
H(87) H 0.2614 0.1801 0.3434 0.097 Uiso 1.00 1 c R
H(88) H 0.3389 0.1513 0.3812 0.096 Uiso 1.00 1 c R
H(92) H 0.6040 0.2551 0.7259 0.087 Uiso 1.00 1 c R
H(93) H 0.6902 0.2408 0.7559 0.087 Uiso 1.00 1 c R
H(94) H 0.6288 0.2023 0.7076 0.087 Uiso 1.00 1 c R
H(95) H 0.7699 0.2283 0.6741 0.119 Uiso 1.00 1 c R
H(96) H 0.7802 0.2880 0.6800 0.119 Uiso 1.00 1 c R
H(97) H 0.7507 0.2614 0.6083 0.119 Uiso 1.00 1 c R
H(108) H 0.5682 -0.1602 0.7563 0.098 Uiso 1.00 1 c R
H(109) H 0.5775 -0.1045 0.7863 0.098 Uiso 1.00 1 c R
H(110) H 0.5104 -0.1171 0.7153 0.098 Uiso 1.00 1 c R

loop_
_atom_site_aniso_label
_atom_site_aniso_U_11
_atom_site_aniso_U_22
_atom_site_aniso_U_33
_atom_site_aniso_U_12
_atom_site_aniso_U_13
_atom_site_aniso_U_23
Fe(1) 0.0353(5) 0.0332(6) 0.0380(6) -0.0014(5) 0.0165(5) -0.0005(5)
Fe(2) 0.0294(5) 0.0393(6) 0.0347(5) -0.0031(4) 0.0129(4) -0.0012(5)
Fe(3) 0.0301(5) 0.0368(6) 0.0349(5) -0.0014(4) 0.0099(4) 0.0014(5)
Fe(4) 0.0354(6) 0.0373(6) 0.0402(6) -0.0009(5) 0.0169(5) -0.0008(5)
Fe(5) 0.0323(5) 0.0360(6) 0.0447(6) -0.0004(5) 0.0186(5) 0.0022(5)
Fe(6) 0.0275(5) 0.0377(6) 0.0376(6) -0.0016(4) 0.0109(4) 0.0019(5)
Fe(7) 0.0285(5) 0.0361(6) 0.0368(5) -0.0019(4) 0.0126(4) 0.0001(5)
Fe(8) 0.0372(6) 0.0351(6) 0.0496(7) 0.0026(5) 0.0229(5) 0.0019(5)
S(1) 0.0283(9) 0.0373(11) 0.0375(10) -0.0020(8) 0.0144(8) 0.0036(8)
S(2) 0.0334(9) 0.0316(10) 0.0384(10) -0.0003(8) 0.0117(8) -0.0007(8)
S(3) 0.0334(9) 0.0378(11) 0.0442(11) -0.0074(8) 0.0174(9) -0.0070(9)
S(4) 0.0398(10) 0.0376(11) 0.0405(10) 0.0034(9) 0.0169(9) 0.0056(9)
S(5) 0.0322(9) 0.0341(10) 0.0392(10) 0.0003(8) 0.0152(8) -0.0003(8)
S(6) 0.0259(9) 0.0441(12) 0.0606(13) 0.0018(8) 0.0189(9) 0.0066(10)
S(7) 0.0414(10) 0.0419(12) 0.0414(11) -0.0019(9) 0.0221(9) -0.0000(9)
S(8) 0.0439(11) 0.0460(13) 0.0499(12) 0.0014(10) 0.0226(10) -0.0020(10)
S(9) 0.087(2) 0.0362(13) 0.117(2) -0.0023(13) 0.077(2) -0.0060(14)
S(10) 0.0499(12) 0.0378(12) 0.0519(12) 0.0010(9) 0.0308(11) -0.0034(9)
S(11) 0.0498(12) 0.0372(12) 0.0584(13) 0.0000(9) 0.0326(11) 0.0008(10)
Si(1) 0.0393(13) 0.0552(17) 0.0530(15) 0.0109(12) 0.0074(12) -0.0001(12)
Si(2) 0.0372(11) 0.0460(14) 0.0333(11) -0.0072(10) 0.0079(9) -0.0004(10)
Si(3) 0.0427(13) 0.0433(14) 0.0393(12) -0.0099(11) 0.0064(10) -0.0021(10)
Si(4) 0.0308(11) 0.0497(16) 0.0517(14) -0.0029(11) 0.0009(10) 0.0068(12)
Si(5) 0.0482(14) 0.0557(18) 0.0507(15) -0.0006(13) 0.0137(12) 0.0076(12)
Si(6) 0.0406(13) 0.0581(17) 0.0496(14) -0.0002(12) 0.0163(11) -0.0062(12)
Si(11) 0.0620(17) 0.0595(19) 0.0544(16) 0.0157(14) 0.0177(14) 0.0174(14)
Si(12) 0.0569(17) 0.061(2) 0.082(2) -0.0171(14) 0.0365(16) -0.0023(16)
N(1) 0.024(3) 0.043(4) 0.036(3) -0.002(2) 0.008(2) 0.001(2)
N(2) 0.030(3) 0.039(4) 0.039(3) -0.003(2) 0.006(2) 0.006(3)
N(3) 0.124(8) 0.048(5) 0.138(9) 0.033(5) 0.108(8) 0.033(5)
N(4) 0.080(6) 0.048(5) 0.106(7) 0.012(4) 0.070(6) 0.018(5)
N(5) 0.075(5) 0.030(3) 0.060(4) 0.002(3) 0.045(4) -0.004(3)
C(1) 0.060(6) 0.038(5) 0.086(7) 0.017(4) 0.030(5) 0.005(5)
C(2) 0.049(5) 0.070(7) 0.064(6) -0.004(5) 0.009(5) 0.017(5)
C(3) 0.040(5) 0.064(7) 0.064(6) -0.000(4) 0.008(4) 0.006(5)
C(4) 0.050(5) 0.053(6) 0.045(5) -0.007(4) 0.011(4) -0.014(4)
C(5) 0.046(5) 0.078(7) 0.033(4) -0.017(5) 0.009(4) -0.005(4)
C(6) 0.046(5) 0.088(8) 0.038(4) -0.008(5) 0.012(4) -0.001(5)
C(7) 0.046(5) 0.075(7) 0.057(5) -0.023(5) 0.010(4) -0.021(5)
C(8) 0.066(6) 0.059(6) 0.048(5) -0.023(5) 0.007(4) 0.002(4)
C(9) 0.064(5) 0.037(5) 0.049(5) -0.002(4) 0.023(4) -0.010(4)
C(10) 0.035(4) 0.063(7) 0.071(6) 0.003(4) -0.003(4) 0.017(5)
C(11) 0.050(5) 0.058(6) 0.064(6) -0.003(5) 0.004(4) 0.019(5)
C(12) 0.042(5) 0.058(6) 0.071(6) 0.016(4) 0.009(4) 0.011(5)
C(13) 0.051(5) 0.057(6) 0.043(4) -0.015(4) 0.023(4) 0.002(4)
C(14) 0.060(6) 0.062(7) 0.044(5) -0.019(5) 0.003(4) 0.015(4)
C(15) 0.161(16) 0.073(10) 0.102(11) -0.041(10) -0.025(10) 0.043(8)
C(16) 0.159(16) 0.080(11) 0.113(12) -0.066(11) -0.047(11) 0.020(9)
C(17) 0.112(10) 0.071(8) 0.058(6) -0.036(7) -0.008(6) 0.016(6)
C(18) 0.046(5) 0.074(7) 0.052(5) -0.015(5) 0.023(4) 0.001(5)
C(19) 0.069(7) 0.088(9) 0.053(6) 0.011(6) 0.009(5) 0.004(6)
C(20) 0.061(6) 0.120(11) 0.064(6) 0.002(7) 0.033(6) 0.002(7)
C(21) 0.096(10) 0.090(11) 0.116(11) -0.009(8) -0.021(9) 0.041(9)
C(22) 0.063(6) 0.060(6) 0.047(5) 0.009(5) 0.025(4) 0.004(4)
C(23) 0.055(6) 0.073(8) 0.091(8) -0.003(5) 0.033(6) -0.029(6)
C(24) 0.088(8) 0.060(7) 0.062(6) 0.000(6) 0.012(6) -0.006(5)
C(25) 0.089(8) 0.055(6) 0.113(9) 0.020(6) 0.085(8) 0.021(6)
C(26) 0.209(19) 0.067(9) 0.169(15) 0.057(11) 0.136(15) 0.047(10)
C(27) 0.109(10) 0.076(9) 0.138(12) 0.045(8) 0.080(10) 0.027(8)
C(28) 0.082(7) 0.054(6) 0.085(7) 0.023(5) 0.065(6) 0.016(5)
C(29) 0.071(7) 0.088(9) 0.135(11) 0.003(6) 0.078(8) 0.023(8)
C(54) 0.045(4) 0.029(4) 0.060(5) 0.010(3) 0.027(4) 0.012(3)
C(55) 0.052(5) 0.051(5) 0.050(5) 0.009(4) 0.021(4) 0.014(4)
C(56) 0.074(7) 0.065(7) 0.051(5) 0.019(5) 0.035(5) 0.013(5)
C(57) 0.090(8) 0.079(8) 0.062(6) 0.032(6) 0.052(6) 0.018(6)
C(58) 0.061(6) 0.062(6) 0.082(7) 0.019(5) 0.052(6) 0.026(5)
C(59) 0.057(5) 0.038(5) 0.073(6) 0.003(4) 0.035(5) 0.009(4)
C(60) 0.077(7) 0.072(8) 0.081(8) 0.031(6) 0.029(6) 0.021(6)
C(61) 0.103(11) 0.101(11) 0.115(11) 0.009(9) 0.034(9) 0.064(9)
C(62) 0.112(10) 0.063(7) 0.066(7) 0.016(7) 0.031(7) 0.021(6)
C(63) 0.103(11) 0.080(10) 0.164(14) -0.026(8) 0.087(11) -0.017(9)
C(64) 0.065(7) 0.110(12) 0.123(11) -0.033(7) 0.041(8) -0.015(9)
C(65) 0.070(7) 0.084(8) 0.063(6) -0.030(6) 0.026(6) -0.011(6)

loop_
_atom_type_symbol
_atom_type_description
_atom_type_scat_dispersion_real
_atom_type_scat_dispersion_imag
_atom_type_scat_source
C C 0.003 0.002
;
International Tables for Crystallography
(1992, Vol. C, Tables 4.2.6.8 and 6.1.1.4)
;
H H 0.000 0.000
;
International Tables for Crystallography
(1992, Vol. C, Table 6.1.1.4)
;
N N 0.006 0.003
;
International Tables for Crystallography
(1992, Vol. C, Tables 4.2.6.8 and 6.1.1.4)
;
Fe Fe 0.346 0.844
;
International Tables for Crystallography
(1992, Vol. C, Tables 4.2.6.8 and 6.1.1.4)
;
S S 0.125 0.123
;
International Tables for Crystallography
(1992, Vol. C, Tables 4.2.6.8 and 6.1.1.4)
;
Si Si 0.082 0.070
;
International Tables for Crystallography
(1992, Vol. C, Tables 4.2.6.8 and 6.1.1.4)
;

loop_
_geom_angle_atom_site_label_1
_geom_angle_atom_site_label_2
_geom_angle_atom_site_label_3
_geom_angle
_geom_angle_publ_flag
Fe(2) Fe(1) Fe(3) 60.38(4) yes
Fe(2) Fe(1) Fe(4) 59.55(4) yes
Fe(2) Fe(1) S(2) 53.41(7) yes
Fe(2) Fe(1) S(3) 52.89(7) yes
Fe(2) Fe(1) S(4) 100.85(8) yes
Fe(2) Fe(1) S(10) 145.00(7) yes
Fe(3) Fe(1) Fe(4) 59.17(4) yes
Fe(3) Fe(1) S(2) 53.31(6) yes
Fe(3) Fe(1) S(3) 100.46(8) yes
Fe(3) Fe(1) S(4) 52.90(7) yes
Fe(3) Fe(1) S(10) 146.77(7) yes
Fe(4) Fe(1) S(2) 100.21(8) yes
Fe(4) Fe(1) S(3) 52.83(6) yes
Fe(4) Fe(1) S(4) 52.75(7) yes
Fe(4) Fe(1) S(10) 142.82(8) yes
S(2) Fe(1) S(3) 104.42(9) yes
S(2) Fe(1) S(4) 104.15(8) yes
S(2) Fe(1) S(10) 116.97(10) yes
S(3) Fe(1) S(4) 103.21(9) yes
S(3) Fe(1) S(10) 112.67(9) yes
S(4) Fe(1) S(10) 114.00(10) yes
Fe(1) Fe(2) Fe(3) 59.87(4) yes
Fe(1) Fe(2) Fe(4) 60.84(4) yes
Fe(1) Fe(2) Fe(7) 148.58(4) yes
Fe(1) Fe(2) S(1) 104.40(6) yes
Fe(1) Fe(2) S(2) 51.36(6) yes
Fe(1) Fe(2) S(3) 52.91(7) yes
Fe(1) Fe(2) N(1) 156.8(2) yes
Fe(3) Fe(2) Fe(4) 59.42(4) yes
Fe(3) Fe(2) Fe(7) 89.34(4) yes
Fe(3) Fe(2) S(1) 55.00(6) yes
Fe(3) Fe(2) S(2) 52.66(6) yes
Fe(3) Fe(2) S(3) 100.07(6) yes
Fe(3) Fe(2) N(1) 136.14(18) yes
Fe(4) Fe(2) Fe(7) 110.71(6) yes
Fe(4) Fe(2) S(1) 55.74(6) yes
Fe(4) Fe(2) S(2) 99.68(6) yes
Fe(4) Fe(2) S(3) 53.40(6) yes
Fe(4) Fe(2) N(1) 138.4(2) yes
Fe(7) Fe(2) S(1) 55.80(6) yes
Fe(7) Fe(2) S(2) 106.27(7) yes
Fe(7) Fe(2) S(3) 149.44(9) yes
Fe(7) Fe(2) N(1) 48.64(19) yes
S(1) Fe(2) S(2) 104.95(7) yes
S(1) Fe(2) S(3) 106.74(9) yes
S(1) Fe(2) N(1) 98.6(2) yes
S(2) Fe(2) S(3) 102.46(10) yes
S(2) Fe(2) N(1) 119.8(2) yes
S(3) Fe(2) N(1) 122.36(18) yes
Fe(1) Fe(3) Fe(2) 59.75(4) yes
Fe(1) Fe(3) Fe(4) 60.98(4) yes
Fe(1) Fe(3) Fe(6) 148.54(5) yes
Fe(1) Fe(3) S(1) 104.17(6) yes
Fe(1) Fe(3) S(2) 51.33(6) yes
Fe(1) Fe(3) S(4) 52.74(6) yes
Fe(1) Fe(3) N(2) 157.4(2) yes
Fe(2) Fe(3) Fe(4) 59.95(4) yes
Fe(2) Fe(3) Fe(6) 89.27(5) yes
Fe(2) Fe(3) S(1) 54.83(5) yes
Fe(2) Fe(3) S(2) 52.72(6) yes
Fe(2) Fe(3) S(4) 100.21(6) yes
Fe(2) Fe(3) N(2) 135.9(2) yes
Fe(4) Fe(3) Fe(6) 110.17(6) yes
Fe(4) Fe(3) S(1) 55.90(6) yes
Fe(4) Fe(3) S(2) 100.15(6) yes
Fe(4) Fe(3) S(4) 53.52(6) yes
Fe(4) Fe(3) N(2) 137.6(2) yes
Fe(6) Fe(3) S(1) 55.29(6) yes
Fe(6) Fe(3) S(2) 106.83(7) yes
Fe(6) Fe(3) S(4) 149.26(9) yes
Fe(6) Fe(3) N(2) 48.5(2) yes
S(1) Fe(3) S(2) 104.85(7) yes
S(1) Fe(3) S(4) 107.30(9) yes
S(1) Fe(3) N(2) 98.2(2) yes
S(2) Fe(3) S(4) 102.08(10) yes
S(2) Fe(3) N(2) 120.1(2) yes
S(4) Fe(3) N(2) 122.43(19) yes
Fe(1) Fe(4) Fe(2) 59.60(4) yes
Fe(1) Fe(4) Fe(3) 59.85(4) yes
Fe(1) Fe(4) S(1) 102.77(7) yes
Fe(1) Fe(4) S(3) 52.24(6) yes
Fe(1) Fe(4) S(4) 52.16(6) yes
Fe(1) Fe(4) S(8) 162.73(9) yes
Fe(2) Fe(4) Fe(3) 60.63(4) yes
Fe(2) Fe(4) S(1) 54.94(6) yes
Fe(2) Fe(4) S(3) 52.78(6) yes
Fe(2) Fe(4) S(4) 100.42(7) yes
Fe(2) Fe(4) S(8) 135.38(9) yes
Fe(3) Fe(4) S(1) 55.27(6) yes
Fe(3) Fe(4) S(3) 100.56(7) yes
Fe(3) Fe(4) S(4) 53.07(6) yes
Fe(3) Fe(4) S(8) 131.45(8) yes
S(1) Fe(4) S(3) 105.38(8) yes
S(1) Fe(4) S(4) 106.26(8) yes
S(1) Fe(4) S(8) 94.31(10) yes
S(3) Fe(4) S(4) 102.07(10) yes
S(3) Fe(4) S(8) 125.46(8) yes
S(4) Fe(4) S(8) 120.53(8) yes
Fe(6) Fe(5) Fe(7) 58.41(4) yes
Fe(6) Fe(5) Fe(8) 56.87(4) yes
Fe(6) Fe(5) S(5) 53.02(6) yes
Fe(6) Fe(5) S(6) 52.23(8) yes
Fe(6) Fe(5) S(7) 99.46(8) yes
Fe(6) Fe(5) S(11) 144.94(8) yes
Fe(7) Fe(5) Fe(8) 56.98(4) yes
Fe(7) Fe(5) S(5) 52.99(6) yes
Fe(7) Fe(5) S(6) 99.13(8) yes
Fe(7) Fe(5) S(7) 52.56(8) yes
Fe(7) Fe(5) S(11) 142.93(7) yes
Fe(8) Fe(5) S(5) 97.73(8) yes
Fe(8) Fe(5) S(6) 53.34(6) yes
Fe(8) Fe(5) S(7) 53.74(6) yes
Fe(8) Fe(5) S(11) 150.83(10) yes
S(5) Fe(5) S(6) 102.90(10) yes
S(5) Fe(5) S(7) 103.13(9) yes
S(5) Fe(5) S(11) 111.42(10) yes
S(6) Fe(5) S(7) 104.53(9) yes
S(6) Fe(5) S(11) 117.82(9) yes
S(7) Fe(5) S(11) 115.34(10) yes
Fe(3) Fe(6) Fe(5) 150.20(4) yes
Fe(3) Fe(6) Fe(7) 90.28(5) yes
Fe(3) Fe(6) Fe(8) 111.60(6) yes
Fe(3) Fe(6) S(1) 55.74(7) yes
Fe(3) Fe(6) S(5) 107.18(8) yes
Fe(3) Fe(6) S(6) 149.89(8) yes
Fe(3) Fe(6) N(2) 48.68(19) yes
Fe(5) Fe(6) Fe(7) 60.57(4) yes
Fe(5) Fe(6) Fe(8) 60.37(5) yes
Fe(5) Fe(6) S(1) 105.86(7) yes
Fe(5) Fe(6) S(5) 51.83(7) yes
Fe(5) Fe(6) S(6) 52.44(6) yes
Fe(5) Fe(6) N(2) 155.2(2) yes
Fe(7) Fe(6) Fe(8) 58.84(4) yes
Fe(7) Fe(6) S(1) 55.86(5) yes
Fe(7) Fe(6) S(5) 53.68(5) yes
Fe(7) Fe(6) S(6) 101.07(7) yes
Fe(7) Fe(6) N(2) 136.9(2) yes
Fe(8) Fe(6) S(1) 56.57(7) yes
Fe(8) Fe(6) S(5) 99.65(7) yes
Fe(8) Fe(6) S(6) 54.94(7) yes
Fe(8) Fe(6) N(2) 139.9(2) yes
S(1) Fe(6) S(5) 106.65(7) yes
S(1) Fe(6) S(6) 108.60(9) yes
S(1) Fe(6) N(2) 98.8(2) yes
S(5) Fe(6) S(6) 101.95(10) yes
S(5) Fe(6) N(2) 118.7(2) yes
S(6) Fe(6) N(2) 121.1(2) yes
Fe(2) Fe(7) Fe(5) 151.59(5) yes
Fe(2) Fe(7) Fe(6) 91.10(5) yes
Fe(2) Fe(7) Fe(8) 111.42(6) yes
Fe(2) Fe(7) S(1) 55.85(6) yes
Fe(2) Fe(7) S(5) 108.35(8) yes
Fe(2) Fe(7) S(7) 148.75(8) yes
Fe(2) Fe(7) N(1) 49.05(19) yes
Fe(5) Fe(7) Fe(6) 61.02(4) yes
Fe(5) Fe(7) Fe(8) 60.55(4) yes
Fe(5) Fe(7) S(1) 106.05(6) yes
Fe(5) Fe(7) S(5) 52.07(7) yes
Fe(5) Fe(7) S(7) 52.44(6) yes
Fe(5) Fe(7) N(1) 154.9(2) yes
Fe(6) Fe(7) Fe(8) 58.90(4) yes
Fe(6) Fe(7) S(1) 55.63(5) yes
Fe(6) Fe(7) S(5) 53.98(5) yes
Fe(6) Fe(7) S(7) 101.53(7) yes
Fe(6) Fe(7) N(1) 138.4(2) yes
Fe(8) Fe(7) S(1) 56.52(7) yes
Fe(8) Fe(7) S(5) 99.92(7) yes
Fe(8) Fe(7) S(7) 55.29(6) yes
Fe(8) Fe(7) N(1) 138.4(2) yes
S(1) Fe(7) S(5) 106.72(7) yes
S(1) Fe(7) S(7) 108.89(9) yes
S(1) Fe(7) N(1) 99.0(2) yes
S(5) Fe(7) S(7) 102.14(10) yes
S(5) Fe(7) N(1) 120.4(2) yes
S(7) Fe(7) N(1) 118.8(2) yes
Fe(5) Fe(8) Fe(6) 62.76(5) yes
Fe(5) Fe(8) Fe(7) 62.47(4) yes
Fe(5) Fe(8) S(1) 108.24(8) yes
Fe(5) Fe(8) S(6) 53.38(6) yes
Fe(5) Fe(8) S(7) 53.11(6) yes
Fe(5) Fe(8) S(9) 146.87(12) yes
Fe(6) Fe(8) Fe(7) 62.26(4) yes
Fe(6) Fe(8) S(1) 57.12(6) yes
Fe(6) Fe(8) S(6) 54.76(8) yes
Fe(6) Fe(8) S(7) 103.80(8) yes
Fe(6) Fe(8) S(9) 140.21(9) yes
Fe(7) Fe(8) S(1) 57.31(6) yes
Fe(7) Fe(8) S(6) 103.67(8) yes
Fe(7) Fe(8) S(7) 54.75(8) yes
Fe(7) Fe(8) S(9) 142.25(9) yes
S(1) Fe(8) S(6) 108.94(10) yes
S(1) Fe(8) S(7) 109.12(9) yes
S(1) Fe(8) S(9) 104.87(12) yes
S(6) Fe(8) S(7) 103.96(9) yes
S(6) Fe(8) S(9) 113.91(11) yes
S(7) Fe(8) S(9) 115.92(11) yes
Fe(2) S(1) Fe(3) 70.17(7) yes
Fe(2) S(1) Fe(4) 69.32(7) yes
Fe(2) S(1) Fe(6) 106.87(9) yes
Fe(2) S(1) Fe(7) 68.35(6) yes
Fe(2) S(1) Fe(8) 133.02(9) yes
Fe(3) S(1) Fe(4) 68.82(7) yes
Fe(3) S(1) Fe(6) 68.97(7) yes
Fe(3) S(1) Fe(7) 106.02(9) yes
Fe(3) S(1) Fe(8) 134.15(8) yes
Fe(4) S(1) Fe(6) 136.00(10) yes
Fe(4) S(1) Fe(7) 136.23(9) yes
Fe(4) S(1) Fe(8) 148.48(11) yes
Fe(6) S(1) Fe(7) 68.51(6) yes
Fe(6) S(1) Fe(8) 66.32(7) yes
Fe(7) S(1) Fe(8) 66.17(7) yes
Fe(1) S(2) Fe(2) 75.22(8) yes
Fe(1) S(2) Fe(3) 75.36(7) yes
Fe(2) S(2) Fe(3) 74.62(8) yes
Fe(1) S(3) Fe(2) 74.21(7) yes
Fe(1) S(3) Fe(4) 74.93(6) yes
Fe(2) S(3) Fe(4) 73.82(7) yes
Fe(1) S(4) Fe(3) 74.35(7) yes
Fe(1) S(4) Fe(4) 75.08(7) yes
Fe(3) S(4) Fe(4) 73.41(8) yes
Fe(5) S(5) Fe(6) 75.15(8) yes
Fe(5) S(5) Fe(7) 74.94(8) yes
Fe(6) S(5) Fe(7) 72.34(7) yes
Fe(5) S(6) Fe(6) 75.33(8) yes
Fe(5) S(6) Fe(8) 73.27(6) yes
Fe(6) S(6) Fe(8) 70.30(8) yes
Fe(5) S(7) Fe(7) 75.01(8) yes
Fe(5) S(7) Fe(8) 73.15(7) yes
Fe(7) S(7) Fe(8) 69.96(8) yes
Fe(4) S(8) C(13) 120.8(4) yes
Fe(8) S(9) C(25) 103.7(4) yes
Fe(1) S(10) C(30) 103.3(10) yes
Fe(1) S(10) C(42) 116.5(7) yes
Fe(5) S(11) C(54) 103.9(3) yes
N(1) Si(1) C(1) 115.4(3) yes
N(1) Si(1) C(2) 109.6(4) yes
N(1) Si(1) C(3) 113.8(4) yes
C(1) Si(1) C(2) 104.7(5) yes
C(1) Si(1) C(3) 105.9(5) yes
C(2) Si(1) C(3) 106.7(4) yes
N(1) Si(2) C(4) 111.4(3) yes
N(1) Si(2) C(5) 110.2(4) yes
N(1) Si(2) C(6) 112.8(4) yes
C(4) Si(2) C(5) 107.5(5) yes
C(4) Si(2) C(6) 107.2(5) yes
C(5) Si(2) C(6) 107.4(4) yes
N(2) Si(3) C(7) 109.8(4) yes
N(2) Si(3) C(8) 112.4(4) yes
N(2) Si(3) C(9) 114.5(3) yes
C(7) Si(3) C(8) 108.7(4) yes
C(7) Si(3) C(9) 107.1(4) yes
C(8) Si(3) C(9) 103.9(5) yes
N(2) Si(4) C(10) 110.7(4) yes
N(2) Si(4) C(11) 112.3(4) yes
N(2) Si(4) C(12) 111.0(3) yes
C(10) Si(4) C(11) 108.2(4) yes
C(10) Si(4) C(12) 106.2(5) yes
C(11) Si(4) C(12) 108.2(5) yes
C(14) Si(5) C(19) 114.2(5) yes
C(14) Si(5) C(20) 107.9(5) yes
C(14) Si(5) C(21) 109.0(5) yes
C(19) Si(5) C(20) 112.9(6) yes
C(19) Si(5) C(21) 104.6(6) yes
C(20) Si(5) C(21) 108.0(7) yes
C(18) Si(6) C(22) 112.0(4) yes
C(18) Si(6) C(23) 113.5(5) yes
C(18) Si(6) C(24) 109.5(4) yes
C(22) Si(6) C(23) 110.0(5) yes
C(22) Si(6) C(24) 105.2(5) yes
C(23) Si(6) C(24) 106.2(5) yes
Si(9) Si(7) C(31) 117.8(11) yes
Si(9) Si(7) C(36) 105.9(15) yes
Si(9) Si(7) C(37) 96.2(15) yes
Si(9) Si(7) C(43) 98.9(11) yes
Si(9) Si(7) C(48) 76.5(11) yes
Si(9) Si(7) C(49) 110.3(14) yes
C(31) Si(7) C(36) 105.8(12) yes
C(31) Si(7) C(37) 116.5(14) yes
C(31) Si(7) C(38) 114.8(8) yes
C(31) Si(7) C(48) 125.6(11) yes
C(31) Si(7) C(49) 110.4(11) yes
C(36) Si(7) C(37) 114.4(15) yes
C(36) Si(7) C(38) 115.5(13) yes
C(36) Si(7) C(43) 101.7(12) yes
C(36) Si(7) C(49) 105.7(14) yes
C(37) Si(7) C(38) 89.9(14) yes
C(37) Si(7) C(43) 135.1(13) yes
C(37) Si(7) C(48) 113.1(12) yes
C(38) Si(7) C(43) 98.3(9) yes
C(38) Si(7) C(48) 85.8(9) yes
C(38) Si(7) C(49) 104.3(11) yes
C(43) Si(7) C(48) 111.5(10) yes
C(43) Si(7) C(49) 131.9(11) yes
C(48) Si(7) C(49) 111.9(10) yes
Si(10) Si(8) C(35) 94.4(14) yes
Si(10) Si(8) C(39) 99.6(19) yes
Si(10) Si(8) C(40) 60(2) yes
Si(10) Si(8) C(41) 147.8(19) yes
Si(10) Si(8) C(47) 80.1(13) yes
Si(10) Si(8) C(51) 84.8(16) yes
Si(10) Si(8) C(53) 130(2) yes
C(35) Si(8) C(39) 104.9(12) yes
C(35) Si(8) C(40) 119.0(13) yes
C(35) Si(8) C(41) 100.1(11) yes
C(35) Si(8) C(51) 115.7(11) yes
C(35) Si(8) C(52) 114.8(9) yes
C(35) Si(8) C(53) 112.6(15) yes
C(39) Si(8) C(40) 131.9(15) yes
C(39) Si(8) C(41) 104.2(14) yes
C(39) Si(8) C(47) 99.8(11) yes
C(39) Si(8) C(52) 115.1(12) yes
C(39) Si(8) C(53) 111.6(16) yes
C(40) Si(8) C(41) 87.4(19) yes
C(40) Si(8) C(47) 116.7(13) yes
C(40) Si(8) C(51) 115.8(15) yes
C(40) Si(8) C(53) 70(2) yes
C(41) Si(8) C(47) 116.3(10) yes
C(41) Si(8) C(51) 113.7(10) yes
C(41) Si(8) C(52) 116.0(12) yes
C(47) Si(8) C(51) 106.6(9) yes
C(47) Si(8) C(52) 104.7(8) yes
C(47) Si(8) C(53) 128.1(13) yes
C(51) Si(8) C(52) 97.6(9) yes
C(51) Si(8) C(53) 115.8(13) yes
C(52) Si(8) C(53) 98.2(14) yes
Si(7) Si(9) C(31) 49.0(9) yes
Si(7) Si(9) C(37) 66.8(14) yes
Si(7) Si(9) C(38) 166.8(15) yes
Si(7) Si(9) C(43) 63.7(9) yes
Si(7) Si(9) C(48) 86.3(11) yes
Si(7) Si(9) C(49) 54.0(12) yes
Si(7) Si(9) C(50) 144(2) yes
C(31) Si(9) C(37) 97.7(11) yes
C(31) Si(9) C(38) 126.3(8) yes
C(31) Si(9) C(48) 111.8(9) yes
C(31) Si(9) C(49) 89.4(9) yes
C(31) Si(9) C(50) 131.0(17) yes
C(37) Si(9) C(38) 104.4(14) yes
C(37) Si(9) C(43) 115.7(11) yes
C(37) Si(9) C(48) 108.8(12) yes
C(37) Si(9) C(50) 78(2) yes
C(38) Si(9) C(43) 115.0(9) yes
C(38) Si(9) C(48) 106.3(11) yes
C(38) Si(9) C(49) 117.6(12) yes
C(43) Si(9) C(48) 106.2(9) yes
C(43) Si(9) C(49) 107.7(9) yes
C(43) Si(9) C(50) 128.2(16) yes
C(48) Si(9) C(49) 102.7(10) yes
C(48) Si(9) C(50) 115.7(19) yes
C(49) Si(9) C(50) 92(2) yes
Si(8) Si(10) C(35) 70.0(13) yes
Si(8) Si(10) C(40) 106(2) yes
Si(8) Si(10) C(47) 85.2(14) yes
Si(8) Si(10) C(51) 79.8(15) yes
Si(8) Si(10) C(52) 138(2) yes
C(35) Si(10) C(40) 124.0(16) yes
C(35) Si(10) C(41) 82.7(11) yes
C(35) Si(10) C(51) 109.6(11) yes
C(35) Si(10) C(52) 132.2(10) yes
C(35) Si(10) C(53) 94.4(13) yes
C(40) Si(10) C(41) 80.7(19) yes
C(40) Si(10) C(47) 128.3(14) yes
C(40) Si(10) C(51) 124.9(14) yes
C(40) Si(10) C(53) 67(2) yes
C(41) Si(10) C(47) 99.6(10) yes
C(41) Si(10) C(51) 95.6(11) yes
C(41) Si(10) C(52) 113.0(13) yes
C(47) Si(10) C(51) 106.6(10) yes
C(47) Si(10) C(52) 124.6(10) yes
C(47) Si(10) C(53) 111.2(13) yes
C(51) Si(10) C(52) 113.0(11) yes
C(51) Si(10) C(53) 100.0(13) yes
C(52) Si(10) C(53) 98.5(15) yes
C(55) Si(11) C(60) 120.7(5) yes
C(55) Si(11) C(61) 102.7(5) yes
C(55) Si(11) C(62) 109.3(5) yes
C(60) Si(11) C(61) 109.0(6) yes
C(60) Si(11) C(62) 105.3(6) yes
C(61) Si(11) C(62) 109.6(6) yes
C(59) Si(12) C(63) 109.6(5) yes
C(59) Si(12) C(64) 107.4(6) yes
C(59) Si(12) C(65) 116.0(5) yes
C(63) Si(12) C(64) 107.0(7) yes
C(63) Si(12) C(65) 108.9(7) yes
C(64) Si(12) C(65) 107.6(6) yes
Fe(2) N(1) Fe(7) 82.3(2) yes
Fe(2) N(1) Si(1) 120.3(4) yes
Fe(2) N(1) Si(2) 111.8(3) yes
Fe(7) N(1) Si(1) 108.7(3) yes
Fe(7) N(1) Si(2) 112.7(4) yes
Si(1) N(1) Si(2) 116.0(3) yes
Fe(3) N(2) Fe(6) 82.8(2) yes
Fe(3) N(2) Si(3) 121.3(4) yes
Fe(3) N(2) Si(4) 110.7(3) yes
Fe(6) N(2) Si(3) 108.7(3) yes
Fe(6) N(2) Si(4) 113.2(4) yes
Si(3) N(2) Si(4) 115.6(3) yes
C(25) N(3) C(26) 124.3(14) yes
C(25) N(3) C(27) 125.6(13) yes
C(26) N(3) C(27) 109.7(11) yes
C(25) N(4) C(28) 121.3(9) yes
C(25) N(4) C(29) 121.5(9) yes
C(28) N(4) C(29) 117.0(9) yes
C(66) N(5) C(68) 100.3(12) yes
C(66) N(5) C(70) 111.0(15) yes
C(66) N(5) C(72) 121.5(11) yes
C(68) N(5) C(70) 108.1(9) yes
C(68) N(5) C(72) 112.8(12) yes
C(70) N(5) C(72) 102.9(11) yes
S(8) C(13) C(14) 118.3(6) yes
S(8) C(13) C(18) 120.7(7) yes
C(14) C(13) C(18) 120.9(9) yes
Si(5) C(14) C(13) 128.8(8) yes
Si(5) C(14) C(15) 115.1(8) yes
C(13) C(14) C(15) 115.6(9) yes
C(14) C(15) C(16) 123.3(12) yes
C(15) C(16) C(17) 117.9(15) yes
C(16) C(17) C(18) 121.8(11) yes
Si(6) C(18) C(13) 127.1(8) yes
Si(6) C(18) C(17) 112.6(6) yes
C(13) C(18) C(17) 120.0(8) yes
S(9) C(25) N(3) 117.7(9) yes
S(9) C(25) N(4) 124.4(8) yes
N(3) C(25) N(4) 117.9(12) yes
S(10) C(30) C(31) 122.0(15) yes
S(10) C(30) C(35) 120.8(17) yes
S(10) C(30) C(42) 96(4) yes
S(10) C(30) C(43) 109.1(13) yes
S(10) C(30) C(47) 120.6(16) yes
C(31) C(30) C(35) 117(2) yes
C(31) C(30) C(42) 75(3) yes
C(31) C(30) C(47) 110(2) yes
C(35) C(30) C(42) 92(4) yes
C(35) C(30) C(43) 121(2) yes
C(42) C(30) C(43) 51(3) yes
C(42) C(30) C(47) 70(3) yes
C(43) C(30) C(47) 104(2) yes
Si(7) C(31) C(30) 125.2(16) yes
Si(7) C(31) C(32) 115.1(15) yes
Si(7) C(31) C(42) 121.4(15) yes
Si(7) C(31) C(43) 65.0(17) yes
Si(7) C(31) C(44) 92.8(12) yes
Si(9) C(31) C(30) 114.9(15) yes
Si(9) C(31) C(32) 124.1(16) yes
Si(9) C(31) C(42) 109.0(14) yes
Si(9) C(31) C(43) 54.6(17) yes
Si(9) C(31) C(44) 93.5(11) yes
C(30) C(31) C(32) 119.7(18) yes
C(30) C(31) C(43) 95(2) yes
C(30) C(31) C(44) 123(2) yes
C(32) C(31) C(42) 119.1(19) yes
C(32) C(31) C(43) 109(3) yes
C(32) C(31) C(44) 46.3(18) yes
C(42) C(31) C(43) 78(2) yes
C(42) C(31) C(44) 108.8(19) yes
C(43) C(31) C(44) 62(2) yes
C(31) C(32) C(33) 120(2) yes
C(31) C(32) C(44) 74(2) yes
C(31) C(32) C(45) 106(2) yes
C(33) C(32) C(44) 108(3) yes
C(33) C(32) C(45) 50(2) yes
C(44) C(32) C(45) 58(2) yes
C(32) C(33) C(34) 120(3) yes
C(32) C(33) C(45) 77(2) yes
C(32) C(33) C(46) 109(2) yes
C(34) C(33) C(45) 97(3) yes
C(45) C(33) C(46) 58(2) yes
C(33) C(34) C(35) 121(2) yes
C(33) C(34) C(46) 74(2) yes
C(33) C(34) C(47) 114(2) yes
C(35) C(34) C(46) 91(2) yes
C(46) C(34) C(47) 69(2) yes
Si(8) C(35) C(30) 130.6(18) yes
Si(8) C(35) C(34) 107.9(15) yes
Si(8) C(35) C(42) 132.9(16) yes
Si(8) C(35) C(47) 104(2) yes
Si(10) C(35) C(30) 122.8(17) yes
Si(10) C(35) C(34) 115.1(16) yes
Si(10) C(35) C(42) 120.8(15) yes
Si(10) C(35) C(47) 90(2) yes
C(30) C(35) C(34) 121.2(19) yes
C(30) C(35) C(47) 83(2) yes
C(34) C(35) C(42) 117.1(19) yes
C(34) C(35) C(47) 88(3) yes
C(42) C(35) C(47) 66(2) yes
Si(7) C(36) C(48) 70(2) yes
Si(7) C(37) C(49) 70(6) yes
Si(9) C(37) C(49) 86(6) yes
Si(7) C(38) C(50) 91(4) yes
Si(9) C(38) C(50) 94(5) yes
Si(8) C(39) C(51) 55(3) yes
Si(8) C(40) C(52) 71(3) yes
Si(10) C(40) C(52) 58(2) yes
Si(8) C(41) C(53) 79(6) yes
Si(10) C(41) C(53) 73(6) yes
S(10) C(42) C(30) 70(4) yes
S(10) C(42) C(31) 118.4(15) yes
S(10) C(42) C(35) 110.4(14) yes
S(10) C(42) C(43) 115.6(12) yes
S(10) C(42) C(47) 119.5(14) yes
C(30) C(42) C(31) 88(3) yes
C(30) C(42) C(35) 71(3) yes
C(30) C(42) C(43) 116(3) yes
C(30) C(42) C(47) 93(3) yes
C(31) C(42) C(35) 114.7(17) yes
C(31) C(42) C(47) 118.3(18) yes
C(35) C(42) C(43) 132.9(18) yes
C(43) C(42) C(47) 124(2) yes
Si(7) C(43) C(30) 122.4(16) yes
Si(7) C(43) C(31) 92(2) yes
Si(7) C(43) C(42) 131.5(17) yes
Si(7) C(43) C(44) 107.7(12) yes
Si(9) C(43) C(30) 122.0(15) yes
Si(9) C(43) C(31) 107(2) yes
Si(9) C(43) C(42) 126.8(15) yes
Si(9) C(43) C(44) 115.6(11) yes
C(30) C(43) C(31) 59(2) yes
C(30) C(43) C(44) 120.3(15) yes
C(31) C(43) C(42) 71(2) yes
C(31) C(43) C(44) 91(2) yes
C(42) C(43) C(44) 117.6(15) yes
C(31) C(44) C(32) 60(2) yes
C(31) C(44) C(45) 107.9(18) yes
C(32) C(44) C(43) 87(2) yes
C(32) C(44) C(45) 75(2) yes
C(43) C(44) C(45) 118.3(17) yes
C(32) C(45) C(33) 53(2) yes
C(32) C(45) C(44) 47.3(17) yes
C(32) C(45) C(46) 101(2) yes
C(33) C(45) C(44) 101(2) yes
C(33) C(45) C(46) 68(2) yes
C(44) C(45) C(46) 121(2) yes
C(33) C(46) C(34) 66(2) yes
C(33) C(46) C(45) 54(2) yes
C(33) C(46) C(47) 112(2) yes
C(34) C(46) C(45) 120(3) yes
C(34) C(46) C(47) 73(2) yes
C(45) C(46) C(47) 123(2) yes
Si(8) C(47) C(30) 113.4(17) yes
Si(8) C(47) C(34) 94.6(14) yes
Si(8) C(47) C(35) 60(2) yes
Si(8) C(47) C(42) 125.3(17) yes
Si(8) C(47) C(46) 117.4(13) yes
Si(10) C(47) C(30) 114.8(17) yes
Si(10) C(47) C(34) 106.4(14) yes
Si(10) C(47) C(35) 73(2) yes
Si(10) C(47) C(42) 122.6(16) yes
Si(10) C(47) C(46) 122.0(13) yes
C(30) C(47) C(34) 113(2) yes
C(30) C(47) C(35) 74(3) yes
C(30) C(47) C(46) 121.2(17) yes
C(34) C(47) C(35) 70(3) yes
C(34) C(47) C(42) 119.6(18) yes
C(35) C(47) C(42) 91(3) yes
C(35) C(47) C(46) 108(3) yes
C(42) C(47) C(46) 115.4(16) yes
Si(7) C(48) C(36) 80(2) yes
Si(9) C(48) C(36) 97(2) yes
Si(7) C(49) C(37) 96(6) yes
Si(9) C(49) C(37) 80(6) yes
Si(9) C(50) C(38) 61(4) yes
Si(8) C(51) C(39) 107(4) yes
Si(10) C(51) C(39) 120(3) yes
Si(8) C(52) C(40) 80(3) yes
Si(10) C(52) C(40) 90(3) yes
Si(8) C(53) C(41) 83(6) yes
Si(10) C(53) C(41) 93(6) yes
S(11) C(54) C(55) 121.3(7) yes
S(11) C(54) C(59) 118.5(7) yes
C(55) C(54) C(59) 120.2(10) yes
Si(11) C(55) C(54) 130.0(8) yes
Si(11) C(55) C(56) 112.4(6) yes
C(54) C(55) C(56) 117.2(8) yes
C(55) C(56) C(57) 122.4(9) yes
C(56) C(57) C(58) 120.0(13) yes
C(57) C(58) C(59) 121.0(10) yes
Si(12) C(59) C(54) 124.1(9) yes
Si(12) C(59) C(58) 116.4(7) yes
C(54) C(59) C(58) 118.7(8) yes
N(5) C(66) C(67) 105.2(17) yes
N(5) C(68) C(69) 104.1(11) yes
N(5) C(70) C(71) 113.2(13) yes
N(5) C(72) C(73) 103.8(13) yes
Si(1) C(1) H(34) 109.4 no
Si(1) C(1) H(35) 109.5 no
Si(1) C(1) H(36) 109.5 no
H(34) C(1) H(35) 109.5 no
H(34) C(1) H(36) 109.5 no
H(35) C(1) H(36) 109.5 no
Si(1) C(2) H(7) 109.5 no
Si(1) C(2) H(8) 109.4 no
Si(1) C(2) H(9) 109.5 no
H(7) C(2) H(8) 109.5 no
H(7) C(2) H(9) 109.5 no
H(8) C(2) H(9) 109.5 no
Si(1) C(3) H(11) 109.5 no
Si(1) C(3) H(12) 109.4 no
Si(1) C(3) H(13) 109.5 no
H(11) C(3) H(12) 109.5 no
H(11) C(3) H(13) 109.5 no
H(12) C(3) H(13) 109.5 no
Si(2) C(4) H(14) 109.5 no
Si(2) C(4) H(15) 109.4 no
Si(2) C(4) H(16) 109.5 no
H(14) C(4) H(15) 109.5 no
H(14) C(4) H(16) 109.5 no
H(15) C(4) H(16) 109.5 no
Si(2) C(5) H(46) 109.5 no
Si(2) C(5) H(47) 109.5 no
Si(2) C(5) H(48) 109.5 no
H(46) C(5) H(47) 109.5 no
H(46) C(5) H(48) 109.5 no
H(47) C(5) H(48) 109.5 no
Si(2) C(6) H(28) 109.5 no
Si(2) C(6) H(29) 109.5 no
Si(2) C(6) H(30) 109.4 no
H(28) C(6) H(29) 109.5 no
H(28) C(6) H(30) 109.5 no
H(29) C(6) H(30) 109.5 no
Si(3) C(7) H(22) 109.4 no
Si(3) C(7) H(23) 109.5 no
Si(3) C(7) H(24) 109.4 no
H(22) C(7) H(23) 109.5 no
H(22) C(7) H(24) 109.5 no
H(23) C(7) H(24) 109.5 no
Si(3) C(8) H(72) 109.4 no
Si(3) C(8) H(73) 109.4 no
Si(3) C(8) H(74) 109.5 no
H(72) C(8) H(73) 109.5 no
H(72) C(8) H(74) 109.5 no
H(73) C(8) H(74) 109.5 no
Si(3) C(9) H(43) 109.5 no
Si(3) C(9) H(44) 109.4 no
Si(3) C(9) H(45) 109.5 no
H(43) C(9) H(44) 109.5 no
H(43) C(9) H(45) 109.5 no
H(44) C(9) H(45) 109.5 no
Si(4) C(10) H(25) 109.5 no
Si(4) C(10) H(26) 109.5 no
Si(4) C(10) H(27) 109.5 no
H(25) C(10) H(26) 109.5 no
H(25) C(10) H(27) 109.5 no
H(26) C(10) H(27) 109.5 no
Si(4) C(11) H(31) 109.4 no
Si(4) C(11) H(32) 109.5 no
Si(4) C(11) H(33) 109.5 no
H(31) C(11) H(32) 109.5 no
H(31) C(11) H(33) 109.5 no
H(32) C(11) H(33) 109.5 no
Si(4) C(12) H(17) 109.4 no
Si(4) C(12) H(18) 109.5 no
Si(4) C(12) H(19) 109.5 no
H(17) C(12) H(18) 109.5 no
H(17) C(12) H(19) 109.5 no
H(18) C(12) H(19) 109.5 no
C(14) C(15) H(20) 118.3 no
C(16) C(15) H(20) 118.4 no
C(15) C(16) H(85) 121.0 no
C(17) C(16) H(85) 121.1 no
C(16) C(17) H(78) 119.1 no
C(18) C(17) H(78) 119.1 no
Si(5) C(19) H(55) 109.5 no
Si(5) C(19) H(56) 109.5 no
Si(5) C(19) H(57) 109.4 no
H(55) C(19) H(56) 109.5 no
H(55) C(19) H(57) 109.5 no
H(56) C(19) H(57) 109.5 no
Si(5) C(20) H(108) 109.3 no
Si(5) C(20) H(109) 109.6 no
Si(5) C(20) H(110) 109.5 no
H(108) C(20) H(109) 109.5 no
H(108) C(20) H(110) 109.5 no
H(109) C(20) H(110) 109.5 no
Si(5) C(21) H(82) 109.4 no
Si(5) C(21) H(83) 109.5 no
Si(5) C(21) H(84) 109.5 no
H(82) C(21) H(83) 109.5 no
H(82) C(21) H(84) 109.5 no
H(83) C(21) H(84) 109.5 no
Si(6) C(22) H(49) 109.5 no
Si(6) C(22) H(50) 109.4 no
Si(6) C(22) H(51) 109.5 no
H(49) C(22) H(50) 109.5 no
H(49) C(22) H(51) 109.5 no
H(50) C(22) H(51) 109.5 no
Si(6) C(23) H(52) 109.5 no
Si(6) C(23) H(53) 109.3 no
Si(6) C(23) H(54) 109.6 no
H(52) C(23) H(53) 109.5 no
H(52) C(23) H(54) 109.5 no
H(53) C(23) H(54) 109.5 no
Si(6) C(24) H(62) 109.5 no
Si(6) C(24) H(63) 109.5 no
Si(6) C(24) H(64) 109.5 no
H(62) C(24) H(63) 109.5 no
H(62) C(24) H(64) 109.5 no
H(63) C(24) H(64) 109.5 no
N(3) C(26) H(58) 109.8 no
N(3) C(26) H(59) 109.4 no
N(3) C(26) H(60) 109.2 no
H(58) C(26) H(59) 109.5 no
H(58) C(26) H(60) 109.5 no
H(59) C(26) H(60) 109.5 no
N(3) C(27) H(66) 109.4 no
N(3) C(27) H(76) 109.4 no
N(3) C(27) H(77) 109.7 no
H(66) C(27) H(76) 109.5 no
H(66) C(27) H(77) 109.5 no
H(76) C(27) H(77) 109.5 no
N(4) C(28) H(40) 109.4 no
N(4) C(28) H(41) 109.6 no
N(4) C(28) H(42) 109.5 no
H(40) C(28) H(41) 109.5 no
H(40) C(28) H(42) 109.5 no
H(41) C(28) H(42) 109.5 no
N(4) C(29) H(1) 109.5 no
N(4) C(29) H(3) 109.1 no
N(4) C(29) H(10) 109.7 no
H(1) C(29) H(3) 109.5 no
H(1) C(29) H(10) 109.5 no
H(3) C(29) H(10) 109.5 no
C(55) C(56) H(65) 118.9 no
C(57) C(56) H(65) 118.7 no
C(56) C(57) H(61) 120.1 no
C(58) C(57) H(61) 120.0 no
C(57) C(58) H(21) 119.5 no
C(59) C(58) H(21) 119.5 no
Si(11) C(60) H(37) 109.3 no
Si(11) C(60) H(38) 109.5 no
Si(11) C(60) H(39) 109.6 no
H(37) C(60) H(38) 109.5 no
H(37) C(60) H(39) 109.5 no
H(38) C(60) H(39) 109.5 no
Si(11) C(61) H(69) 109.6 no
Si(11) C(61) H(70) 109.5 no
Si(11) C(61) H(71) 109.3 no
H(69) C(61) H(70) 109.5 no
H(69) C(61) H(71) 109.5 no
H(70) C(61) H(71) 109.5 no
Si(11) C(62) H(86) 109.4 no
Si(11) C(62) H(87) 109.5 no
Si(11) C(62) H(88) 109.5 no
H(86) C(62) H(87) 109.5 no
H(86) C(62) H(88) 109.5 no
H(87) C(62) H(88) 109.5 no
Si(12) C(63) H(4) 109.4 no
Si(12) C(63) H(5) 109.5 no
Si(12) C(63) H(6) 109.5 no
H(4) C(63) H(5) 109.5 no
H(4) C(63) H(6) 109.5 no
H(5) C(63) H(6) 109.5 no
Si(12) C(64) H(95) 109.5 no
Si(12) C(64) H(96) 109.6 no
Si(12) C(64) H(97) 109.4 no
H(95) C(64) H(96) 109.5 no
H(95) C(64) H(97) 109.5 no
H(96) C(64) H(97) 109.5 no
Si(12) C(65) H(92) 109.6 no
Si(12) C(65) H(93) 109.5 no
Si(12) C(65) H(94) 109.3 no
H(92) C(65) H(93) 109.5 no
H(92) C(65) H(94) 109.5 no
H(93) C(65) H(94) 109.5 no

loop_
_geom_bond_atom_site_label_1
_geom_bond_atom_site_label_2
_geom_bond_distance
_geom_bond_publ_flag
Fe(1) Fe(2) 2.7518(19) yes
Fe(1) Fe(3) 2.7551(18) yes
Fe(1) Fe(4) 2.786(2) yes
Fe(1) S(2) 2.223(2) yes
Fe(1) S(3) 2.281(2) yes
Fe(1) S(4) 2.277(2) yes
Fe(1) S(10) 2.252(3) yes
Fe(2) Fe(3) 2.7691(13) yes
Fe(2) Fe(4) 2.7504(17) yes
Fe(2) Fe(7) 2.703(2) yes
Fe(2) S(1) 2.406(2) yes
Fe(2) S(2) 2.285(2) yes
Fe(2) S(3) 2.281(2) yes
Fe(2) N(1) 2.060(6) yes
Fe(3) Fe(4) 2.7358(17) yes
Fe(3) Fe(6) 2.723(2) yes
Fe(3) S(1) 2.411(2) yes
Fe(3) S(2) 2.283(2) yes
Fe(3) S(4) 2.282(2) yes
Fe(3) N(2) 2.062(6) yes
Fe(4) S(1) 2.430(2) yes
Fe(4) S(3) 2.299(2) yes
Fe(4) S(4) 2.295(2) yes
Fe(4) S(8) 2.312(3) yes
Fe(5) Fe(6) 2.7767(19) yes
Fe(5) Fe(7) 2.7645(18) yes
Fe(5) Fe(8) 2.7148(18) yes
Fe(5) S(5) 2.258(2) yes
Fe(5) S(6) 2.275(2) yes
Fe(5) S(7) 2.269(2) yes
Fe(5) S(11) 2.254(2) yes
Fe(6) Fe(7) 2.7037(13) yes
Fe(6) Fe(8) 2.6156(19) yes
Fe(6) S(1) 2.398(2) yes
Fe(6) S(5) 2.295(2) yes
Fe(6) S(6) 2.269(3) yes
Fe(6) N(2) 2.055(7) yes
Fe(7) Fe(8) 2.6141(19) yes
Fe(7) S(1) 2.405(2) yes
Fe(7) S(5) 2.286(2) yes
Fe(7) S(7) 2.272(3) yes
Fe(7) N(1) 2.047(6) yes
Fe(8) S(1) 2.384(2) yes
Fe(8) S(6) 2.274(2) yes
Fe(8) S(7) 2.287(2) yes
Fe(8) S(9) 2.325(3) yes
S(8) C(13) 1.771(10) yes
S(9) C(25) 1.717(14) yes
S(10) C(30) 1.72(2) yes
S(10) C(42) 1.82(2) yes
S(11) C(54) 1.784(12) yes
Si(1) N(1) 1.807(7) yes
Si(1) C(1) 1.831(12) yes
Si(1) C(2) 1.911(13) yes
Si(1) C(3) 1.862(8) yes
Si(2) N(1) 1.772(6) yes
Si(2) C(4) 1.819(10) yes
Si(2) C(5) 1.880(10) yes
Si(2) C(6) 1.802(10) yes
Si(3) N(2) 1.787(7) yes
Si(3) C(7) 1.875(12) yes
Si(3) C(8) 1.869(9) yes
Si(3) C(9) 1.858(10) yes
Si(4) N(2) 1.778(6) yes
Si(4) C(10) 1.869(10) yes
Si(4) C(11) 1.851(12) yes
Si(4) C(12) 1.848(11) yes
Si(5) C(14) 1.867(9) yes
Si(5) C(19) 1.834(13) yes
Si(5) C(20) 1.836(15) yes
Si(5) C(21) 1.901(14) yes
Si(6) C(18) 1.885(9) yes
Si(6) C(22) 1.857(12) yes
Si(6) C(23) 1.849(12) yes
Si(6) C(24) 1.873(11) yes
Si(7) Si(9) 0.579(10) yes
Si(7) C(31) 1.915(18) yes
Si(7) C(36) 2.04(3) yes
Si(7) C(37) 1.83(4) yes
Si(7) C(38) 2.25(2) yes
Si(7) C(43) 1.737(17) yes
Si(7) C(48) 1.95(2) yes
Si(7) C(49) 1.72(3) yes
Si(8) Si(10) 0.501(13) yes
Si(8) C(35) 1.750(19) yes
Si(8) C(39) 2.16(4) yes
Si(8) C(40) 2.06(4) yes
Si(8) C(41) 1.81(3) yes
Si(8) C(47) 1.965(19) yes
Si(8) C(51) 1.85(2) yes
Si(8) C(52) 1.97(2) yes
Si(8) C(53) 1.80(5) yes
Si(9) C(31) 2.244(19) yes
Si(9) C(37) 1.98(4) yes
Si(9) C(38) 1.68(2) yes
Si(9) C(43) 1.914(16) yes
Si(9) C(48) 1.90(2) yes
Si(9) C(49) 2.00(3) yes
Si(9) C(50) 1.92(6) yes
Si(10) C(35) 1.86(2) yes
Si(10) C(40) 1.86(5) yes
Si(10) C(41) 2.25(3) yes
Si(10) C(47) 1.94(2) yes
Si(10) C(51) 1.87(2) yes
Si(10) C(52) 1.57(2) yes
Si(10) C(53) 2.15(5) yes
Si(11) C(55) 1.893(9) yes
Si(11) C(60) 1.832(15) yes
Si(11) C(61) 1.904(17) yes
Si(11) C(62) 1.938(11) yes
Si(12) C(59) 1.888(9) yes
Si(12) C(63) 1.906(14) yes
Si(12) C(64) 1.924(14) yes
Si(12) C(65) 1.896(13) yes
N(3) C(25) 1.336(14) yes
N(3) C(26) 1.46(2) yes
N(3) C(27) 1.43(2) yes
N(4) C(25) 1.320(16) yes
N(4) C(28) 1.423(12) yes
N(4) C(29) 1.494(13) yes
N(5) C(66) 1.53(2) yes
N(5) C(68) 1.530(17) yes
N(5) C(70) 1.60(2) yes
N(5) C(72) 1.54(2) yes
C(13) C(14) 1.415(12) yes
C(13) C(18) 1.393(12) yes
C(14) C(15) 1.442(19) yes
C(15) C(16) 1.38(2) yes
C(16) C(17) 1.379(18) yes
C(17) C(18) 1.390(17) yes
C(30) C(31) 1.43(2) yes
C(30) C(35) 1.41(2) yes
C(30) C(42) 0.43(3) yes
C(30) C(43) 1.66(3) yes
C(30) C(47) 1.45(3) yes
C(31) C(32) 1.49(4) yes
C(31) C(42) 1.38(2) yes
C(31) C(43) 0.74(3) yes
C(31) C(44) 1.64(3) yes
C(32) C(33) 1.34(4) yes
C(32) C(44) 1.24(4) yes
C(32) C(45) 1.62(4) yes
C(33) C(34) 1.40(4) yes
C(33) C(45) 1.28(5) yes
C(33) C(46) 1.46(4) yes
C(34) C(35) 1.41(4) yes
C(34) C(46) 0.97(4) yes
C(34) C(47) 1.50(3) yes
C(35) C(42) 1.49(2) yes
C(35) C(47) 0.56(3) yes
C(36) C(48) 1.03(4) yes
C(37) C(49) 0.46(4) yes
C(38) C(50) 0.84(8) yes
C(39) C(51) 0.68(4) yes
C(40) C(52) 1.01(6) yes
C(41) C(53) 0.57(4) yes
C(42) C(43) 1.43(2) yes
C(42) C(47) 1.37(2) yes
C(43) C(44) 1.46(3) yes
C(44) C(45) 1.43(2) yes
C(45) C(46) 1.34(3) yes
C(46) C(47) 1.46(3) yes
C(54) C(55) 1.435(12) yes
C(54) C(59) 1.412(13) yes
C(55) C(56) 1.417(18) yes
C(56) C(57) 1.368(16) yes
C(57) C(58) 1.377(14) yes
C(58) C(59) 1.421(19) yes
C(1) H(34) 0.970 no
C(1) H(35) 0.970 no
C(1) H(36) 0.970 no
C(2) H(7) 0.970 no
C(2) H(8) 0.970 no
C(2) H(9) 0.970 no
C(3) H(11) 0.970 no
C(3) H(12) 0.970 no
C(3) H(13) 0.970 no
C(4) H(14) 0.970 no
C(4) H(15) 0.970 no
C(4) H(16) 0.970 no
C(5) H(46) 0.970 no
C(5) H(47) 0.970 no
C(5) H(48) 0.970 no
C(6) H(28) 0.970 no
C(6) H(29) 0.970 no
C(6) H(30) 0.970 no
C(7) H(22) 0.970 no
C(7) H(23) 0.970 no
C(7) H(24) 0.970 no
C(8) H(72) 0.970 no
C(8) H(73) 0.970 no
C(8) H(74) 0.970 no
C(9) H(43) 0.970 no
C(9) H(44) 0.970 no
C(9) H(45) 0.970 no
C(10) H(25) 0.970 no
C(10) H(26) 0.970 no
C(10) H(27) 0.970 no
C(11) H(31) 0.970 no
C(11) H(32) 0.970 no
C(11) H(33) 0.970 no
C(12) H(17) 0.970 no
C(12) H(18) 0.970 no
C(12) H(19) 0.970 no
C(15) H(20) 0.970 no
C(16) H(85) 0.970 no
C(17) H(78) 0.970 no
C(19) H(55) 0.970 no
C(19) H(56) 0.970 no
C(19) H(57) 0.970 no
C(20) H(108) 0.970 no
C(20) H(109) 0.970 no
C(20) H(110) 0.970 no
C(21) H(82) 0.970 no
C(21) H(83) 0.970 no
C(21) H(84) 0.970 no
C(22) H(49) 0.970 no
C(22) H(50) 0.970 no
C(22) H(51) 0.970 no
C(23) H(52) 0.970 no
C(23) H(53) 0.970 no
C(23) H(54) 0.970 no
C(24) H(62) 0.970 no
C(24) H(63) 0.970 no
C(24) H(64) 0.970 no
C(26) H(58) 0.970 no
C(26) H(59) 0.970 no
C(26) H(60) 0.970 no
C(27) H(66) 0.970 no
C(27) H(76) 0.970 no
C(27) H(77) 0.970 no
C(28) H(40) 0.970 no
C(28) H(41) 0.970 no
C(28) H(42) 0.970 no
C(29) H(1) 0.970 no
C(29) H(3) 0.970 no
C(29) H(10) 0.970 no
C(56) H(65) 0.970 no
C(57) H(61) 0.970 no
C(58) H(21) 0.970 no
C(60) H(37) 0.970 no
C(60) H(38) 0.970 no
C(60) H(39) 0.970 no
C(61) H(69) 0.970 no
C(61) H(70) 0.970 no
C(61) H(71) 0.970 no
C(62) H(86) 0.970 no
C(62) H(87) 0.970 no
C(62) H(88) 0.970 no
C(63) H(4) 0.970 no
C(63) H(5) 0.970 no
C(63) H(6) 0.970 no
C(64) H(95) 0.970 no
C(64) H(96) 0.970 no
C(64) H(97) 0.970 no
C(65) H(92) 0.970 no
C(65) H(93) 0.970 no
C(65) H(94) 0.970 no

loop_
_geom_contact_atom_site_label_1
_geom_contact_atom_site_label_2
_geom_contact_distance
_geom_contact_site_symmetry_2
S(5) C(70) 3.554(19) .
S(9) C(28) 3.539(12) 3_656
S(10) C(66) 3.45(2) 2_546
S(10) C(68) 3.522(15) 2_546
C(1) C(15) 3.54(2) 2_556
C(9) C(16) 3.58(2) 2_556
C(11) C(50) 3.32(5) 3_657
C(15) C(1) 3.54(2) 2_546
C(16) C(9) 3.58(2) 2_546
C(16) C(32) 3.47(4) 2_546
C(16) C(33) 3.47(4) 2_546
C(28) S(9) 3.539(12) 3_656
C(32) C(16) 3.47(4) 2_556
C(33) C(16) 3.47(4) 2_556
C(33) C(57) 3.53(3) 4_455
C(36) C(64) 3.59(4) 4_455
C(45) C(56) 3.59(2) 4_455
C(45) C(57) 3.58(2) 4_455
C(46) C(61) 3.53(3) 4_455
C(50) C(11) 3.32(5) 3_657
C(56) C(45) 3.59(2) 4_554
C(57) C(33) 3.53(3) 4_554
C(57) C(45) 3.58(2) 4_554
C(61) C(46) 3.53(3) 4_554
C(64) C(36) 3.59(4) 4_554
C(66) S(10) 3.45(2) 2_556
C(68) S(10) 3.522(15) 2_556
C(70) S(5) 3.554(19) .
S(2) H(85) 3.164 2_556
S(7) H(77) 3.271 3_656
S(9) H(40) 2.787 3_656
S(9) H(66) 3.170 3_656
Si(6) H(61) 3.579 3_656
Si(11) H(93) 3.498 4_454
N(3) H(40) 3.227 3_656
N(3) H(42) 3.331 3_656
C(1) H(20) 2.976 2_556
C(1) H(85) 3.355 2_556
C(2) H(22) 3.320 4_454
C(2) H(73) 3.213 4_454
C(3) H(52) 2.980 3_556
C(3) H(73) 3.412 4_454
C(4) H(66) 3.359 3_656
C(6) H(28) 3.428 3_556
C(6) H(52) 3.539 3_556
C(7) H(8) 3.206 4_555
C(8) H(8) 3.169 4_555
C(9) H(78) 3.161 2_556
C(9) H(85) 3.052 2_556
C(13) H(61) 3.255 3_656
C(15) H(34) 3.213 2_546
C(15) H(35) 3.231 2_546
C(16) H(34) 3.538 2_546
C(16) H(36) 3.462 2_546
C(16) H(43) 3.461 2_546
C(16) H(44) 3.409 2_546
C(16) H(45) 3.290 2_546
C(17) H(44) 3.101 2_546
C(17) H(61) 3.502 3_656
C(18) H(61) 3.115 3_656
C(20) H(65) 3.378 3_656
C(22) H(1) 2.755 3_656
C(22) H(21) 3.418 3_656
C(22) H(61) 3.159 3_656
C(23) H(13) 3.227 3_556
C(23) H(30) 3.382 3_556
C(24) H(12) 3.558 3_556
C(24) H(21) 3.418 3_656
C(24) H(83) 3.597 4_444
C(25) H(40) 3.291 3_656
C(26) H(40) 3.155 3_656
C(26) H(42) 3.599 3_656
C(26) H(86) 3.557 3_656
C(26) H(88) 3.152 3_656
C(27) H(14) 3.053 3_656
C(27) H(42) 3.463 3_656
C(27) H(88) 3.407 3_656
C(28) H(51) 3.506 3_656
C(28) H(60) 3.405 3_656
C(29) H(50) 3.110 3_656
C(29) H(51) 3.416 3_656
C(32) H(85) 3.244 2_556
C(33) H(20) 3.583 2_556
C(33) H(61) 3.544 4_455
C(33) H(71) 3.177 4_455
C(33) H(85) 3.417 2_556
C(34) H(71) 3.171 4_455
C(36) H(4) 3.294 4_455
C(36) H(83) 3.087 3_657
C(36) H(96) 3.388 4_455
C(36) H(97) 2.969 4_455
C(37) H(32) 3.452 3_657
C(37) H(56) 3.154 3_657
C(38) H(26) 3.303 3_657
C(38) H(32) 3.325 3_657
C(39) H(50) 3.214 3_556
C(39) H(63) 3.343 3_556
C(39) H(95) 3.411 1_455
C(40) H(29) 2.796 3_556
C(41) H(63) 3.322 3_556
C(45) H(69) 3.552 4_455
C(45) H(71) 3.015 4_455
C(46) H(69) 3.339 4_455
C(46) H(71) 2.839 4_455
C(48) H(4) 3.302 4_455
C(48) H(83) 3.537 3_657
C(48) H(109) 3.295 3_657
C(49) H(56) 3.198 3_657
C(50) H(26) 3.229 3_657
C(50) H(31) 3.106 3_657
C(50) H(32) 2.702 3_657
C(51) H(50) 3.190 3_556
C(52) H(29) 3.512 3_556
C(52) H(47) 3.548 3_556
C(53) H(63) 3.541 3_556
C(57) H(51) 2.817 3_656
C(58) H(51) 3.080 3_656
C(58) H(62) 3.459 3_656
C(60) H(93) 3.535 4_454
C(61) H(93) 3.241 4_454
C(61) H(95) 3.248 4_454
C(62) H(59) 2.843 3_656
C(62) H(77) 3.342 3_656
C(62) H(93) 3.217 4_454
C(64) H(62) 3.443 3_656
C(64) H(70) 3.027 4_555
C(64) H(86) 3.532 4_555
C(65) H(70) 3.276 4_555
C(65) H(87) 3.504 4_555
C(67) H(7) 3.588 .
C(67) H(26) 3.407 4_454
C(67) H(39) 2.877 .
C(69) H(11) 3.580 4_555
C(69) H(43) 3.597 .
C(69) H(52) 3.338 2_556
C(69) H(54) 3.131 2_556
C(70) H(23) 3.514 .
C(71) H(5) 3.447 .
C(71) H(6) 3.600 .
C(71) H(46) 3.556 4_555
C(72) H(7) 3.455 .
C(72) H(35) 3.107 .
C(72) H(36) 3.595 .
C(72) H(43) 3.493 .
C(73) H(35) 3.046 .
C(73) H(57) 2.759 2_556
H(1) C(22) 2.755 3_656
H(1) H(49) 2.873 3_656
H(1) H(50) 2.223 3_656
H(1) H(51) 2.738 3_656
H(3) H(50) 3.253 3_656
H(3) H(51) 3.445 3_656
H(4) C(36) 3.294 4_554
H(4) C(48) 3.302 4_554
H(5) C(71) 3.447 .
H(5) H(86) 3.501 4_555
H(5) H(87) 3.349 4_555
H(6) C(71) 3.600 .
H(7) C(67) 3.588 .
H(7) C(72) 3.455 .
H(7) H(73) 3.585 4_454
H(8) C(7) 3.206 4_454
H(8) C(8) 3.169 4_454
H(8) H(22) 2.540 4_454
H(8) H(23) 3.178 4_454
H(8) H(27) 3.465 4_454
H(8) H(73) 2.326 4_454
H(8) H(74) 3.382 4_454
H(9) H(22) 3.268 4_454
H(11) C(69) 3.580 4_454
H(11) H(23) 3.025 4_454
H(11) H(44) 3.584 4_454
H(11) H(52) 3.162 3_556
H(11) H(73) 3.202 4_454
H(12) C(24) 3.558 3_556
H(12) H(52) 3.075 3_556
H(12) H(63) 3.043 3_556
H(12) H(64) 3.223 3_556
H(12) H(73) 2.974 4_454
H(12) H(82) 3.305 2_556
H(13) C(23) 3.227 3_556
H(13) H(52) 2.281 3_556
H(13) H(53) 3.509 3_556
H(13) H(63) 3.423 3_556
H(14) C(27) 3.053 3_656
H(14) H(66) 2.527 3_656
H(14) H(76) 3.315 3_656
H(14) H(77) 2.864 3_656
H(15) H(66) 3.445 3_656
H(20) C(1) 2.976 2_546
H(20) C(33) 3.583 2_546
H(20) H(34) 2.477 2_546
H(20) H(35) 2.763 2_546
H(20) H(36) 3.248 2_546
H(21) C(22) 3.418 3_656
H(21) C(24) 3.418 3_656
H(21) H(50) 3.292 3_656
H(21) H(51) 2.873 3_656
H(21) H(62) 2.545 3_656
H(22) C(2) 3.320 4_555
H(22) H(8) 2.540 4_555
H(22) H(9) 3.268 4_555
H(22) H(38) 3.334 4_555
H(23) C(70) 3.514 .
H(23) H(8) 3.178 4_555
H(23) H(11) 3.025 4_555
H(23) H(46) 3.452 4_555
H(25) H(38) 3.521 4_555
H(26) C(38) 3.303 3_657
H(26) C(50) 3.229 3_657
H(26) C(67) 3.407 4_555
H(27) H(8) 3.465 4_555
H(27) H(38) 3.230 4_555
H(28) C(6) 3.428 3_556
H(28) H(28) 3.021 3_556
H(28) H(29) 3.446 3_556
H(28) H(30) 3.263 3_556
H(29) C(40) 2.796 3_556
H(29) C(52) 3.512 3_556
H(29) H(28) 3.446 3_556
H(29) H(52) 3.568 3_556
H(30) C(23) 3.382 3_556
H(30) H(28) 3.263 3_556
H(30) H(52) 2.710 3_556
H(30) H(53) 3.389 3_556
H(30) H(54) 3.568 3_556
H(31) C(50) 3.106 3_657
H(32) C(37) 3.452 3_657
H(32) C(38) 3.325 3_657
H(32) C(50) 2.702 3_657
H(34) C(15) 3.213 2_556
H(34) C(16) 3.538 2_556
H(34) H(20) 2.477 2_556
H(34) H(82) 3.495 2_556
H(34) H(84) 3.230 2_556
H(34) H(85) 3.134 2_556
H(35) C(15) 3.231 2_556
H(35) C(72) 3.107 .
H(35) C(73) 3.046 .
H(35) H(20) 2.763 2_556
H(35) H(73) 3.492 4_454
H(35) H(82) 3.353 2_556
H(35) H(85) 3.496 2_556
H(36) C(16) 3.462 2_556
H(36) C(72) 3.595 .
H(36) H(20) 3.248 2_556
H(36) H(85) 2.910 2_556
H(38) H(22) 3.334 4_454
H(38) H(25) 3.521 4_454
H(38) H(27) 3.230 4_454
H(38) H(93) 2.921 4_454
H(39) C(67) 2.877 .
H(40) S(9) 2.787 3_656
H(40) N(3) 3.227 3_656
H(40) C(25) 3.291 3_656
H(40) C(26) 3.155 3_656
H(40) H(51) 3.039 3_656
H(40) H(59) 3.262 3_656
H(40) H(60) 2.583 3_656
H(41) H(51) 3.309 3_656
H(42) N(3) 3.331 3_656
H(42) C(26) 3.599 3_656
H(42) C(27) 3.463 3_656
H(42) H(59) 3.415 3_656
H(42) H(60) 3.428 3_656
H(42) H(66) 3.468 3_656
H(42) H(77) 3.057 3_656
H(43) C(16) 3.461 2_556
H(43) C(69) 3.597 .
H(43) C(72) 3.493 .
H(43) H(78) 3.369 2_556
H(43) H(85) 3.041 2_556
H(44) C(16) 3.409 2_556
H(44) C(17) 3.101 2_556
H(44) H(11) 3.584 4_555
H(44) H(64) 3.205 2_556
H(44) H(78) 2.465 2_556
H(44) H(85) 3.068 2_556
H(45) C(16) 3.290 2_556
H(45) H(78) 3.205 2_556
H(45) H(85) 2.555 2_556
H(46) C(71) 3.556 4_454
H(46) H(23) 3.452 4_454
H(47) C(52) 3.548 3_556
H(47) H(77) 3.511 3_656
H(49) H(1) 2.873 3_656
H(49) H(66) 3.165 3_656
H(50) C(29) 3.110 3_656
H(50) C(39) 3.214 3_556
H(50) C(51) 3.190 3_556
H(50) H(1) 2.223 3_656
H(50) H(3) 3.253 3_656
H(50) H(21) 3.292 3_656
H(50) H(66) 3.552 3_656
H(51) C(28) 3.506 3_656
H(51) C(29) 3.416 3_656
H(51) C(57) 2.817 3_656
H(51) C(58) 3.080 3_656
H(51) H(1) 2.738 3_656
H(51) H(3) 3.445 3_656
H(51) H(21) 2.873 3_656
H(51) H(40) 3.039 3_656
H(51) H(41) 3.309 3_656
H(51) H(61) 2.298 3_656
H(52) C(3) 2.980 3_556
H(52) C(6) 3.539 3_556
H(52) C(69) 3.338 2_546
H(52) H(11) 3.162 3_556
H(52) H(12) 3.075 3_556
H(52) H(13) 2.281 3_556
H(52) H(29) 3.568 3_556
H(52) H(30) 2.710 3_556
H(53) H(13) 3.509 3_556
H(53) H(30) 3.389 3_556
H(54) C(69) 3.131 2_546
H(54) H(30) 3.568 3_556
H(56) C(37) 3.154 3_657
H(56) C(49) 3.198 3_657
H(56) H(72) 3.173 3_657
H(57) C(73) 2.759 2_546
H(59) C(62) 2.843 3_656
H(59) H(40) 3.262 3_656
H(59) H(42) 3.415 3_656
H(59) H(65) 3.550 3_656
H(59) H(86) 2.654 3_656
H(59) H(87) 3.383 3_656
H(59) H(88) 2.210 3_656
H(60) C(28) 3.405 3_656
H(60) H(40) 2.583 3_656
H(60) H(42) 3.428 3_656
H(60) H(88) 3.496 3_656
H(61) Si(6) 3.579 3_656
H(61) C(13) 3.255 3_656
H(61) C(17) 3.502 3_656
H(61) C(18) 3.115 3_656
H(61) C(22) 3.159 3_656
H(61) C(33) 3.544 4_554
H(61) H(51) 2.298 3_656
H(61) H(110) 3.505 3_656
H(62) C(58) 3.459 3_656
H(62) C(64) 3.443 3_656
H(62) H(21) 2.545 3_656
H(62) H(83) 3.363 4_444
H(62) H(95) 3.367 3_656
H(62) H(97) 2.673 3_656
H(63) C(39) 3.343 3_556
H(63) C(41) 3.322 3_556
H(63) C(53) 3.541 3_556
H(63) H(12) 3.043 3_556
H(63) H(13) 3.423 3_556
H(63) H(83) 3.473 4_444
H(63) H(84) 3.385 4_444
H(64) H(12) 3.223 3_556
H(64) H(44) 3.205 2_546
H(64) H(82) 3.525 4_444
H(64) H(83) 3.365 4_444
H(65) C(20) 3.378 3_656
H(65) H(59) 3.550 3_656
H(65) H(108) 2.818 3_656
H(65) H(110) 3.053 3_656
H(66) S(9) 3.170 3_656
H(66) C(4) 3.359 3_656
H(66) H(14) 2.527 3_656
H(66) H(15) 3.445 3_656
H(66) H(42) 3.468 3_656
H(66) H(49) 3.165 3_656
H(66) H(50) 3.552 3_656
H(69) C(45) 3.552 4_554
H(69) C(46) 3.339 4_554
H(70) C(64) 3.027 4_454
H(70) C(65) 3.276 4_454
H(70) H(93) 2.479 4_454
H(70) H(94) 3.471 4_454
H(70) H(95) 2.369 4_454
H(70) H(96) 2.958 4_454
H(71) C(33) 3.177 4_554
H(71) C(34) 3.171 4_554
H(71) C(45) 3.015 4_554
H(71) C(46) 2.839 4_554
H(71) H(95) 3.366 4_454
H(72) H(56) 3.173 3_657
H(72) H(82) 3.018 3_657
H(73) C(2) 3.213 4_555
H(73) C(3) 3.412 4_555
H(73) H(7) 3.585 4_555
H(73) H(8) 2.326 4_555
H(73) H(11) 3.202 4_555
H(73) H(12) 2.974 4_555
H(73) H(35) 3.492 4_555
H(73) H(82) 3.384 3_657
H(74) H(8) 3.382 4_555
H(76) H(14) 3.315 3_656
H(77) S(7) 3.271 3_656
H(77) C(62) 3.342 3_656
H(77) H(14) 2.864 3_656
H(77) H(42) 3.057 3_656
H(77) H(47) 3.511 3_656
H(77) H(87) 3.470 3_656
H(77) H(88) 2.511 3_656
H(78) C(9) 3.161 2_546
H(78) H(43) 3.369 2_546
H(78) H(44) 2.465 2_546
H(78) H(45) 3.205 2_546
H(82) H(12) 3.305 2_546
H(82) H(34) 3.495 2_546
H(82) H(35) 3.353 2_546
H(82) H(64) 3.525 4_545
H(82) H(72) 3.018 3_657
H(82) H(73) 3.384 3_657
H(83) C(24) 3.597 4_545
H(83) C(36) 3.087 3_657
H(83) C(48) 3.537 3_657
H(83) H(62) 3.363 4_545
H(83) H(63) 3.473 4_545
H(83) H(64) 3.365 4_545
H(83) H(96) 3.482 2_646
H(83) H(97) 3.342 2_646
H(84) H(34) 3.230 2_546
H(84) H(63) 3.385 4_545
H(85) S(2) 3.164 2_546
H(85) C(1) 3.355 2_546
H(85) C(9) 3.052 2_546
H(85) C(32) 3.244 2_546
H(85) C(33) 3.417 2_546
H(85) H(34) 3.134 2_546
H(85) H(35) 3.496 2_546
H(85) H(36) 2.910 2_546
H(85) H(43) 3.041 2_546
H(85) H(44) 3.068 2_546
H(85) H(45) 2.555 2_546
H(86) C(26) 3.557 3_656
H(86) C(64) 3.532 4_454
H(86) H(5) 3.501 4_454
H(86) H(59) 2.654 3_656
H(86) H(93) 3.140 4_454
H(86) H(96) 2.776 4_454
H(86) H(108) 3.190 3_656
H(87) C(65) 3.504 4_454
H(87) H(5) 3.349 4_454
H(87) H(59) 3.383 3_656
H(87) H(77) 3.470 3_656
H(87) H(92) 3.507 4_454
H(87) H(93) 2.769 4_454
H(88) C(26) 3.152 3_656
H(88) C(27) 3.407 3_656
H(88) H(59) 2.210 3_656
H(88) H(60) 3.496 3_656
H(88) H(77) 2.511 3_656
H(92) H(87) 3.507 4_555
H(93) Si(11) 3.498 4_555
H(93) C(60) 3.535 4_555
H(93) C(61) 3.241 4_555
H(93) C(62) 3.217 4_555
H(93) H(38) 2.921 4_555
H(93) H(70) 2.479 4_555
H(93) H(86) 3.140 4_555
H(93) H(87) 2.769 4_555
H(94) H(70) 3.471 4_555
H(95) C(39) 3.411 1_655
H(95) C(61) 3.248 4_555
H(95) H(62) 3.367 3_656
H(95) H(70) 2.369 4_555
H(95) H(71) 3.366 4_555
H(96) C(36) 3.388 4_554
H(96) H(70) 2.958 4_555
H(96) H(83) 3.482 2_656
H(96) H(86) 2.776 4_555
H(96) H(108) 3.027 2_656
H(97) C(36) 2.969 4_554
H(97) H(62) 2.673 3_656
H(97) H(83) 3.342 2_656
H(108) H(65) 2.818 3_656
H(108) H(86) 3.190 3_656
H(108) H(96) 3.027 2_646
H(109) C(48) 3.295 3_657
H(110) H(61) 3.505 3_656
H(110) H(65) 3.053 3_656

loop_
_geom_torsion_atom_site_label_1
_geom_torsion_atom_site_label_2
_geom_torsion_atom_site_label_3
_geom_torsion_atom_site_label_4
_geom_torsion
Fe(2) Fe(1) Fe(3) Fe(4) -70.15(4)
Fe(2) Fe(1) Fe(3) Fe(6) 11.15(12)
Fe(2) Fe(1) Fe(3) S(1) -33.40(6)
Fe(2) Fe(1) Fe(3) S(2) 64.45(7)
Fe(2) Fe(1) Fe(3) S(4) -134.54(9)
Fe(2) Fe(1) Fe(3) N(2) 139.7(5)
Fe(3) Fe(1) Fe(2) Fe(4) 69.53(4)
Fe(3) Fe(1) Fe(2) Fe(7) -12.62(12)
Fe(3) Fe(1) Fe(2) S(1) 33.52(6)
Fe(3) Fe(1) Fe(2) S(2) -64.28(7)
Fe(3) Fe(1) Fe(2) S(3) 133.81(8)
Fe(3) Fe(1) Fe(2) N(1) -139.7(4)
Fe(2) Fe(1) Fe(4) Fe(3) 71.53(4)
Fe(2) Fe(1) Fe(4) S(1) 35.34(5)
Fe(2) Fe(1) Fe(4) S(3) -64.36(8)
Fe(2) Fe(1) Fe(4) S(4) 136.15(8)
Fe(2) Fe(1) Fe(4) S(8) -153.2(2)
Fe(4) Fe(1) Fe(2) Fe(3) -69.53(4)
Fe(4) Fe(1) Fe(2) Fe(7) -82.15(12)
Fe(4) Fe(1) Fe(2) S(1) -36.02(6)
Fe(4) Fe(1) Fe(2) S(2) -133.81(7)
Fe(4) Fe(1) Fe(2) S(3) 64.28(7)
Fe(4) Fe(1) Fe(2) N(1) 150.8(4)
Fe(2) Fe(1) S(2) Fe(3) -77.61(7)
S(2) Fe(1) Fe(2) Fe(3) 64.28(7)
S(2) Fe(1) Fe(2) Fe(4) 133.81(7)
S(2) Fe(1) Fe(2) Fe(7) 51.66(13)
S(2) Fe(1) Fe(2) S(1) 97.80(9)
S(2) Fe(1) Fe(2) S(3) -161.91(10)
S(2) Fe(1) Fe(2) N(1) -75.4(4)
Fe(2) Fe(1) S(3) Fe(4) 77.07(7)
S(3) Fe(1) Fe(2) Fe(3) -133.81(8)
S(3) Fe(1) Fe(2) Fe(4) -64.28(7)
S(3) Fe(1) Fe(2) Fe(7) -146.43(14)
S(3) Fe(1) Fe(2) S(1) -100.29(9)
S(3) Fe(1) Fe(2) S(2) 161.91(10)
S(3) Fe(1) Fe(2) N(1) 86.5(4)
Fe(2) Fe(1) S(4) Fe(3) 39.12(7)
Fe(2) Fe(1) S(4) Fe(4) -37.45(7)
S(4) Fe(1) Fe(2) Fe(3) -35.37(6)
S(4) Fe(1) Fe(2) Fe(4) 34.16(6)
S(4) Fe(1) Fe(2) Fe(7) -47.99(15)
S(4) Fe(1) Fe(2) S(1) -1.86(9)
S(4) Fe(1) Fe(2) S(2) -99.65(9)
S(4) Fe(1) Fe(2) S(3) 98.44(9)
S(4) Fe(1) Fe(2) N(1) -175.1(4)
Fe(2) Fe(1) S(10) C(30) -59.7(7)
Fe(2) Fe(1) S(10) C(42) -63.7(5)
S(10) Fe(1) Fe(2) Fe(3) 149.95(15)
S(10) Fe(1) Fe(2) Fe(4) -140.52(15)
S(10) Fe(1) Fe(2) Fe(7) 137.33(15)
S(10) Fe(1) Fe(2) S(1) -176.53(14)
S(10) Fe(1) Fe(2) S(2) 85.67(16)
S(10) Fe(1) Fe(2) S(3) -76.24(15)
S(10) Fe(1) Fe(2) N(1) 10.3(5)
Fe(3) Fe(1) Fe(4) Fe(2) -71.53(4)
Fe(3) Fe(1) Fe(4) S(1) -36.19(5)
Fe(3) Fe(1) Fe(4) S(3) -135.89(9)
Fe(3) Fe(1) Fe(4) S(4) 64.62(8)
Fe(3) Fe(1) Fe(4) S(8) 135.3(2)
Fe(4) Fe(1) Fe(3) Fe(2) 70.15(4)
Fe(4) Fe(1) Fe(3) Fe(6) 81.30(12)
Fe(4) Fe(1) Fe(3) S(1) 36.76(6)
Fe(4) Fe(1) Fe(3) S(2) 134.60(8)
Fe(4) Fe(1) Fe(3) S(4) -64.39(8)
Fe(4) Fe(1) Fe(3) N(2) -150.1(5)
Fe(3) Fe(1) S(2) Fe(2) 77.61(7)
S(2) Fe(1) Fe(3) Fe(2) -64.45(7)
S(2) Fe(1) Fe(3) Fe(4) -134.60(8)
S(2) Fe(1) Fe(3) Fe(6) -53.30(13)
S(2) Fe(1) Fe(3) S(1) -97.84(9)
S(2) Fe(1) Fe(3) S(4) 161.01(11)
S(2) Fe(1) Fe(3) N(2) 75.3(5)
Fe(3) Fe(1) S(3) Fe(2) -39.64(6)
Fe(3) Fe(1) S(3) Fe(4) 37.43(7)
S(3) Fe(1) Fe(3) Fe(2) 35.82(6)
S(3) Fe(1) Fe(3) Fe(4) -34.34(6)
S(3) Fe(1) Fe(3) Fe(6) 46.97(15)
S(3) Fe(1) Fe(3) S(1) 2.42(9)
S(3) Fe(1) Fe(3) S(2) 100.26(9)
S(3) Fe(1) Fe(3) S(4) -98.72(10)
S(3) Fe(1) Fe(3) N(2) 175.6(5)
Fe(3) Fe(1) S(4) Fe(4) -76.57(8)
S(4) Fe(1) Fe(3) Fe(2) 134.54(9)
S(4) Fe(1) Fe(3) Fe(4) 64.39(8)
S(4) Fe(1) Fe(3) Fe(6) 145.69(15)
S(4) Fe(1) Fe(3) S(1) 101.14(10)
S(4) Fe(1) Fe(3) S(2) -161.01(11)
S(4) Fe(1) Fe(3) N(2) -85.7(5)
Fe(3) Fe(1) S(10) C(30) 67.7(7)
Fe(3) Fe(1) S(10) C(42) 63.7(5)
S(10) Fe(1) Fe(3) Fe(2) -148.39(16)
S(10) Fe(1) Fe(3) Fe(4) 141.46(15)
S(10) Fe(1) Fe(3) Fe(6) -137.24(15)
S(10) Fe(1) Fe(3) S(1) 178.21(14)
S(10) Fe(1) Fe(3) S(2) -83.94(16)
S(10) Fe(1) Fe(3) S(4) 77.07(16)
S(10) Fe(1) Fe(3) N(2) -8.6(5)
Fe(4) Fe(1) S(2) Fe(2) 39.21(5)
Fe(4) Fe(1) S(2) Fe(3) -38.41(6)
S(2) Fe(1) Fe(4) Fe(2) -36.07(5)
S(2) Fe(1) Fe(4) Fe(3) 35.46(5)
S(2) Fe(1) Fe(4) S(1) -0.73(7)
S(2) Fe(1) Fe(4) S(3) -100.43(9)
S(2) Fe(1) Fe(4) S(4) 100.08(9)
S(2) Fe(1) Fe(4) S(8) 170.7(2)
Fe(4) Fe(1) S(3) Fe(2) -77.07(7)
S(3) Fe(1) Fe(4) Fe(2) 64.36(8)
S(3) Fe(1) Fe(4) Fe(3) 135.89(9)
S(3) Fe(1) Fe(4) S(1) 99.70(9)
S(3) Fe(1) Fe(4) S(4) -159.49(11)
S(3) Fe(1) Fe(4) S(8) -88.9(2)
Fe(4) Fe(1) S(4) Fe(3) 76.57(8)
S(4) Fe(1) Fe(4) Fe(2) -136.15(8)
S(4) Fe(1) Fe(4) Fe(3) -64.62(8)
S(4) Fe(1) Fe(4) S(1) -100.81(9)
S(4) Fe(1) Fe(4) S(3) 159.49(11)
S(4) Fe(1) Fe(4) S(8) 70.6(2)
Fe(4) Fe(1) S(10) C(30) -174.6(6)
Fe(4) Fe(1) S(10) C(42) -178.6(5)
S(10) Fe(1) Fe(4) Fe(2) 142.88(11)
S(10) Fe(1) Fe(4) Fe(3) -145.59(11)
S(10) Fe(1) Fe(4) S(1) 178.22(11)
S(10) Fe(1) Fe(4) S(3) 78.52(13)
S(10) Fe(1) Fe(4) S(4) -80.97(13)
S(10) Fe(1) Fe(4) S(8) -10.3(2)
S(2) Fe(1) S(3) Fe(2) 14.92(9)
S(2) Fe(1) S(3) Fe(4) 91.99(9)
S(3) Fe(1) S(2) Fe(2) -14.81(9)
S(3) Fe(1) S(2) Fe(3) -92.42(8)
S(2) Fe(1) S(4) Fe(3) -15.61(10)
S(2) Fe(1) S(4) Fe(4) -92.17(9)
S(4) Fe(1) S(2) Fe(2) 93.13(9)
S(4) Fe(1) S(2) Fe(3) 15.52(9)
S(2) Fe(1) S(10) C(30) 4.2(6)
S(2) Fe(1) S(10) C(42) 0.3(3)
S(10) Fe(1) S(2) Fe(2) -140.08(8)
S(10) Fe(1) S(2) Fe(3) 142.31(8)
S(3) Fe(1) S(4) Fe(3) 93.23(9)
S(3) Fe(1) S(4) Fe(4) 16.67(9)
S(4) Fe(1) S(3) Fe(2) -93.72(9)
S(4) Fe(1) S(3) Fe(4) -16.65(9)
S(3) Fe(1) S(10) C(30) -116.8(6)
S(3) Fe(1) S(10) C(42) -120.7(5)
S(10) Fe(1) S(3) Fe(2) 142.86(9)
S(10) Fe(1) S(3) Fe(4) -140.07(9)
S(4) Fe(1) S(10) C(30) 126.0(6)
S(4) Fe(1) S(10) C(42) 122.1(5)
S(10) Fe(1) S(4) Fe(3) -144.22(9)
S(10) Fe(1) S(4) Fe(4) 139.21(9)
Fe(1) Fe(2) Fe(3) Fe(4) 71.86(5)
Fe(1) Fe(2) Fe(3) Fe(6) -174.21(6)
Fe(1) Fe(2) Fe(3) S(1) 139.24(8)
Fe(1) Fe(2) Fe(3) S(2) -62.28(8)
Fe(1) Fe(2) Fe(3) S(4) 35.20(8)
Fe(1) Fe(2) Fe(3) N(2) -159.1(3)
Fe(1) Fe(2) Fe(4) Fe(3) -70.24(5)
Fe(1) Fe(2) Fe(4) S(1) -136.44(7)
Fe(1) Fe(2) Fe(4) S(3) 63.52(8)
Fe(1) Fe(2) Fe(4) S(4) -33.80(7)
Fe(1) Fe(2) Fe(4) S(8) 169.02(11)
Fe(1) Fe(2) Fe(7) Fe(5) 1.1(2)
Fe(1) Fe(2) Fe(7) Fe(6) 11.65(14)
Fe(1) Fe(2) Fe(7) Fe(8) 68.45(14)
Fe(1) Fe(2) Fe(7) S(1) 57.60(13)
Fe(1) Fe(2) Fe(7) S(5) -40.52(15)
Fe(1) Fe(2) Fe(7) S(7) 126.28(15)
Fe(1) Fe(2) Fe(7) N(1) -155.3(3)
Fe(1) Fe(2) S(1) Fe(3) -35.66(6)
Fe(1) Fe(2) S(1) Fe(4) 38.41(6)
Fe(1) Fe(2) S(1) Fe(6) -95.13(8)
Fe(1) Fe(2) S(1) Fe(7) -152.97(6)
Fe(1) Fe(2) S(1) Fe(8) -168.21(10)
Fe(1) Fe(2) S(2) Fe(3) 78.55(6)
Fe(1) Fe(2) S(3) Fe(4) -78.51(6)
Fe(1) Fe(2) N(1) Fe(7) 146.3(3)
Fe(1) Fe(2) N(1) Si(1) 39.2(7)
Fe(1) Fe(2) N(1) Si(2) -102.2(5)
Fe(3) Fe(2) Fe(4) Fe(1) 70.24(5)
Fe(3) Fe(2) Fe(4) S(1) -66.20(7)
Fe(3) Fe(2) Fe(4) S(3) 133.76(10)
Fe(3) Fe(2) Fe(4) S(4) 36.44(7)
Fe(3) Fe(2) Fe(4) S(8) -120.73(11)
Fe(4) Fe(2) Fe(3) Fe(1) -71.86(5)
Fe(4) Fe(2) Fe(3) Fe(6) 113.93(6)
Fe(4) Fe(2) Fe(3) S(1) 67.38(7)
Fe(4) Fe(2) Fe(3) S(2) -134.14(9)
Fe(4) Fe(2) Fe(3) S(4) -36.66(8)
Fe(4) Fe(2) Fe(3) N(2) 129.0(3)
Fe(3) Fe(2) Fe(7) Fe(5) -9.82(15)
Fe(3) Fe(2) Fe(7) Fe(6) 0.75(5)
Fe(3) Fe(2) Fe(7) Fe(8) 57.56(6)
Fe(3) Fe(2) Fe(7) S(1) 46.71(6)
Fe(3) Fe(2) Fe(7) S(5) -51.41(7)
Fe(3) Fe(2) Fe(7) S(7) 115.38(13)
Fe(3) Fe(2) Fe(7) N(1) -166.1(2)
Fe(7) Fe(2) Fe(3) Fe(1) 173.46(6)
Fe(7) Fe(2) Fe(3) Fe(4) -114.68(6)
Fe(7) Fe(2) Fe(3) Fe(6) -0.75(5)
Fe(7) Fe(2) Fe(3) S(1) -47.30(7)
Fe(7) Fe(2) Fe(3) S(2) 111.18(9)
Fe(7) Fe(2) Fe(3) S(4) -151.34(8)
Fe(7) Fe(2) Fe(3) N(2) 14.3(3)
Fe(3) Fe(2) S(1) Fe(4) 74.08(6)
Fe(3) Fe(2) S(1) Fe(6) -59.47(7)
Fe(3) Fe(2) S(1) Fe(7) -117.31(7)
Fe(3) Fe(2) S(1) Fe(8) -132.55(14)
S(1) Fe(2) Fe(3) Fe(1) -139.24(8)
S(1) Fe(2) Fe(3) Fe(4) -67.38(7)
S(1) Fe(2) Fe(3) Fe(6) 46.55(7)
S(1) Fe(2) Fe(3) S(2) 158.48(11)
S(1) Fe(2) Fe(3) S(4) -104.04(10)
S(1) Fe(2) Fe(3) N(2) 61.6(3)
Fe(3) Fe(2) S(2) Fe(1) -78.55(6)
S(2) Fe(2) Fe(3) Fe(1) 62.28(8)
S(2) Fe(2) Fe(3) Fe(4) 134.14(9)
S(2) Fe(2) Fe(3) Fe(6) -111.93(9)
S(2) Fe(2) Fe(3) S(1) -158.48(11)
S(2) Fe(2) Fe(3) S(4) 97.48(11)
S(2) Fe(2) Fe(3) N(2) -96.9(3)
Fe(3) Fe(2) S(3) Fe(1) 39.34(7)
Fe(3) Fe(2) S(3) Fe(4) -39.17(7)
S(3) Fe(2) Fe(3) Fe(1) -35.78(8)
S(3) Fe(2) Fe(3) Fe(4) 36.08(8)
S(3) Fe(2) Fe(3) Fe(6) 150.02(8)
S(3) Fe(2) Fe(3) S(1) 103.46(10)
S(3) Fe(2) Fe(3) S(2) -98.05(11)
S(3) Fe(2) Fe(3) S(4) -0.58(11)
S(3) Fe(2) Fe(3) N(2) 165.1(3)
Fe(3) Fe(2) N(1) Fe(7) 20.2(4)
Fe(3) Fe(2) N(1) Si(1) -87.0(4)
Fe(3) Fe(2) N(1) Si(2) 131.6(2)
N(1) Fe(2) Fe(3) Fe(1) 158.4(3)
N(1) Fe(2) Fe(3) Fe(4) -129.7(3)
N(1) Fe(2) Fe(3) Fe(6) -15.8(3)
N(1) Fe(2) Fe(3) S(1) -62.3(3)
N(1) Fe(2) Fe(3) S(2) 96.1(3)
N(1) Fe(2) Fe(3) S(4) -166.4(3)
N(1) Fe(2) Fe(3) N(2) -0.7(4)
Fe(4) Fe(2) Fe(7) Fe(5) -66.57(15)
Fe(4) Fe(2) Fe(7) Fe(6) -56.00(6)
Fe(4) Fe(2) Fe(7) Fe(8) 0.80(7)
Fe(4) Fe(2) Fe(7) S(1) -10.05(7)
Fe(4) Fe(2) Fe(7) S(5) -108.17(7)
Fe(4) Fe(2) Fe(7) S(7) 58.63(14)
Fe(4) Fe(2) Fe(7) N(1) 137.1(2)
Fe(7) Fe(2) Fe(4) Fe(1) 146.49(5)
Fe(7) Fe(2) Fe(4) Fe(3) 76.25(5)
Fe(7) Fe(2) Fe(4) S(1) 10.05(7)
Fe(7) Fe(2) Fe(4) S(3) -149.99(9)
Fe(7) Fe(2) Fe(4) S(4) 112.69(8)
Fe(7) Fe(2) Fe(4) S(8) -44.49(11)
Fe(4) Fe(2) S(1) Fe(3) -74.08(6)
Fe(4) Fe(2) S(1) Fe(6) -133.55(10)
Fe(4) Fe(2) S(1) Fe(7) 168.61(8)
Fe(4) Fe(2) S(1) Fe(8) 153.38(14)
S(1) Fe(2) Fe(4) Fe(1) 136.44(7)
S(1) Fe(2) Fe(4) Fe(3) 66.20(7)
S(1) Fe(2) Fe(4) S(3) -160.05(11)
S(1) Fe(2) Fe(4) S(4) 102.64(9)
S(1) Fe(2) Fe(4) S(8) -54.54(12)
Fe(4) Fe(2) S(2) Fe(1) -39.74(6)
Fe(4) Fe(2) S(2) Fe(3) 38.82(7)
S(2) Fe(2) Fe(4) Fe(1) 34.88(7)
S(2) Fe(2) Fe(4) Fe(3) -35.37(7)
S(2) Fe(2) Fe(4) S(1) -101.56(9)
S(2) Fe(2) Fe(4) S(3) 98.39(11)
S(2) Fe(2) Fe(4) S(4) 1.08(10)
S(2) Fe(2) Fe(4) S(8) -156.10(11)
Fe(4) Fe(2) S(3) Fe(1) 78.51(6)
S(3) Fe(2) Fe(4) Fe(1) -63.52(8)
S(3) Fe(2) Fe(4) Fe(3) -133.76(10)
S(3) Fe(2) Fe(4) S(1) 160.05(11)
S(3) Fe(2) Fe(4) S(4) -97.32(11)
S(3) Fe(2) Fe(4) S(8) 105.51(13)
Fe(4) Fe(2) N(1) Fe(7) -73.6(3)
Fe(4) Fe(2) N(1) Si(1) 179.20(18)
Fe(4) Fe(2) N(1) Si(2) 37.8(5)
N(1) Fe(2) Fe(4) Fe(1) -163.2(2)
N(1) Fe(2) Fe(4) Fe(3) 126.6(2)
N(1) Fe(2) Fe(4) S(1) 60.4(2)
N(1) Fe(2) Fe(4) S(3) -99.7(2)
N(1) Fe(2) Fe(4) S(4) 163.0(2)
N(1) Fe(2) Fe(4) S(8) 5.9(3)
Fe(7) Fe(2) S(1) Fe(3) 117.31(7)
Fe(7) Fe(2) S(1) Fe(4) -168.61(8)
Fe(7) Fe(2) S(1) Fe(6) 57.84(7)
Fe(7) Fe(2) S(1) Fe(8) -15.23(10)
S(1) Fe(2) Fe(7) Fe(5) -56.53(14)
S(1) Fe(2) Fe(7) Fe(6) -45.96(6)
S(1) Fe(2) Fe(7) Fe(8) 10.85(7)
S(1) Fe(2) Fe(7) S(5) -98.12(8)
S(1) Fe(2) Fe(7) S(7) 68.68(14)
S(1) Fe(2) Fe(7) N(1) 147.1(2)
Fe(7) Fe(2) S(2) Fe(1) -154.79(6)
Fe(7) Fe(2) S(2) Fe(3) -76.24(7)
S(2) Fe(2) Fe(7) Fe(5) 40.74(16)
S(2) Fe(2) Fe(7) Fe(6) 51.31(7)
S(2) Fe(2) Fe(7) Fe(8) 108.11(7)
S(2) Fe(2) Fe(7) S(1) 97.26(8)
S(2) Fe(2) Fe(7) S(5) -0.86(9)
S(2) Fe(2) Fe(7) S(7) 165.94(13)
S(2) Fe(2) Fe(7) N(1) -115.6(2)
Fe(7) Fe(2) S(3) Fe(1) 145.46(11)
Fe(7) Fe(2) S(3) Fe(4) 66.95(13)
S(3) Fe(2) Fe(7) Fe(5) -118.74(16)
S(3) Fe(2) Fe(7) Fe(6) -108.17(12)
S(3) Fe(2) Fe(7) Fe(8) -51.37(13)
S(3) Fe(2) Fe(7) S(1) -62.21(13)
S(3) Fe(2) Fe(7) S(5) -160.33(12)
S(3) Fe(2) Fe(7) S(7) 6.5(2)
S(3) Fe(2) Fe(7) N(1) 84.9(3)
Fe(7) Fe(2) N(1) Si(1) -107.2(4)
Fe(7) Fe(2) N(1) Si(2) 111.4(4)
N(1) Fe(2) Fe(7) Fe(5) 156.3(3)
N(1) Fe(2) Fe(7) Fe(6) 166.9(2)
N(1) Fe(2) Fe(7) Fe(8) -136.3(2)
N(1) Fe(2) Fe(7) S(1) -147.1(2)
N(1) Fe(2) Fe(7) S(5) 114.7(2)
N(1) Fe(2) Fe(7) S(7) -78.5(3)
S(1) Fe(2) S(2) Fe(1) -96.67(8)
S(1) Fe(2) S(2) Fe(3) -18.12(9)
S(2) Fe(2) S(1) Fe(3) 17.57(8)
S(2) Fe(2) S(1) Fe(4) 91.64(8)
S(2) Fe(2) S(1) Fe(6) -41.90(11)
S(2) Fe(2) S(1) Fe(7) -99.75(8)
S(2) Fe(2) S(1) Fe(8) -114.98(13)
S(1) Fe(2) S(3) Fe(1) 95.63(8)
S(1) Fe(2) S(3) Fe(4) 17.13(9)
S(3) Fe(2) S(1) Fe(3) -90.70(8)
S(3) Fe(2) S(1) Fe(4) -16.62(8)
S(3) Fe(2) S(1) Fe(6) -150.17(9)
S(3) Fe(2) S(1) Fe(7) 151.99(8)
S(3) Fe(2) S(1) Fe(8) 136.75(12)
S(1) Fe(2) N(1) Fe(7) -27.0(2)
S(1) Fe(2) N(1) Si(1) -134.2(3)
S(1) Fe(2) N(1) Si(2) 84.4(3)
N(1) Fe(2) S(1) Fe(3) 141.6(2)
N(1) Fe(2) S(1) Fe(4) -144.29(19)
N(1) Fe(2) S(1) Fe(6) 82.2(2)
N(1) Fe(2) S(1) Fe(7) 24.32(19)
N(1) Fe(2) S(1) Fe(8) 9.1(2)
S(2) Fe(2) S(3) Fe(1) -14.38(8)
S(2) Fe(2) S(3) Fe(4) -92.89(8)
S(3) Fe(2) S(2) Fe(1) 14.69(8)
S(3) Fe(2) S(2) Fe(3) 93.25(8)
S(2) Fe(2) N(1) Fe(7) 85.8(2)
S(2) Fe(2) N(1) Si(1) -21.4(4)
S(2) Fe(2) N(1) Si(2) -162.8(2)
N(1) Fe(2) S(2) Fe(1) 154.0(2)
N(1) Fe(2) S(2) Fe(3) -127.5(2)
S(3) Fe(2) N(1) Fe(7) -143.17(14)
S(3) Fe(2) N(1) Si(1) 109.6(3)
S(3) Fe(2) N(1) Si(2) -31.7(4)
N(1) Fe(2) S(3) Fe(1) -152.3(2)
N(1) Fe(2) S(3) Fe(4) 129.2(2)
Fe(1) Fe(3) Fe(4) Fe(2) 69.85(5)
Fe(1) Fe(3) Fe(4) S(1) 135.52(6)
Fe(1) Fe(3) Fe(4) S(3) 34.04(7)
Fe(1) Fe(3) Fe(4) S(4) -63.20(8)
Fe(1) Fe(3) Fe(4) S(8) -163.81(11)
Fe(1) Fe(3) Fe(6) Fe(5) 2.6(2)
Fe(1) Fe(3) Fe(6) Fe(7) -8.87(14)
Fe(1) Fe(3) Fe(6) Fe(8) -65.19(14)
Fe(1) Fe(3) Fe(6) S(1) -55.84(13)
Fe(1) Fe(3) Fe(6) S(5) 42.93(15)
Fe(1) Fe(3) Fe(6) S(6) -121.91(15)
Fe(1) Fe(3) Fe(6) N(2) 156.4(3)
Fe(1) Fe(3) S(1) Fe(2) 35.57(6)
Fe(1) Fe(3) S(1) Fe(4) -39.19(6)
Fe(1) Fe(3) S(1) Fe(6) 153.55(6)
Fe(1) Fe(3) S(1) Fe(7) 94.80(8)
Fe(1) Fe(3) S(1) Fe(8) 166.92(10)
Fe(1) Fe(3) S(2) Fe(2) -78.37(6)
Fe(1) Fe(3) S(4) Fe(4) 78.73(6)
Fe(1) Fe(3) N(2) Fe(6) -147.0(3)
Fe(1) Fe(3) N(2) Si(3) -39.5(7)
Fe(1) Fe(3) N(2) Si(4) 100.8(5)
Fe(2) Fe(3) Fe(4) Fe(1) -69.85(5)
Fe(2) Fe(3) Fe(4) S(1) 65.68(6)
Fe(2) Fe(3) Fe(4) S(3) -35.81(8)
Fe(2) Fe(3) Fe(4) S(4) -133.05(9)
Fe(2) Fe(3) Fe(4) S(8) 126.34(12)
Fe(2) Fe(3) Fe(6) Fe(5) 12.18(14)
Fe(2) Fe(3) Fe(6) Fe(7) 0.75(5)
Fe(2) Fe(3) Fe(6) Fe(8) -55.57(6)
Fe(2) Fe(3) Fe(6) S(1) -46.22(6)
Fe(2) Fe(3) Fe(6) S(5) 52.55(7)
Fe(2) Fe(3) Fe(6) S(6) -112.29(14)
Fe(2) Fe(3) Fe(6) N(2) 166.0(2)
Fe(2) Fe(3) S(1) Fe(4) -74.76(5)
Fe(2) Fe(3) S(1) Fe(6) 117.98(7)
Fe(2) Fe(3) S(1) Fe(7) 59.23(6)
Fe(2) Fe(3) S(1) Fe(8) 131.35(14)
Fe(2) Fe(3) S(2) Fe(1) 78.37(6)
Fe(2) Fe(3) S(4) Fe(1) -38.73(7)
Fe(2) Fe(3) S(4) Fe(4) 40.00(7)
Fe(2) Fe(3) N(2) Fe(6) -20.3(4)
Fe(2) Fe(3) N(2) Si(3) 87.2(5)
Fe(2) Fe(3) N(2) Si(4) -132.5(2)
Fe(4) Fe(3) Fe(6) Fe(5) 69.62(14)
Fe(4) Fe(3) Fe(6) Fe(7) 58.19(5)
Fe(4) Fe(3) Fe(6) Fe(8) 1.86(6)
Fe(4) Fe(3) Fe(6) S(1) 11.22(6)
Fe(4) Fe(3) Fe(6) S(5) 109.98(7)
Fe(4) Fe(3) Fe(6) S(6) -54.86(15)
Fe(4) Fe(3) Fe(6) N(2) -136.6(2)
Fe(6) Fe(3) Fe(4) Fe(1) -146.66(5)
Fe(6) Fe(3) Fe(4) Fe(2) -76.81(5)
Fe(6) Fe(3) Fe(4) S(1) -11.14(6)
Fe(6) Fe(3) Fe(4) S(3) -112.62(8)
Fe(6) Fe(3) Fe(4) S(4) 150.14(9)
Fe(6) Fe(3) Fe(4) S(8) 49.53(12)
Fe(4) Fe(3) S(1) Fe(2) 74.76(5)
Fe(4) Fe(3) S(1) Fe(6) -167.26(7)
Fe(4) Fe(3) S(1) Fe(7) 133.99(9)
Fe(4) Fe(3) S(1) Fe(8) -153.89(14)
S(1) Fe(3) Fe(4) Fe(1) -135.52(6)
S(1) Fe(3) Fe(4) Fe(2) -65.68(6)
S(1) Fe(3) Fe(4) S(3) -101.48(9)
S(1) Fe(3) Fe(4) S(4) 161.28(10)
S(1) Fe(3) Fe(4) S(8) 60.66(12)
Fe(4) Fe(3) S(2) Fe(1) 39.24(7)
Fe(4) Fe(3) S(2) Fe(2) -39.13(7)
S(2) Fe(3) Fe(4) Fe(1) -34.38(7)
S(2) Fe(3) Fe(4) Fe(2) 35.46(7)
S(2) Fe(3) Fe(4) S(1) 101.14(9)
S(2) Fe(3) Fe(4) S(3) -0.35(10)
S(2) Fe(3) Fe(4) S(4) -97.59(11)
S(2) Fe(3) Fe(4) S(8) 161.80(12)
Fe(4) Fe(3) S(4) Fe(1) -78.73(6)
S(4) Fe(3) Fe(4) Fe(1) 63.20(8)
S(4) Fe(3) Fe(4) Fe(2) 133.05(9)
S(4) Fe(3) Fe(4) S(1) -161.28(10)
S(4) Fe(3) Fe(4) S(3) 97.24(11)
S(4) Fe(3) Fe(4) S(8) -100.61(13)
Fe(4) Fe(3) N(2) Fe(6) 73.3(3)
Fe(4) Fe(3) N(2) Si(3) -179.2(2)
Fe(4) Fe(3) N(2) Si(4) -38.9(5)
N(2) Fe(3) Fe(4) Fe(1) 163.5(3)
N(2) Fe(3) Fe(4) Fe(2) -126.6(3)
N(2) Fe(3) Fe(4) S(1) -61.0(3)
N(2) Fe(3) Fe(4) S(3) -162.4(3)
N(2) Fe(3) Fe(4) S(4) 100.3(3)
N(2) Fe(3) Fe(4) S(8) -0.3(3)
Fe(6) Fe(3) S(1) Fe(2) -117.98(7)
Fe(6) Fe(3) S(1) Fe(4) 167.26(7)
Fe(6) Fe(3) S(1) Fe(7) -58.75(7)
Fe(6) Fe(3) S(1) Fe(8) 13.37(10)
S(1) Fe(3) Fe(6) Fe(5) 58.40(13)
S(1) Fe(3) Fe(6) Fe(7) 46.97(6)
S(1) Fe(3) Fe(6) Fe(8) -9.36(6)
S(1) Fe(3) Fe(6) S(5) 98.76(8)
S(1) Fe(3) Fe(6) S(6) -66.08(15)
S(1) Fe(3) Fe(6) N(2) -147.8(2)
Fe(6) Fe(3) S(2) Fe(1) 154.08(6)
Fe(6) Fe(3) S(2) Fe(2) 75.71(7)
S(2) Fe(3) Fe(6) Fe(5) -38.28(16)
S(2) Fe(3) Fe(6) Fe(7) -49.71(7)
S(2) Fe(3) Fe(6) Fe(8) -106.03(7)
S(2) Fe(3) Fe(6) S(1) -96.67(8)
S(2) Fe(3) Fe(6) S(5) 2.09(9)
S(2) Fe(3) Fe(6) S(6) -162.75(14)
S(2) Fe(3) Fe(6) N(2) 115.6(2)
Fe(6) Fe(3) S(4) Fe(1) -144.86(12)
Fe(6) Fe(3) S(4) Fe(4) -66.13(13)
S(4) Fe(3) Fe(6) Fe(5) 121.18(15)
S(4) Fe(3) Fe(6) Fe(7) 109.75(13)
S(4) Fe(3) Fe(6) Fe(8) 53.43(14)
S(4) Fe(3) Fe(6) S(1) 62.79(14)
S(4) Fe(3) Fe(6) S(5) 161.55(13)
S(4) Fe(3) Fe(6) S(6) -3.3(2)
S(4) Fe(3) Fe(6) N(2) -85.0(3)
Fe(6) Fe(3) N(2) Si(3) 107.5(4)
Fe(6) Fe(3) N(2) Si(4) -112.2(4)
N(2) Fe(3) Fe(6) Fe(5) -153.8(3)
N(2) Fe(3) Fe(6) Fe(7) -165.3(2)
N(2) Fe(3) Fe(6) Fe(8) 138.4(2)
N(2) Fe(3) Fe(6) S(1) 147.8(2)
N(2) Fe(3) Fe(6) S(5) -113.5(2)
N(2) Fe(3) Fe(6) S(6) 81.7(3)
S(1) Fe(3) S(2) Fe(1) 96.44(8)
S(1) Fe(3) S(2) Fe(2) 18.07(9)
S(2) Fe(3) S(1) Fe(2) -17.57(8)
S(2) Fe(3) S(1) Fe(4) -92.33(8)
S(2) Fe(3) S(1) Fe(6) 100.41(8)
S(2) Fe(3) S(1) Fe(7) 41.65(10)
S(2) Fe(3) S(1) Fe(8) 113.77(12)
S(1) Fe(3) S(4) Fe(1) -94.89(8)
S(1) Fe(3) S(4) Fe(4) -16.17(8)
S(4) Fe(3) S(1) Fe(2) 90.45(8)
S(4) Fe(3) S(1) Fe(4) 15.68(7)
S(4) Fe(3) S(1) Fe(6) -151.57(8)
S(4) Fe(3) S(1) Fe(7) 149.67(8)
S(4) Fe(3) S(1) Fe(8) -138.21(12)
S(1) Fe(3) N(2) Fe(6) 26.3(2)
S(1) Fe(3) N(2) Si(3) 133.8(3)
S(1) Fe(3) N(2) Si(4) -85.9(3)
N(2) Fe(3) S(1) Fe(2) -141.78(19)
N(2) Fe(3) S(1) Fe(4) 143.46(19)
N(2) Fe(3) S(1) Fe(6) -23.80(19)
N(2) Fe(3) S(1) Fe(7) -82.5(2)
N(2) Fe(3) S(1) Fe(8) -10.4(2)
S(2) Fe(3) S(4) Fe(1) 15.06(8)
S(2) Fe(3) S(4) Fe(4) 93.78(8)
S(4) Fe(3) S(2) Fe(1) -15.36(8)
S(4) Fe(3) S(2) Fe(2) -93.72(8)
S(2) Fe(3) N(2) Fe(6) -86.2(2)
S(2) Fe(3) N(2) Si(3) 21.3(5)
S(2) Fe(3) N(2) Si(4) 161.6(2)
N(2) Fe(3) S(2) Fe(1) -154.6(2)
N(2) Fe(3) S(2) Fe(2) 127.0(2)
S(4) Fe(3) N(2) Fe(6) 142.90(15)
S(4) Fe(3) N(2) Si(3) -109.6(3)
S(4) Fe(3) N(2) Si(4) 30.7(5)
N(2) Fe(3) S(4) Fe(1) 153.0(2)
N(2) Fe(3) S(4) Fe(4) -128.2(2)
Fe(1) Fe(4) S(1) Fe(2) -37.55(5)
Fe(1) Fe(4) S(1) Fe(3) 38.40(5)
Fe(1) Fe(4) S(1) Fe(6) 55.64(13)
Fe(1) Fe(4) S(1) Fe(7) -52.94(15)
Fe(1) Fe(4) S(1) Fe(8) -178.75(13)
Fe(1) Fe(4) S(3) Fe(2) 77.56(7)
Fe(1) Fe(4) S(4) Fe(3) -77.77(6)
Fe(1) Fe(4) S(8) C(13) 14.2(4)
Fe(2) Fe(4) S(1) Fe(3) 75.96(6)
Fe(2) Fe(4) S(1) Fe(6) 93.20(14)
Fe(2) Fe(4) S(1) Fe(7) -15.38(11)
Fe(2) Fe(4) S(1) Fe(8) -141.20(17)
Fe(2) Fe(4) S(3) Fe(1) -77.56(7)
Fe(2) Fe(4) S(4) Fe(1) 37.41(7)
Fe(2) Fe(4) S(4) Fe(3) -40.36(7)
Fe(2) Fe(4) S(8) C(13) -132.2(3)
Fe(3) Fe(4) S(1) Fe(2) -75.96(6)
Fe(3) Fe(4) S(1) Fe(6) 17.24(11)
Fe(3) Fe(4) S(1) Fe(7) -91.34(15)
Fe(3) Fe(4) S(1) Fe(8) 142.85(16)
Fe(3) Fe(4) S(3) Fe(1) -37.75(7)
Fe(3) Fe(4) S(3) Fe(2) 39.81(7)
Fe(3) Fe(4) S(4) Fe(1) 77.77(6)
Fe(3) Fe(4) S(8) C(13) 139.9(3)
S(1) Fe(4) S(3) Fe(1) -94.41(9)
S(1) Fe(4) S(3) Fe(2) -16.84(9)
S(3) Fe(4) S(1) Fe(2) 16.37(8)
S(3) Fe(4) S(1) Fe(3) 92.33(8)
S(3) Fe(4) S(1) Fe(6) 109.56(13)
S(3) Fe(4) S(1) Fe(7) 0.99(17)
S(3) Fe(4) S(1) Fe(8) -124.83(15)
S(1) Fe(4) S(4) Fe(1) 93.72(8)
S(1) Fe(4) S(4) Fe(3) 15.95(8)
S(4) Fe(4) S(1) Fe(2) -91.46(8)
S(4) Fe(4) S(1) Fe(3) -15.50(8)
S(4) Fe(4) S(1) Fe(6) 1.73(16)
S(4) Fe(4) S(1) Fe(7) -106.85(14)
S(4) Fe(4) S(1) Fe(8) 127.34(15)
S(1) Fe(4) S(8) C(13) -174.1(3)
S(8) Fe(4) S(1) Fe(2) 144.99(7)
S(8) Fe(4) S(1) Fe(3) -139.06(7)
S(8) Fe(4) S(1) Fe(6) -121.82(13)
S(8) Fe(4) S(1) Fe(7) 129.60(14)
S(8) Fe(4) S(1) Fe(8) 3.79(16)
S(3) Fe(4) S(4) Fe(1) -16.46(9)
S(3) Fe(4) S(4) Fe(3) -94.23(8)
S(4) Fe(4) S(3) Fe(1) 16.44(9)
S(4) Fe(4) S(3) Fe(2) 94.00(9)
S(3) Fe(4) S(8) C(13) -61.8(3)
S(8) Fe(4) S(3) Fe(1) 158.63(11)
S(8) Fe(4) S(3) Fe(2) -123.80(12)
S(4) Fe(4) S(8) C(13) 74.1(3)
S(8) Fe(4) S(4) Fe(1) -161.03(10)
S(8) Fe(4) S(4) Fe(3) 121.20(10)
Fe(6) Fe(5) Fe(7) Fe(2) 12.11(13)
Fe(6) Fe(5) Fe(7) Fe(8) -68.56(5)
Fe(6) Fe(5) Fe(7) S(1) -33.81(7)
Fe(6) Fe(5) Fe(7) S(5) 65.12(7)
Fe(6) Fe(5) Fe(7) S(7) -135.57(9)
Fe(6) Fe(5) Fe(7) N(1) 146.5(5)
Fe(7) Fe(5) Fe(6) Fe(3) -13.15(12)
Fe(7) Fe(5) Fe(6) Fe(8) 68.74(5)
Fe(7) Fe(5) Fe(6) S(1) 33.88(7)
Fe(7) Fe(5) Fe(6) S(5) -65.07(7)
Fe(7) Fe(5) Fe(6) S(6) 135.40(9)
Fe(7) Fe(5) Fe(6) N(2) -140.9(5)
Fe(6) Fe(5) Fe(8) Fe(7) 71.22(5)
Fe(6) Fe(5) Fe(8) S(1) 35.63(5)
Fe(6) Fe(5) Fe(8) S(6) -64.79(9)
Fe(6) Fe(5) Fe(8) S(7) 136.22(10)
Fe(6) Fe(5) Fe(8) S(9) -142.40(15)
Fe(8) Fe(5) Fe(6) Fe(3) -81.90(13)
Fe(8) Fe(5) Fe(6) Fe(7) -68.74(5)
Fe(8) Fe(5) Fe(6) S(1) -34.86(7)
Fe(8) Fe(5) Fe(6) S(5) -133.81(7)
Fe(8) Fe(5) Fe(6) S(6) 66.66(8)
Fe(8) Fe(5) Fe(6) N(2) 150.3(5)
Fe(6) Fe(5) S(5) Fe(7) -75.31(6)
S(5) Fe(5) Fe(6) Fe(3) 51.92(14)
S(5) Fe(5) Fe(6) Fe(7) 65.07(7)
S(5) Fe(5) Fe(6) Fe(8) 133.81(7)
S(5) Fe(5) Fe(6) S(1) 98.95(9)
S(5) Fe(5) Fe(6) S(6) -159.53(10)
S(5) Fe(5) Fe(6) N(2) -75.9(5)
Fe(6) Fe(5) S(6) Fe(8) 73.43(7)
S(6) Fe(5) Fe(6) Fe(3) -148.56(15)
S(6) Fe(5) Fe(6) Fe(7) -135.40(9)
S(6) Fe(5) Fe(6) Fe(8) -66.66(8)
S(6) Fe(5) Fe(6) S(1) -101.52(10)
S(6) Fe(5) Fe(6) S(5) 159.53(10)
S(6) Fe(5) Fe(6) N(2) 83.7(5)
Fe(6) Fe(5) S(7) Fe(7) 37.20(7)
Fe(6) Fe(5) S(7) Fe(8) -35.97(8)
S(7) Fe(5) Fe(6) Fe(3) -47.45(16)
S(7) Fe(5) Fe(6) Fe(7) -34.30(7)
S(7) Fe(5) Fe(6) Fe(8) 34.45(7)
S(7) Fe(5) Fe(6) S(1) -0.42(10)
S(7) Fe(5) Fe(6) S(5) -99.37(9)
S(7) Fe(5) Fe(6) S(6) 101.10(10)
S(7) Fe(5) Fe(6) N(2) -175.2(5)
Fe(6) Fe(5) S(11) C(54) 130.3(2)
S(11) Fe(5) Fe(6) Fe(3) 125.82(16)
S(11) Fe(5) Fe(6) Fe(7) 138.97(16)
S(11) Fe(5) Fe(6) Fe(8) -152.28(16)
S(11) Fe(5) Fe(6) S(1) 172.85(15)
S(11) Fe(5) Fe(6) S(5) 73.90(16)
S(11) Fe(5) Fe(6) S(6) -85.63(16)
S(11) Fe(5) Fe(6) N(2) -2.0(5)
Fe(7) Fe(5) Fe(8) Fe(6) -71.22(5)
Fe(7) Fe(5) Fe(8) S(1) -35.59(5)
Fe(7) Fe(5) Fe(8) S(6) -136.01(11)
Fe(7) Fe(5) Fe(8) S(7) 65.00(9)
Fe(7) Fe(5) Fe(8) S(9) 146.38(15)
Fe(8) Fe(5) Fe(7) Fe(2) 80.67(13)
Fe(8) Fe(5) Fe(7) Fe(6) 68.56(5)
Fe(8) Fe(5) Fe(7) S(1) 34.75(7)
Fe(8) Fe(5) Fe(7) S(5) 133.68(7)
Fe(8) Fe(5) Fe(7) S(7) -67.00(8)
Fe(8) Fe(5) Fe(7) N(1) -145.0(5)
Fe(7) Fe(5) S(5) Fe(6) 75.31(6)
S(5) Fe(5) Fe(7) Fe(2) -53.01(14)
S(5) Fe(5) Fe(7) Fe(6) -65.12(7)
S(5) Fe(5) Fe(7) Fe(8) -133.68(7)
S(5) Fe(5) Fe(7) S(1) -98.93(9)
S(5) Fe(5) Fe(7) S(7) 159.31(10)
S(5) Fe(5) Fe(7) N(1) 81.3(5)
Fe(7) Fe(5) S(6) Fe(6) -37.28(7)
Fe(7) Fe(5) S(6) Fe(8) 36.15(8)
S(6) Fe(5) Fe(7) Fe(2) 46.31(17)
S(6) Fe(5) Fe(7) Fe(6) 34.21(8)
S(6) Fe(5) Fe(7) Fe(8) -34.36(8)
S(6) Fe(5) Fe(7) S(1) 0.39(11)
S(6) Fe(5) Fe(7) S(5) 99.32(10)
S(6) Fe(5) Fe(7) S(7) -101.36(11)
S(6) Fe(5) Fe(7) N(1) -179.3(5)
Fe(7) Fe(5) S(7) Fe(8) -73.17(7)
S(7) Fe(5) Fe(7) Fe(2) 147.67(16)
S(7) Fe(5) Fe(7) Fe(6) 135.57(9)
S(7) Fe(5) Fe(7) Fe(8) 67.00(8)
S(7) Fe(5) Fe(7) S(1) 101.75(10)
S(7) Fe(5) Fe(7) S(5) -159.31(10)
S(7) Fe(5) Fe(7) N(1) -78.0(5)
Fe(7) Fe(5) S(11) C(54) -117.8(2)
S(11) Fe(5) Fe(7) Fe(2) -129.18(16)
S(11) Fe(5) Fe(7) Fe(6) -141.28(16)
S(11) Fe(5) Fe(7) Fe(8) 150.15(16)
S(11) Fe(5) Fe(7) S(1) -175.10(15)
S(11) Fe(5) Fe(7) S(5) -76.16(16)
S(11) Fe(5) Fe(7) S(7) 83.15(16)
S(11) Fe(5) Fe(7) N(1) 5.2(5)
Fe(8) Fe(5) S(5) Fe(6) 37.58(5)
Fe(8) Fe(5) S(5) Fe(7) -37.73(5)
S(5) Fe(5) Fe(8) Fe(6) -35.57(5)
S(5) Fe(5) Fe(8) Fe(7) 35.65(5)
S(5) Fe(5) Fe(8) S(1) 0.06(7)
S(5) Fe(5) Fe(8) S(6) -100.36(11)
S(5) Fe(5) Fe(8) S(7) 100.65(10)
S(5) Fe(5) Fe(8) S(9) -177.97(15)
Fe(8) Fe(5) S(6) Fe(6) -73.43(7)
S(6) Fe(5) Fe(8) Fe(6) 64.79(9)
S(6) Fe(5) Fe(8) Fe(7) 136.01(11)
S(6) Fe(5) Fe(8) S(1) 100.42(11)
S(6) Fe(5) Fe(8) S(7) -158.99(14)
S(6) Fe(5) Fe(8) S(9) -77.61(17)
Fe(8) Fe(5) S(7) Fe(7) 73.17(7)
S(7) Fe(5) Fe(8) Fe(6) -136.22(10)
S(7) Fe(5) Fe(8) Fe(7) -65.00(9)
S(7) Fe(5) Fe(8) S(1) -100.59(10)
S(7) Fe(5) Fe(8) S(6) 158.99(14)
S(7) Fe(5) Fe(8) S(9) 81.38(17)
Fe(8) Fe(5) S(11) C(54) 3.4(3)
S(11) Fe(5) Fe(8) Fe(6) 146.76(14)
S(11) Fe(5) Fe(8) Fe(7) -142.02(14)
S(11) Fe(5) Fe(8) S(1) -177.60(13)
S(11) Fe(5) Fe(8) S(6) 81.98(16)
S(11) Fe(5) Fe(8) S(7) -77.01(16)
S(11) Fe(5) Fe(8) S(9) 4.4(2)
S(5) Fe(5) S(6) Fe(6) 16.66(8)
S(5) Fe(5) S(6) Fe(8) 90.09(9)
S(6) Fe(5) S(5) Fe(6) -16.48(8)
S(6) Fe(5) S(5) Fe(7) -91.79(8)
S(5) Fe(5) S(7) Fe(7) -16.84(8)
S(5) Fe(5) S(7) Fe(8) -90.01(9)
S(7) Fe(5) S(5) Fe(6) 92.04(8)
S(7) Fe(5) S(5) Fe(7) 16.74(8)
S(5) Fe(5) S(11) C(54) -174.1(2)
S(11) Fe(5) S(5) Fe(6) -143.65(7)
S(11) Fe(5) S(5) Fe(7) 141.05(7)
S(6) Fe(5) S(7) Fe(7) 90.46(10)
S(6) Fe(5) S(7) Fe(8) 17.28(11)
S(7) Fe(5) S(6) Fe(6) -90.81(10)
S(7) Fe(5) S(6) Fe(8) -17.38(11)
S(6) Fe(5) S(11) C(54) 67.3(2)
S(11) Fe(5) S(6) Fe(6) 139.64(11)
S(11) Fe(5) S(6) Fe(8) -146.93(11)
S(7) Fe(5) S(11) C(54) -57.0(2)
S(11) Fe(5) S(7) Fe(7) -138.53(10)
S(11) Fe(5) S(7) Fe(8) 148.30(11)
Fe(3) Fe(6) Fe(7) Fe(2) -0.77(5)
Fe(3) Fe(6) Fe(7) Fe(5) 173.51(6)
Fe(3) Fe(6) Fe(7) Fe(8) -115.29(6)
Fe(3) Fe(6) Fe(7) S(1) -46.88(8)
Fe(3) Fe(6) Fe(7) S(5) 111.28(9)
Fe(3) Fe(6) Fe(7) S(7) -152.00(8)
Fe(3) Fe(6) Fe(7) N(1) 14.2(3)
Fe(3) Fe(6) Fe(8) Fe(5) 148.05(5)
Fe(3) Fe(6) Fe(8) Fe(7) 76.51(5)
Fe(3) Fe(6) Fe(8) S(1) 9.27(6)
Fe(3) Fe(6) Fe(8) S(6) -149.18(8)
Fe(3) Fe(6) Fe(8) S(7) 113.32(8)
Fe(3) Fe(6) Fe(8) S(9) -63.35(17)
Fe(3) Fe(6) S(1) Fe(2) 60.24(8)
Fe(3) Fe(6) S(1) Fe(4) -17.22(11)
Fe(3) Fe(6) S(1) Fe(7) 117.98(8)
Fe(3) Fe(6) S(1) Fe(8) -169.56(7)
Fe(3) Fe(6) S(5) Fe(5) -155.83(6)
Fe(3) Fe(6) S(5) Fe(7) -77.24(7)
Fe(3) Fe(6) S(6) Fe(5) 148.88(12)
Fe(3) Fe(6) S(6) Fe(8) 71.72(14)
Fe(3) Fe(6) N(2) Si(3) -120.7(4)
Fe(3) Fe(6) N(2) Si(4) 109.5(4)
Fe(5) Fe(6) Fe(7) Fe(2) -174.27(6)
Fe(5) Fe(6) Fe(7) Fe(8) 71.20(5)
Fe(5) Fe(6) Fe(7) S(1) 139.62(9)
Fe(5) Fe(6) Fe(7) S(5) -62.22(9)
Fe(5) Fe(6) Fe(7) S(7) 34.50(7)
Fe(5) Fe(6) Fe(7) N(1) -159.3(3)
Fe(5) Fe(6) Fe(8) Fe(7) -71.54(4)
Fe(5) Fe(6) Fe(8) S(1) -138.79(6)
Fe(5) Fe(6) Fe(8) S(6) 62.76(7)
Fe(5) Fe(6) Fe(8) S(7) -34.74(7)
Fe(5) Fe(6) Fe(8) S(9) 148.59(17)
Fe(5) Fe(6) S(1) Fe(2) -93.66(9)
Fe(5) Fe(6) S(1) Fe(3) -153.90(6)
Fe(5) Fe(6) S(1) Fe(4) -171.12(11)
Fe(5) Fe(6) S(1) Fe(7) -35.92(7)
Fe(5) Fe(6) S(1) Fe(8) 36.54(6)
Fe(5) Fe(6) S(5) Fe(7) 78.59(7)
Fe(5) Fe(6) S(6) Fe(8) -77.16(6)
Fe(5) Fe(6) N(2) Fe(3) 148.5(3)
Fe(5) Fe(6) N(2) Si(3) 27.8(7)
Fe(5) Fe(6) N(2) Si(4) -102.0(5)
Fe(7) Fe(6) Fe(8) Fe(5) 71.54(4)
Fe(7) Fe(6) Fe(8) S(1) -67.25(6)
Fe(7) Fe(6) Fe(8) S(6) 134.30(9)
Fe(7) Fe(6) Fe(8) S(7) 36.80(8)
Fe(7) Fe(6) Fe(8) S(9) -139.87(17)
Fe(8) Fe(6) Fe(7) Fe(2) 114.53(6)
Fe(8) Fe(6) Fe(7) Fe(5) -71.20(5)
Fe(8) Fe(6) Fe(7) S(1) 68.41(8)
Fe(8) Fe(6) Fe(7) S(5) -133.43(10)
Fe(8) Fe(6) Fe(7) S(7) -36.70(7)
Fe(8) Fe(6) Fe(7) N(1) 129.5(3)
Fe(7) Fe(6) S(1) Fe(2) -57.74(7)
Fe(7) Fe(6) S(1) Fe(3) -117.98(8)
Fe(7) Fe(6) S(1) Fe(4) -135.20(16)
Fe(7) Fe(6) S(1) Fe(8) 72.46(6)
S(1) Fe(6) Fe(7) Fe(2) 46.11(8)
S(1) Fe(6) Fe(7) Fe(5) -139.62(9)
S(1) Fe(6) Fe(7) Fe(8) -68.41(8)
S(1) Fe(6) Fe(7) S(5) 158.16(12)
S(1) Fe(6) Fe(7) S(7) -105.12(10)
S(1) Fe(6) Fe(7) N(1) 61.1(3)
Fe(7) Fe(6) S(5) Fe(5) -78.59(7)
S(5) Fe(6) Fe(7) Fe(2) -112.05(9)
S(5) Fe(6) Fe(7) Fe(5) 62.22(9)
S(5) Fe(6) Fe(7) Fe(8) 133.43(10)
S(5) Fe(6) Fe(7) S(1) -158.16(12)
S(5) Fe(6) Fe(7) S(7) 96.72(11)
S(5) Fe(6) Fe(7) N(1) -97.1(3)
Fe(7) Fe(6) S(6) Fe(5) 38.55(7)
Fe(7) Fe(6) S(6) Fe(8) -38.61(7)
S(6) Fe(6) Fe(7) Fe(2) 151.18(8)
S(6) Fe(6) Fe(7) Fe(5) -34.55(7)
S(6) Fe(6) Fe(7) Fe(8) 36.65(7)
S(6) Fe(6) Fe(7) S(1) 105.07(10)
S(6) Fe(6) Fe(7) S(5) -96.77(11)
S(6) Fe(6) Fe(7) S(7) -0.05(9)
S(6) Fe(6) Fe(7) N(1) 166.1(3)
Fe(7) Fe(6) N(2) Fe(3) 21.8(3)
Fe(7) Fe(6) N(2) Si(3) -98.8(3)
Fe(7) Fe(6) N(2) Si(4) 131.3(2)
N(2) Fe(6) Fe(7) Fe(2) -17.0(3)
N(2) Fe(6) Fe(7) Fe(5) 157.3(3)
N(2) Fe(6) Fe(7) Fe(8) -131.5(3)
N(2) Fe(6) Fe(7) S(1) -63.1(3)
N(2) Fe(6) Fe(7) S(5) 95.1(3)
N(2) Fe(6) Fe(7) S(7) -168.2(3)
N(2) Fe(6) Fe(7) N(1) -2.0(4)
Fe(8) Fe(6) S(1) Fe(2) -130.20(9)
Fe(8) Fe(6) S(1) Fe(3) 169.56(7)
Fe(8) Fe(6) S(1) Fe(4) 152.34(15)
Fe(8) Fe(6) S(1) Fe(7) -72.46(6)
S(1) Fe(6) Fe(8) Fe(5) 138.79(6)
S(1) Fe(6) Fe(8) Fe(7) 67.25(6)
S(1) Fe(6) Fe(8) S(6) -158.45(9)
S(1) Fe(6) Fe(8) S(7) 104.05(9)
S(1) Fe(6) Fe(8) S(9) -72.62(17)
Fe(8) Fe(6) S(5) Fe(5) -39.51(6)
Fe(8) Fe(6) S(5) Fe(7) 39.08(7)
S(5) Fe(6) Fe(8) Fe(5) 35.13(7)
S(5) Fe(6) Fe(8) Fe(7) -36.41(7)
S(5) Fe(6) Fe(8) S(1) -103.66(8)
S(5) Fe(6) Fe(8) S(6) 97.89(10)
S(5) Fe(6) Fe(8) S(7) 0.39(10)
S(5) Fe(6) Fe(8) S(9) -176.28(17)
Fe(8) Fe(6) S(6) Fe(5) 77.16(6)
S(6) Fe(6) Fe(8) Fe(5) -62.76(7)
S(6) Fe(6) Fe(8) Fe(7) -134.30(9)
S(6) Fe(6) Fe(8) S(1) 158.45(9)
S(6) Fe(6) Fe(8) S(7) -97.50(10)
S(6) Fe(6) Fe(8) S(9) 85.83(18)
Fe(8) Fe(6) N(2) Fe(3) -73.5(3)
Fe(8) Fe(6) N(2) Si(3) 165.82(16)
Fe(8) Fe(6) N(2) Si(4) 36.0(5)
N(2) Fe(6) Fe(8) Fe(5) -161.2(3)
N(2) Fe(6) Fe(8) Fe(7) 127.3(3)
N(2) Fe(6) Fe(8) S(1) 60.0(3)
N(2) Fe(6) Fe(8) S(6) -98.4(3)
N(2) Fe(6) Fe(8) S(7) 164.1(3)
N(2) Fe(6) Fe(8) S(9) -12.6(3)
S(1) Fe(6) S(5) Fe(5) -97.34(9)
S(1) Fe(6) S(5) Fe(7) -18.75(10)
S(5) Fe(6) S(1) Fe(2) -39.51(12)
S(5) Fe(6) S(1) Fe(3) -99.75(9)
S(5) Fe(6) S(1) Fe(4) -116.97(13)
S(5) Fe(6) S(1) Fe(7) 18.23(10)
S(5) Fe(6) S(1) Fe(8) 90.69(9)
S(1) Fe(6) S(6) Fe(5) 96.03(8)
S(1) Fe(6) S(6) Fe(8) 18.87(8)
S(6) Fe(6) S(1) Fe(2) -148.70(9)
S(6) Fe(6) S(1) Fe(3) 151.07(8)
S(6) Fe(6) S(1) Fe(4) 133.85(13)
S(6) Fe(6) S(1) Fe(7) -90.96(8)
S(6) Fe(6) S(1) Fe(8) -18.50(8)
S(1) Fe(6) N(2) Fe(3) -26.5(2)
S(1) Fe(6) N(2) Si(3) -147.2(2)
S(1) Fe(6) N(2) Si(4) 83.0(3)
N(2) Fe(6) S(1) Fe(2) 84.1(2)
N(2) Fe(6) S(1) Fe(3) 23.9(2)
N(2) Fe(6) S(1) Fe(4) 6.7(2)
N(2) Fe(6) S(1) Fe(7) 141.9(2)
N(2) Fe(6) S(1) Fe(8) -145.7(2)
S(5) Fe(6) S(6) Fe(5) -16.32(8)
S(5) Fe(6) S(6) Fe(8) -93.48(7)
S(6) Fe(6) S(5) Fe(5) 16.46(8)
S(6) Fe(6) S(5) Fe(7) 95.06(9)
S(5) Fe(6) N(2) Fe(3) 88.1(2)
S(5) Fe(6) N(2) Si(3) -32.6(4)
S(5) Fe(6) N(2) Si(4) -162.4(2)
N(2) Fe(6) S(5) Fe(5) 152.4(2)
N(2) Fe(6) S(5) Fe(7) -129.0(2)
S(6) Fe(6) N(2) Fe(3) -144.57(14)
S(6) Fe(6) N(2) Si(3) 94.8(3)
S(6) Fe(6) N(2) Si(4) -35.1(4)
N(2) Fe(6) S(6) Fe(5) -150.9(2)
N(2) Fe(6) S(6) Fe(8) 132.0(2)
Fe(2) Fe(7) Fe(8) Fe(5) -149.71(6)
Fe(2) Fe(7) Fe(8) Fe(6) -77.72(6)
Fe(2) Fe(7) Fe(8) S(1) -10.76(6)
Fe(2) Fe(7) Fe(8) S(6) -114.70(9)
Fe(2) Fe(7) Fe(8) S(7) 147.71(8)
Fe(2) Fe(7) Fe(8) S(9) 59.92(19)
Fe(2) Fe(7) S(1) Fe(3) -60.41(7)
Fe(2) Fe(7) S(1) Fe(4) 15.49(12)
Fe(2) Fe(7) S(1) Fe(6) -119.46(8)
Fe(2) Fe(7) S(1) Fe(8) 167.88(7)
Fe(2) Fe(7) S(5) Fe(5) 156.39(6)
Fe(2) Fe(7) S(5) Fe(6) 77.51(7)
Fe(2) Fe(7) S(7) Fe(5) -150.63(11)
Fe(2) Fe(7) S(7) Fe(8) -73.44(13)
Fe(2) Fe(7) N(1) Si(1) 119.4(4)
Fe(2) Fe(7) N(1) Si(2) -110.5(4)
Fe(5) Fe(7) Fe(8) Fe(6) 71.99(5)
Fe(5) Fe(7) Fe(8) S(1) 138.95(7)
Fe(5) Fe(7) Fe(8) S(6) 35.01(8)
Fe(5) Fe(7) Fe(8) S(7) -62.58(7)
Fe(5) Fe(7) Fe(8) S(9) -150.37(18)
Fe(5) Fe(7) S(1) Fe(2) 155.61(6)
Fe(5) Fe(7) S(1) Fe(3) 95.19(8)
Fe(5) Fe(7) S(1) Fe(4) 171.09(12)
Fe(5) Fe(7) S(1) Fe(6) 36.14(7)
Fe(5) Fe(7) S(1) Fe(8) -36.52(6)
Fe(5) Fe(7) S(5) Fe(6) -78.88(7)
Fe(5) Fe(7) S(7) Fe(8) 77.19(6)
Fe(5) Fe(7) N(1) Fe(2) -153.2(3)
Fe(5) Fe(7) N(1) Si(1) -33.8(7)
Fe(5) Fe(7) N(1) Si(2) 96.3(5)
Fe(6) Fe(7) Fe(8) Fe(5) -71.99(5)
Fe(6) Fe(7) Fe(8) S(1) 66.96(6)
Fe(6) Fe(7) Fe(8) S(6) -36.98(8)
Fe(6) Fe(7) Fe(8) S(7) -134.57(8)
Fe(6) Fe(7) Fe(8) S(9) 137.63(19)
Fe(6) Fe(7) S(1) Fe(2) 119.46(8)
Fe(6) Fe(7) S(1) Fe(3) 59.05(6)
Fe(6) Fe(7) S(1) Fe(4) 134.95(17)
Fe(6) Fe(7) S(1) Fe(8) -72.66(6)
Fe(6) Fe(7) S(5) Fe(5) 78.88(7)
Fe(6) Fe(7) S(7) Fe(5) -38.68(7)
Fe(6) Fe(7) S(7) Fe(8) 38.50(7)
Fe(6) Fe(7) N(1) Fe(2) -20.0(4)
Fe(6) Fe(7) N(1) Si(1) 99.5(3)
Fe(6) Fe(7) N(1) Si(2) -130.5(2)
Fe(8) Fe(7) S(1) Fe(2) -167.88(7)
Fe(8) Fe(7) S(1) Fe(3) 131.71(8)
Fe(8) Fe(7) S(1) Fe(4) -152.39(16)
Fe(8) Fe(7) S(1) Fe(6) 72.66(6)
S(1) Fe(7) Fe(8) Fe(5) -138.95(7)
S(1) Fe(7) Fe(8) Fe(6) -66.96(6)
S(1) Fe(7) Fe(8) S(6) -103.94(10)
S(1) Fe(7) Fe(8) S(7) 158.47(9)
S(1) Fe(7) Fe(8) S(9) 70.68(18)
Fe(8) Fe(7) S(5) Fe(5) 39.74(6)
Fe(8) Fe(7) S(5) Fe(6) -39.14(7)
S(5) Fe(7) Fe(8) Fe(5) -35.39(7)
S(5) Fe(7) Fe(8) Fe(6) 36.61(7)
S(5) Fe(7) Fe(8) S(1) 103.56(9)
S(5) Fe(7) Fe(8) S(6) -0.38(11)
S(5) Fe(7) Fe(8) S(7) -97.97(10)
S(5) Fe(7) Fe(8) S(9) 174.24(18)
Fe(8) Fe(7) S(7) Fe(5) -77.19(6)
S(7) Fe(7) Fe(8) Fe(5) 62.58(7)
S(7) Fe(7) Fe(8) Fe(6) 134.57(8)
S(7) Fe(7) Fe(8) S(1) -158.47(9)
S(7) Fe(7) Fe(8) S(6) 97.59(11)
S(7) Fe(7) Fe(8) S(9) -87.80(19)
Fe(8) Fe(7) N(1) Fe(2) 75.6(3)
Fe(8) Fe(7) N(1) Si(1) -164.96(17)
Fe(8) Fe(7) N(1) Si(2) -34.9(5)
N(1) Fe(7) Fe(8) Fe(5) 158.5(3)
N(1) Fe(7) Fe(8) Fe(6) -129.5(3)
N(1) Fe(7) Fe(8) S(1) -62.6(3)
N(1) Fe(7) Fe(8) S(6) -166.5(3)
N(1) Fe(7) Fe(8) S(7) 95.9(3)
N(1) Fe(7) Fe(8) S(9) 8.1(3)
S(1) Fe(7) S(5) Fe(5) 97.58(9)
S(1) Fe(7) S(5) Fe(6) 18.70(10)
S(5) Fe(7) S(1) Fe(2) 101.15(9)
S(5) Fe(7) S(1) Fe(3) 40.74(11)
S(5) Fe(7) S(1) Fe(4) 116.64(14)
S(5) Fe(7) S(1) Fe(6) -18.31(10)
S(5) Fe(7) S(1) Fe(8) -90.97(9)
S(1) Fe(7) S(7) Fe(5) -96.06(7)
S(1) Fe(7) S(7) Fe(8) -18.87(8)
S(7) Fe(7) S(1) Fe(2) -149.28(8)
S(7) Fe(7) S(1) Fe(3) 150.30(8)
S(7) Fe(7) S(1) Fe(4) -133.80(14)
S(7) Fe(7) S(1) Fe(6) 91.25(8)
S(7) Fe(7) S(1) Fe(8) 18.59(7)
S(1) Fe(7) N(1) Fe(2) 27.0(2)
S(1) Fe(7) N(1) Si(1) 146.5(3)
S(1) Fe(7) N(1) Si(2) -83.4(3)
N(1) Fe(7) S(1) Fe(2) -24.5(2)
N(1) Fe(7) S(1) Fe(3) -84.9(2)
N(1) Fe(7) S(1) Fe(4) -9.0(2)
N(1) Fe(7) S(1) Fe(6) -144.0(2)
N(1) Fe(7) S(1) Fe(8) 143.4(2)
S(5) Fe(7) S(7) Fe(5) 16.56(8)
S(5) Fe(7) S(7) Fe(8) 93.74(7)
S(7) Fe(7) S(5) Fe(5) -16.64(7)
S(7) Fe(7) S(5) Fe(6) -95.53(8)
S(5) Fe(7) N(1) Fe(2) -88.5(2)
S(5) Fe(7) N(1) Si(1) 30.9(4)
S(5) Fe(7) N(1) Si(2) 161.0(2)
N(1) Fe(7) S(5) Fe(5) -150.9(2)
N(1) Fe(7) S(5) Fe(6) 130.2(2)
S(7) Fe(7) N(1) Fe(2) 144.54(14)
S(7) Fe(7) N(1) Si(1) -96.0(3)
S(7) Fe(7) N(1) Si(2) 34.0(4)
N(1) Fe(7) S(7) Fe(5) 151.7(2)
N(1) Fe(7) S(7) Fe(8) -131.1(2)
Fe(5) Fe(8) S(1) Fe(2) 53.30(13)
Fe(5) Fe(8) S(1) Fe(3) -51.71(13)
Fe(5) Fe(8) S(1) Fe(4) 180.00(12)
Fe(5) Fe(8) S(1) Fe(6) -38.08(5)
Fe(5) Fe(8) S(1) Fe(7) 37.82(5)
Fe(5) Fe(8) S(6) Fe(6) 80.02(7)
Fe(5) Fe(8) S(7) Fe(7) -79.79(8)
Fe(5) Fe(8) S(9) C(25) 38.4(5)
Fe(6) Fe(8) S(1) Fe(2) 91.39(13)
Fe(6) Fe(8) S(1) Fe(3) -13.63(10)
Fe(6) Fe(8) S(1) Fe(4) -141.92(16)
Fe(6) Fe(8) S(1) Fe(7) 75.90(6)
Fe(6) Fe(8) S(6) Fe(5) -80.02(7)
Fe(6) Fe(8) S(7) Fe(5) 39.30(8)
Fe(6) Fe(8) S(7) Fe(7) -40.49(7)
Fe(6) Fe(8) S(9) C(25) -83.6(5)
Fe(7) Fe(8) S(1) Fe(2) 15.49(10)
Fe(7) Fe(8) S(1) Fe(3) -89.53(13)
Fe(7) Fe(8) S(1) Fe(4) 142.18(16)
Fe(7) Fe(8) S(1) Fe(6) -75.90(6)
Fe(7) Fe(8) S(6) Fe(5) -39.34(9)
Fe(7) Fe(8) S(6) Fe(6) 40.68(7)
Fe(7) Fe(8) S(7) Fe(5) 79.79(8)
Fe(7) Fe(8) S(9) C(25) 165.1(4)
S(1) Fe(8) S(6) Fe(5) -99.05(9)
S(1) Fe(8) S(6) Fe(6) -19.03(8)
S(6) Fe(8) S(1) Fe(2) 109.88(12)
S(6) Fe(8) S(1) Fe(3) 4.86(16)
S(6) Fe(8) S(1) Fe(4) -123.43(15)
S(6) Fe(8) S(1) Fe(6) 18.49(8)
S(6) Fe(8) S(1) Fe(7) 94.39(8)
S(1) Fe(8) S(7) Fe(5) 98.87(9)
S(1) Fe(8) S(7) Fe(7) 19.08(8)
S(7) Fe(8) S(1) Fe(2) -3.01(16)
S(7) Fe(8) S(1) Fe(3) -108.02(12)
S(7) Fe(8) S(1) Fe(4) 123.69(15)
S(7) Fe(8) S(1) Fe(6) -94.39(8)
S(7) Fe(8) S(1) Fe(7) -18.49(8)
S(1) Fe(8) S(9) C(25) -139.7(4)
S(9) Fe(8) S(1) Fe(2) -127.81(13)
S(9) Fe(8) S(1) Fe(3) 127.18(13)
S(9) Fe(8) S(1) Fe(4) -1.11(18)
S(9) Fe(8) S(1) Fe(6) 140.81(8)
S(9) Fe(8) S(1) Fe(7) -143.29(8)
S(6) Fe(8) S(7) Fe(5) -17.25(11)
S(6) Fe(8) S(7) Fe(7) -97.04(10)
S(7) Fe(8) S(6) Fe(5) 17.18(11)
S(7) Fe(8) S(6) Fe(6) 97.20(10)
S(6) Fe(8) S(9) C(25) -20.6(4)
S(9) Fe(8) S(6) Fe(5) 144.27(13)
S(9) Fe(8) S(6) Fe(6) -135.71(12)
S(7) Fe(8) S(9) C(25) 100.0(4)
S(9) Fe(8) S(7) Fe(5) -143.07(12)
S(9) Fe(8) S(7) Fe(7) 137.14(12)
Fe(4) S(8) C(13) C(14) -96.3(9)
Fe(4) S(8) C(13) C(18) 86.9(10)
Fe(8) S(9) C(25) N(3) 137.8(10)
Fe(8) S(9) C(25) N(4) -42.3(12)
Fe(1) S(10) C(30) C(31) -89(2)
Fe(1) S(10) C(30) C(35) 99(2)
Fe(1) S(10) C(30) C(42) -165(3)
Fe(1) S(10) C(30) C(43) -114.5(15)
Fe(1) S(10) C(30) C(47) 125(2)
Fe(1) S(10) C(42) C(30) 16(3)
Fe(1) S(10) C(42) C(31) -59.3(19)
Fe(1) S(10) C(42) C(35) 75.8(15)
Fe(1) S(10) C(42) C(43) -93.4(17)
Fe(1) S(10) C(42) C(47) 98.3(18)
C(30) S(10) C(42) C(31) -76(3)
C(30) S(10) C(42) C(35) 59(3)
C(30) S(10) C(42) C(43) -110(4)
C(30) S(10) C(42) C(47) 82(3)
C(42) S(10) C(30) C(31) 76(3)
C(42) S(10) C(30) C(35) -96(4)
C(42) S(10) C(30) C(43) 50(3)
C(42) S(10) C(30) C(47) -70(3)
Fe(5) S(11) C(54) C(55) 82.2(7)
Fe(5) S(11) C(54) C(59) -98.4(7)
C(1) Si(1) N(1) Fe(2) 18.7(6)
C(1) Si(1) N(1) Fe(7) -73.3(5)
C(1) Si(1) N(1) Si(2) 158.5(5)
C(2) Si(1) N(1) Fe(2) 136.6(4)
C(2) Si(1) N(1) Fe(7) 44.6(4)
C(2) Si(1) N(1) Si(2) -83.6(5)
C(3) Si(1) N(1) Fe(2) -104.0(5)
C(3) Si(1) N(1) Fe(7) 164.0(4)
C(3) Si(1) N(1) Si(2) 35.8(6)
C(4) Si(2) N(1) Fe(2) -49.2(5)
C(4) Si(2) N(1) Fe(7) 41.5(5)
C(4) Si(2) N(1) Si(1) 167.7(5)
C(5) Si(2) N(1) Fe(2) -168.5(4)
C(5) Si(2) N(1) Fe(7) -77.8(4)
C(5) Si(2) N(1) Si(1) 48.4(6)
C(6) Si(2) N(1) Fe(2) 71.5(5)
C(6) Si(2) N(1) Fe(7) 162.1(4)
C(6) Si(2) N(1) Si(1) -71.7(5)
C(7) Si(3) N(2) Fe(3) -139.4(4)
C(7) Si(3) N(2) Fe(6) -46.5(4)
C(7) Si(3) N(2) Si(4) 82.0(5)
C(8) Si(3) N(2) Fe(3) 99.4(5)
C(8) Si(3) N(2) Fe(6) -167.7(4)
C(8) Si(3) N(2) Si(4) -39.1(6)
C(9) Si(3) N(2) Fe(3) -18.9(6)
C(9) Si(3) N(2) Fe(6) 74.1(5)
C(9) Si(3) N(2) Si(4) -157.4(5)
C(10) Si(4) N(2) Fe(3) 171.1(4)
C(10) Si(4) N(2) Fe(6) 80.2(5)
C(10) Si(4) N(2) Si(3) -46.1(6)
C(11) Si(4) N(2) Fe(3) -67.8(5)
C(11) Si(4) N(2) Fe(6) -158.8(4)
C(11) Si(4) N(2) Si(3) 74.9(5)
C(12) Si(4) N(2) Fe(3) 53.5(6)
C(12) Si(4) N(2) Fe(6) -37.5(5)
C(12) Si(4) N(2) Si(3) -163.8(5)
C(19) Si(5) C(14) C(13) 69.9(13)
C(19) Si(5) C(14) C(15) -118.7(12)
C(20) Si(5) C(14) C(13) -56.6(13)
C(20) Si(5) C(14) C(15) 114.9(12)
C(21) Si(5) C(14) C(13) -173.7(12)
C(21) Si(5) C(14) C(15) -2.2(14)
C(22) Si(6) C(18) C(13) 44.1(12)
C(22) Si(6) C(18) C(17) -129.0(10)
C(23) Si(6) C(18) C(13) -81.2(12)
C(23) Si(6) C(18) C(17) 105.6(11)
C(24) Si(6) C(18) C(13) 160.3(11)
C(24) Si(6) C(18) C(17) -12.8(12)
Si(9) Si(7) C(31) C(30) -41(3)
Si(9) Si(7) C(31) C(32) 135(2)
Si(9) Si(7) C(31) C(42) -21(2)
Si(9) Si(7) C(31) C(43) 36(2)
Si(9) Si(7) C(31) C(44) 93.3(17)
C(31) Si(7) Si(9) C(37) 124.4(17)
C(31) Si(7) Si(9) C(38) 74(5)
C(31) Si(7) Si(9) C(43) -13.2(12)
C(31) Si(7) Si(9) C(48) -123.3(14)
C(31) Si(7) Si(9) C(49) 128.0(17)
C(31) Si(7) Si(9) C(50) 106(3)
Si(9) Si(7) C(36) C(48) 10(2)
C(36) Si(7) Si(9) C(31) 118.1(18)
C(36) Si(7) Si(9) C(37) -117.5(15)
C(36) Si(7) Si(9) C(38) -168(4)
C(36) Si(7) Si(9) C(43) 104.9(15)
C(36) Si(7) Si(9) C(48) -5.3(13)
C(36) Si(7) Si(9) C(49) -113.9(15)
C(36) Si(7) Si(9) C(50) -135(3)
Si(9) Si(7) C(37) C(49) -166(4)
C(37) Si(7) Si(9) C(31) -124.4(17)
C(37) Si(7) Si(9) C(38) -50(5)
C(37) Si(7) Si(9) C(43) -137.5(14)
C(37) Si(7) Si(9) C(48) 112.3(12)
C(37) Si(7) Si(9) C(49) 3.6(13)
C(37) Si(7) Si(9) C(50) -18(3)
Si(9) Si(7) C(38) C(50) -134(6)
C(38) Si(7) Si(9) C(31) -74(5)
C(38) Si(7) Si(9) C(37) 50(5)
C(38) Si(7) Si(9) C(43) -88(5)
C(38) Si(7) Si(9) C(48) 162(5)
C(38) Si(7) Si(9) C(49) 54(5)
C(38) Si(7) Si(9) C(50) 32(5)
Si(9) Si(7) C(43) C(30) -94.1(19)
Si(9) Si(7) C(43) C(31) -148(2)
Si(9) Si(7) C(43) C(42) -81(2)
Si(9) Si(7) C(43) C(44) 119.7(18)
C(43) Si(7) Si(9) C(31) 13.2(12)
C(43) Si(7) Si(9) C(37) 137.5(14)
C(43) Si(7) Si(9) C(38) 88(5)
C(43) Si(7) Si(9) C(48) -110.2(11)
C(43) Si(7) Si(9) C(49) 141.1(14)
C(43) Si(7) Si(9) C(50) 120(2)
Si(9) Si(7) C(48) C(36) -170(2)
C(48) Si(7) Si(9) C(31) 123.3(14)
C(48) Si(7) Si(9) C(37) -112.3(12)
C(48) Si(7) Si(9) C(38) -162(5)
C(48) Si(7) Si(9) C(43) 110.2(11)
C(48) Si(7) Si(9) C(49) -108.7(11)
C(48) Si(7) Si(9) C(50) -130(2)
Si(9) Si(7) C(49) C(37) 15(5)
C(49) Si(7) Si(9) C(31) -128.0(17)
C(49) Si(7) Si(9) C(37) -3.6(13)
C(49) Si(7) Si(9) C(38) -54(5)
C(49) Si(7) Si(9) C(43) -141.1(14)
C(49) Si(7) Si(9) C(48) 108.7(11)
C(49) Si(7) Si(9) C(50) -22(3)
C(31) Si(7) C(36) C(48) 136(2)
C(36) Si(7) C(31) Si(9) -118(2)
C(36) Si(7) C(31) C(30) -160(2)
C(36) Si(7) C(31) C(32) 17(2)
C(36) Si(7) C(31) C(42) -139(2)
C(36) Si(7) C(31) C(43) -82(2)
C(36) Si(7) C(31) C(44) -24.8(18)
C(31) Si(7) C(37) Si(9) -125.3(14)
C(31) Si(7) C(37) C(49) 68(5)
C(37) Si(7) C(31) Si(9) 114(2)
C(37) Si(7) C(31) C(30) 72(2)
C(37) Si(7) C(31) C(32) -111(2)
C(37) Si(7) C(31) C(42) 93(2)
C(37) Si(7) C(31) C(43) 149(2)
C(37) Si(7) C(31) C(44) -153.1(16)
C(31) Si(7) C(38) Si(9) -110(5)
C(31) Si(7) C(38) C(50) 116(4)
C(38) Si(7) C(31) Si(9) 10.4(13)
C(38) Si(7) C(31) C(30) -31(2)
C(38) Si(7) C(31) C(32) 146(2)
C(38) Si(7) C(31) C(42) -10(2)
C(38) Si(7) C(31) C(43) 46(2)
C(38) Si(7) C(31) C(44) 103.8(14)
C(31) Si(7) C(43) Si(9) 148(2)
C(31) Si(7) C(43) C(30) 54(2)
C(31) Si(7) C(43) C(42) 67(2)
C(31) Si(7) C(43) C(44) -92(2)
C(43) Si(7) C(31) Si(9) -36(2)
C(43) Si(7) C(31) C(30) -77(3)
C(43) Si(7) C(31) C(32) 100(3)
C(43) Si(7) C(31) C(42) -57(2)
C(43) Si(7) C(31) C(44) 58(2)
C(31) Si(7) C(48) Si(9) 114.7(15)
C(31) Si(7) C(48) C(36) -55(2)
C(48) Si(7) C(31) Si(9) -93.0(18)
C(48) Si(7) C(31) C(30) -134(2)
C(48) Si(7) C(31) C(32) 42(2)
C(48) Si(7) C(31) C(42) -114(2)
C(48) Si(7) C(31) C(43) -57(2)
C(48) Si(7) C(31) C(44) 0.4(11)
C(31) Si(7) C(49) Si(9) -131.9(15)
C(31) Si(7) C(49) C(37) -117(4)
C(49) Si(7) C(31) Si(9) 127.9(19)
C(49) Si(7) C(31) C(30) 86(2)
C(49) Si(7) C(31) C(32) -97(2)
C(49) Si(7) C(31) C(42) 107(2)
C(49) Si(7) C(31) C(43) 164(2)
C(49) Si(7) C(31) C(44) -138.8(14)
C(36) Si(7) C(37) Si(9) 110.6(15)
C(36) Si(7) C(37) C(49) -56(5)
C(37) Si(7) C(36) C(48) -94(2)
C(36) Si(7) C(38) Si(9) 13(5)
C(36) Si(7) C(38) C(50) -121(4)
C(38) Si(7) C(36) C(48) 8(2)
C(36) Si(7) C(43) Si(9) -108.4(17)
C(36) Si(7) C(43) C(30) 157.6(19)
C(36) Si(7) C(43) C(31) 103(2)
C(36) Si(7) C(43) C(42) 170(2)
C(36) Si(7) C(43) C(44) 11(2)
C(43) Si(7) C(36) C(48) 113(2)
C(36) Si(7) C(48) Si(9) 170(2)
C(36) Si(7) C(49) Si(9) 114.1(14)
C(36) Si(7) C(49) C(37) 129(5)
C(49) Si(7) C(36) C(48) -107(2)
C(37) Si(7) C(38) Si(9) 130(5)
C(37) Si(7) C(38) C(50) -4(4)
C(38) Si(7) C(37) Si(9) -7.5(8)
C(38) Si(7) C(37) C(49) -174(4)
C(37) Si(7) C(43) Si(9) 108(2)
C(37) Si(7) C(43) C(30) 14(2)
C(37) Si(7) C(43) C(31) -40(3)
C(37) Si(7) C(43) C(42) 27(3)
C(37) Si(7) C(43) C(44) -132(2)
C(43) Si(7) C(37) Si(9) -109.2(19)
C(43) Si(7) C(37) C(49) 84(5)
C(37) Si(7) C(48) Si(9) -91.1(16)
C(37) Si(7) C(48) C(36) 99(2)
C(48) Si(7) C(37) Si(9) 77.9(11)
C(48) Si(7) C(37) C(49) -88(5)
C(37) Si(7) C(49) Si(9) -15(5)
C(49) Si(7) C(37) Si(9) 166(4)
C(38) Si(7) C(43) Si(9) 9.9(11)
C(38) Si(7) C(43) C(30) -84.1(18)
C(38) Si(7) C(43) C(31) -139(2)
C(38) Si(7) C(43) C(42) -71(2)
C(38) Si(7) C(43) C(44) 129.6(16)
C(43) Si(7) C(38) Si(9) -94(5)
C(43) Si(7) C(38) C(50) 132(4)
C(38) Si(7) C(48) Si(9) -3.0(10)
C(38) Si(7) C(48) C(36) -173(2)
C(48) Si(7) C(38) Si(9) 17(5)
C(48) Si(7) C(38) C(50) -117(4)
C(38) Si(7) C(49) Si(9) -8.2(9)
C(38) Si(7) C(49) C(37) 6(5)
C(49) Si(7) C(38) Si(9) 129(5)
C(49) Si(7) C(38) C(50) -5(4)
C(43) Si(7) C(48) Si(9) 94.3(12)
C(43) Si(7) C(48) C(36) -76(2)
C(48) Si(7) C(43) Si(9) -78.9(13)
C(48) Si(7) C(43) C(30) -172.9(15)
C(48) Si(7) C(43) C(31) 133(2)
C(48) Si(7) C(43) C(42) -160.2(19)
C(48) Si(7) C(43) C(44) 40.8(18)
C(43) Si(7) C(49) Si(9) -123.6(18)
C(43) Si(7) C(49) C(37) -109(5)
C(49) Si(7) C(43) Si(9) 128(2)
C(49) Si(7) C(43) C(30) 34(2)
C(49) Si(7) C(43) C(31) -21(3)
C(49) Si(7) C(43) C(42) 46(2)
C(49) Si(7) C(43) C(44) -112.6(19)
C(48) Si(7) C(49) Si(9) 83.1(12)
C(48) Si(7) C(49) C(37) 98(5)
C(49) Si(7) C(48) Si(9) -106.7(14)
C(49) Si(7) C(48) C(36) 83(2)
Si(10) Si(8) C(35) C(30) 65(3)
Si(10) Si(8) C(35) C(34) -120(2)
Si(10) Si(8) C(35) C(42) 43(3)
Si(10) Si(8) C(35) C(47) -28(3)
C(35) Si(8) Si(10) C(40) -121.0(16)
C(35) Si(8) Si(10) C(41) -117(2)
C(35) Si(8) Si(10) C(47) 7.6(11)
C(35) Si(8) Si(10) C(51) 115.4(11)
C(35) Si(8) Si(10) C(52) -132(2)
C(35) Si(8) Si(10) C(53) -125(2)
Si(10) Si(8) C(39) C(51) -33(4)
C(39) Si(8) Si(10) C(35) -105.9(13)
C(39) Si(8) Si(10) C(40) 133.1(17)
C(39) Si(8) Si(10) C(41) 137(2)
C(39) Si(8) Si(10) C(47) -98.3(12)
C(39) Si(8) Si(10) C(51) 9.5(12)
C(39) Si(8) Si(10) C(52) 123(2)
C(39) Si(8) Si(10) C(53) 129(2)
Si(10) Si(8) C(40) C(52) 12(2)
C(40) Si(8) Si(10) C(35) 121.0(16)
C(40) Si(8) Si(10) C(41) 4(3)
C(40) Si(8) Si(10) C(47) 128.6(16)
C(40) Si(8) Si(10) C(51) -123.6(15)
C(40) Si(8) Si(10) C(52) -11(2)
C(40) Si(8) Si(10) C(53) -4(2)
Si(10) Si(8) C(41) C(53) 20(5)
C(41) Si(8) Si(10) C(35) 117(2)
C(41) Si(8) Si(10) C(40) -4(3)
C(41) Si(8) Si(10) C(47) 124(2)
C(41) Si(8) Si(10) C(51) -128(2)
C(41) Si(8) Si(10) C(52) -15(4)
C(41) Si(8) Si(10) C(53) -8(2)
Si(10) Si(8) C(47) C(30) 99(2)
Si(10) Si(8) C(47) C(34) -144(2)
Si(10) Si(8) C(47) C(35) 152(3)
Si(10) Si(8) C(47) C(42) 84(2)
Si(10) Si(8) C(47) C(46) -112(2)
C(47) Si(8) Si(10) C(35) -7.6(11)
C(47) Si(8) Si(10) C(40) -128.6(16)
C(47) Si(8) Si(10) C(41) -124(2)
C(47) Si(8) Si(10) C(51) 107.8(9)
C(47) Si(8) Si(10) C(52) -139(2)
C(47) Si(8) Si(10) C(53) -132.4(19)
Si(10) Si(8) C(51) C(39) 147(4)
C(51) Si(8) Si(10) C(35) -115.4(11)
C(51) Si(8) Si(10) C(40) 123.6(15)
C(51) Si(8) Si(10) C(41) 128(2)
C(51) Si(8) Si(10) C(47) -107.8(9)
C(51) Si(8) Si(10) C(52) 113(2)
C(51) Si(8) Si(10) C(53) 119.8(19)
Si(10) Si(8) C(52) C(40) -161(3)
C(52) Si(8) Si(10) C(35) 132(2)
C(52) Si(8) Si(10) C(40) 11(2)
C(52) Si(8) Si(10) C(41) 15(4)
C(52) Si(8) Si(10) C(47) 139(2)
C(52) Si(8) Si(10) C(51) -113(2)
C(52) Si(8) Si(10) C(53) 7(3)
Si(10) Si(8) C(53) C(41) -166(3)
C(53) Si(8) Si(10) C(35) 125(2)
C(53) Si(8) Si(10) C(40) 4(2)
C(53) Si(8) Si(10) C(41) 8(2)
C(53) Si(8) Si(10) C(47) 132.4(19)
C(53) Si(8) Si(10) C(51) -119.8(19)
C(53) Si(8) Si(10) C(52) -7(3)
C(35) Si(8) C(39) C(51) -130(4)
C(39) Si(8) C(35) Si(10) 101(2)
C(39) Si(8) C(35) C(30) 167(2)
C(39) Si(8) C(35) C(34) -19(2)
C(39) Si(8) C(35) C(42) 144(2)
C(39) Si(8) C(35) C(47) 73(3)
C(35) Si(8) C(40) Si(10) 78(2)
C(35) Si(8) C(40) C(52) 89(2)
C(40) Si(8) C(35) Si(10) -58(2)
C(40) Si(8) C(35) C(30) 7(3)
C(40) Si(8) C(35) C(34) -178(2)
C(40) Si(8) C(35) C(42) -15(3)
C(40) Si(8) C(35) C(47) -86(3)
C(35) Si(8) C(41) Si(10) 115(2)
C(35) Si(8) C(41) C(53) 135(4)
C(41) Si(8) C(35) Si(10) -151.1(19)
C(41) Si(8) C(35) C(30) -86(2)
C(41) Si(8) C(35) C(34) 89(2)
C(41) Si(8) C(35) C(42) -108(2)
C(41) Si(8) C(35) C(47) -179(2)
C(35) Si(8) C(47) Si(10) -152(3)
C(35) Si(8) C(47) C(30) -53(3)
C(35) Si(8) C(47) C(34) 64(3)
C(35) Si(8) C(47) C(42) -68(3)
C(35) Si(8) C(47) C(46) 96(3)
C(47) Si(8) C(35) Si(10) 28(3)
C(47) Si(8) C(35) C(30) 93(4)
C(47) Si(8) C(35) C(34) -92(4)
C(47) Si(8) C(35) C(42) 71(3)
C(35) Si(8) C(51) Si(10) -92.4(17)
C(35) Si(8) C(51) C(39) 55(4)
C(51) Si(8) C(35) Si(10) 86.4(19)
C(51) Si(8) C(35) C(30) 152(2)
C(51) Si(8) C(35) C(34) -33(2)
C(51) Si(8) C(35) C(42) 129(2)
C(51) Si(8) C(35) C(47) 59(3)
C(35) Si(8) C(52) Si(10) 55(2)
C(35) Si(8) C(52) C(40) -106(2)
C(52) Si(8) C(35) Si(10) -26.2(17)
C(52) Si(8) C(35) C(30) 39(3)
C(52) Si(8) C(35) C(34) -146(2)
C(52) Si(8) C(35) C(42) 17(3)
C(52) Si(8) C(35) C(47) -54(3)
C(35) Si(8) C(53) Si(10) 118(2)
C(35) Si(8) C(53) C(41) -49(4)
C(53) Si(8) C(35) Si(10) -137(2)
C(53) Si(8) C(35) C(30) -72(3)
C(53) Si(8) C(35) C(34) 103(2)
C(53) Si(8) C(35) C(42) -94(2)
C(53) Si(8) C(35) C(47) -165(3)
C(39) Si(8) C(40) Si(10) -75(2)
C(39) Si(8) C(40) C(52) -64(3)
C(40) Si(8) C(39) C(51) 26(5)
C(39) Si(8) C(41) Si(10) -136(2)
C(39) Si(8) C(41) C(53) -117(4)
C(41) Si(8) C(39) C(51) 125(4)
C(39) Si(8) C(47) Si(10) 98(2)
C(39) Si(8) C(47) C(30) -163.1(19)
C(39) Si(8) C(47) C(34) -46(2)
C(39) Si(8) C(47) C(35) -110(3)
C(39) Si(8) C(47) C(42) -178(2)
C(39) Si(8) C(47) C(46) -14(2)
C(47) Si(8) C(39) C(51) -114(4)
C(39) Si(8) C(51) Si(10) -147(4)
C(39) Si(8) C(52) Si(10) -67(2)
C(39) Si(8) C(52) C(40) 133(2)
C(52) Si(8) C(39) C(51) -3(4)
C(39) Si(8) C(53) Si(10) -125(2)
C(39) Si(8) C(53) C(41) 69(4)
C(53) Si(8) C(39) C(51) 108(4)
C(40) Si(8) C(41) Si(10) -4(2)
C(40) Si(8) C(41) C(53) 16(4)
C(41) Si(8) C(40) Si(10) 177.8(17)
C(41) Si(8) C(40) C(52) -171(2)
C(40) Si(8) C(47) Si(10) -50(2)
C(40) Si(8) C(47) C(30) 49(2)
C(40) Si(8) C(47) C(34) 166(2)
C(40) Si(8) C(47) C(35) 102(3)
C(40) Si(8) C(47) C(42) 35(2)
C(40) Si(8) C(47) C(46) -161(2)
C(47) Si(8) C(40) Si(10) 59.6(19)
C(47) Si(8) C(40) C(52) 71(2)
C(40) Si(8) C(51) Si(10) 54(2)
C(40) Si(8) C(51) C(39) -159(4)
C(51) Si(8) C(40) Si(10) -67.1(18)
C(51) Si(8) C(40) C(52) -55(2)
C(40) Si(8) C(52) Si(10) 161(3)
C(52) Si(8) C(40) Si(10) -12(2)
C(40) Si(8) C(53) Si(10) 4(2)
C(40) Si(8) C(53) C(41) -163(4)
C(53) Si(8) C(40) Si(10) -177(2)
C(53) Si(8) C(40) C(52) -165(2)
C(41) Si(8) C(47) Si(10) -151(2)
C(41) Si(8) C(47) C(30) -52(2)
C(41) Si(8) C(47) C(34) 65(2)
C(41) Si(8) C(47) C(35) 1(2)
C(41) Si(8) C(47) C(42) -66(2)
C(41) Si(8) C(47) C(46) 98(2)
C(47) Si(8) C(41) Si(10) 115(2)
C(47) Si(8) C(41) C(53) 135(4)
C(41) Si(8) C(51) Si(10) 152.6(17)
C(41) Si(8) C(51) C(39) -60(4)
C(51) Si(8) C(41) Si(10) -121(2)
C(51) Si(8) C(41) C(53) -101(4)
C(41) Si(8) C(52) Si(10) 171(2)
C(41) Si(8) C(52) C(40) 11(2)
C(52) Si(8) C(41) Si(10) -9(2)
C(52) Si(8) C(41) C(53) 11(4)
C(41) Si(8) C(53) Si(10) 166(3)
C(53) Si(8) C(41) Si(10) -20(5)
C(47) Si(8) C(51) Si(10) -78.1(15)
C(47) Si(8) C(51) C(39) 69(4)
C(51) Si(8) C(47) Si(10) 81.5(18)
C(51) Si(8) C(47) C(30) -179.7(13)
C(51) Si(8) C(47) C(34) -62.6(19)
C(51) Si(8) C(47) C(35) -127(3)
C(51) Si(8) C(47) C(42) 165.8(19)
C(51) Si(8) C(47) C(46) -30(2)
C(47) Si(8) C(52) Si(10) 42(2)
C(47) Si(8) C(52) C(40) -119(2)
C(52) Si(8) C(47) Si(10) -21.2(17)
C(52) Si(8) C(47) C(30) 77.5(18)
C(52) Si(8) C(47) C(34) -165.4(18)
C(52) Si(8) C(47) C(35) 131(3)
C(52) Si(8) C(47) C(42) 63(2)
C(52) Si(8) C(47) C(46) -133.1(19)
C(47) Si(8) C(53) Si(10) 112(2)
C(47) Si(8) C(53) C(41) -54(4)
C(53) Si(8) C(47) Si(10) -134(2)
C(53) Si(8) C(47) C(30) -36(2)
C(53) Si(8) C(47) C(34) 82(2)
C(53) Si(8) C(47) C(35) 18(3)
C(53) Si(8) C(47) C(42) -50(2)
C(53) Si(8) C(47) C(46) 114(2)
C(51) Si(8) C(52) Si(10) -68(2)
C(51) Si(8) C(52) C(40) 132(2)
C(52) Si(8) C(51) Si(10) 29.8(14)
C(52) Si(8) C(51) C(39) 177(4)
C(51) Si(8) C(53) Si(10) -106(2)
C(51) Si(8) C(53) C(41) 87(4)
C(53) Si(8) C(51) Si(10) 133(2)
C(53) Si(8) C(51) C(39) -80(4)
C(52) Si(8) C(53) Si(10) -3.6(18)
C(52) Si(8) C(53) C(41) -170(4)
C(53) Si(8) C(52) Si(10) 175(2)
C(53) Si(8) C(52) C(40) 14(2)
Si(7) Si(9) C(31) C(30) 143(2)
Si(7) Si(9) C(31) C(32) -50(2)
Si(7) Si(9) C(31) C(42) 161(2)
Si(7) Si(9) C(31) C(43) -139(3)
Si(7) Si(9) C(31) C(44) -87.4(18)
Si(7) Si(9) C(37) C(49) 13(4)
Si(7) Si(9) C(38) C(50) 46(6)
Si(7) Si(9) C(43) C(30) 97(2)
Si(7) Si(9) C(43) C(31) 33(2)
Si(7) Si(9) C(43) C(42) 112(2)
Si(7) Si(9) C(43) C(44) -66.5(19)
Si(7) Si(9) C(48) C(36) 10(2)
Si(7) Si(9) C(49) C(37) -165(5)
Si(7) Si(9) C(50) C(38) -164(2)
C(31) Si(9) C(37) Si(7) 38.9(11)
C(31) Si(9) C(37) C(49) 52(4)
C(37) Si(9) C(31) Si(7) -50.0(18)
C(37) Si(9) C(31) C(30) 93(2)
C(37) Si(9) C(31) C(32) -100(2)
C(37) Si(9) C(31) C(42) 111(2)
C(37) Si(9) C(31) C(43) 171(2)
C(37) Si(9) C(31) C(44) -137.4(15)
C(31) Si(9) C(38) Si(7) 64(4)
C(31) Si(9) C(38) C(50) 110(4)
C(38) Si(9) C(31) Si(7) -164(2)
C(38) Si(9) C(31) C(30) -21(2)
C(38) Si(9) C(31) C(32) 146(2)
C(38) Si(9) C(31) C(42) -3(2)
C(38) Si(9) C(31) C(43) 56(3)
C(38) Si(9) C(31) C(44) 108.4(17)
C(31) Si(9) C(43) Si(7) -33(2)
C(31) Si(9) C(43) C(30) 64(2)
C(31) Si(9) C(43) C(42) 79(3)
C(31) Si(9) C(43) C(44) -100(3)
C(43) Si(9) C(31) Si(7) 139(3)
C(43) Si(9) C(31) C(30) -77(2)
C(43) Si(9) C(31) C(32) 89(3)
C(43) Si(9) C(31) C(42) -59(2)
C(43) Si(9) C(31) C(44) 52(2)
C(31) Si(9) C(48) Si(7) -42.8(11)
C(31) Si(9) C(48) C(36) -33(2)
C(48) Si(9) C(31) Si(7) 63.9(17)
C(48) Si(9) C(31) C(30) -153(2)
C(48) Si(9) C(31) C(32) 14(2)
C(48) Si(9) C(31) C(42) -134.8(18)
C(48) Si(9) C(31) C(43) -76(2)
C(48) Si(9) C(31) C(44) -23.5(15)
C(31) Si(9) C(49) Si(7) 36.5(11)
C(31) Si(9) C(49) C(37) -129(4)
C(49) Si(9) C(31) Si(7) -39.6(16)
C(49) Si(9) C(31) C(30) 104(2)
C(49) Si(9) C(31) C(32) -90(2)
C(49) Si(9) C(31) C(42) 121.7(19)
C(49) Si(9) C(31) C(43) -179(2)
C(49) Si(9) C(31) C(44) -127.0(13)
C(31) Si(9) C(50) C(38) -90(4)
C(50) Si(9) C(31) Si(7) -131(3)
C(50) Si(9) C(31) C(30) 12(3)
C(50) Si(9) C(31) C(32) 179(2)
C(50) Si(9) C(31) C(42) 30(3)
C(50) Si(9) C(31) C(43) 89(4)
C(50) Si(9) C(31) C(44) 141(3)
C(37) Si(9) C(38) Si(7) -47(5)
C(37) Si(9) C(38) C(50) -1(3)
C(38) Si(9) C(37) Si(7) 169.6(12)
C(38) Si(9) C(37) C(49) -178(3)
C(37) Si(9) C(43) Si(7) -43.5(16)
C(37) Si(9) C(43) C(30) 53(2)
C(37) Si(9) C(43) C(31) -10(2)
C(37) Si(9) C(43) C(42) 69(2)
C(37) Si(9) C(43) C(44) -110(2)
C(43) Si(9) C(37) Si(7) 42.2(13)
C(43) Si(9) C(37) C(49) 55(5)
C(37) Si(9) C(48) Si(7) 64.0(14)
C(37) Si(9) C(48) C(36) 74(2)
C(48) Si(9) C(37) Si(7) -77.2(12)
C(48) Si(9) C(37) C(49) -64(4)
C(37) Si(9) C(49) Si(7) 165(5)
C(49) Si(9) C(37) Si(7) -13(4)
C(37) Si(9) C(50) C(38) 179(3)
C(50) Si(9) C(37) Si(7) 169.3(19)
C(50) Si(9) C(37) C(49) -178(3)
C(38) Si(9) C(43) Si(7) -165.4(17)
C(38) Si(9) C(43) C(30) -68(2)
C(38) Si(9) C(43) C(31) -132(2)
C(38) Si(9) C(43) C(42) -53(2)
C(38) Si(9) C(43) C(44) 128.1(19)
C(43) Si(9) C(38) Si(7) 81(4)
C(43) Si(9) C(38) C(50) 127(4)
C(38) Si(9) C(48) Si(7) 175.8(14)
C(38) Si(9) C(48) C(36) -174(2)
C(48) Si(9) C(38) Si(7) -162(5)
C(48) Si(9) C(38) C(50) -116(4)
C(38) Si(9) C(49) Si(7) 168.0(13)
C(38) Si(9) C(49) C(37) 3(3)
C(49) Si(9) C(38) Si(7) -47(5)
C(49) Si(9) C(38) C(50) -1(2)
C(50) Si(9) C(38) Si(7) -46(6)
C(43) Si(9) C(48) Si(7) -61.3(11)
C(43) Si(9) C(48) C(36) -51(2)
C(48) Si(9) C(43) Si(7) 77.3(14)
C(48) Si(9) C(43) C(30) 174.3(16)
C(48) Si(9) C(43) C(31) 110(2)
C(48) Si(9) C(43) C(42) -170.3(19)
C(48) Si(9) C(43) C(44) 10.8(19)
C(43) Si(9) C(49) Si(7) 36.2(12)
C(43) Si(9) C(49) C(37) -129(4)
C(49) Si(9) C(43) Si(7) -32.2(14)
C(49) Si(9) C(43) C(30) 64.8(18)
C(49) Si(9) C(43) C(31) 1(2)
C(49) Si(9) C(43) C(42) 80(2)
C(49) Si(9) C(43) C(44) -98.7(18)
C(43) Si(9) C(50) C(38) -67(5)
C(50) Si(9) C(43) Si(7) -139(3)
C(50) Si(9) C(43) C(30) -42(3)
C(50) Si(9) C(43) C(31) -106(3)
C(50) Si(9) C(43) C(42) -27(3)
C(50) Si(9) C(43) C(44) 154(3)
C(48) Si(9) C(49) Si(7) -75.7(12)
C(48) Si(9) C(49) C(37) 119(4)
C(49) Si(9) C(48) Si(7) 51.7(11)
C(49) Si(9) C(48) C(36) 62(2)
C(48) Si(9) C(50) C(38) 74(4)
C(50) Si(9) C(48) Si(7) 150(2)
C(50) Si(9) C(48) C(36) 160(3)
C(49) Si(9) C(50) C(38) 179(2)
C(50) Si(9) C(49) Si(7) 167(2)
C(50) Si(9) C(49) C(37) 2(3)
Si(8) Si(10) C(35) C(30) -125(2)
Si(8) Si(10) C(35) C(34) 66(2)
Si(8) Si(10) C(35) C(42) -144(2)
Si(8) Si(10) C(35) C(47) 153(3)
Si(8) Si(10) C(40) C(52) -167(2)
Si(8) Si(10) C(41) C(53) -160(5)
Si(8) Si(10) C(47) C(30) -88(2)
Si(8) Si(10) C(47) C(34) 38(2)
Si(8) Si(10) C(47) C(35) -25(3)
Si(8) Si(10) C(47) C(42) -106(2)
Si(8) Si(10) C(47) C(46) 76(2)
Si(8) Si(10) C(51) C(39) -36(5)
Si(8) Si(10) C(52) C(40) 19(3)
Si(8) Si(10) C(53) C(41) 14(3)
C(35) Si(10) C(40) Si(8) -76(2)
C(35) Si(10) C(40) C(52) 117(2)
C(40) Si(10) C(35) Si(8) 96(2)
C(40) Si(10) C(35) C(30) -28(3)
C(40) Si(10) C(35) C(34) 162(2)
C(40) Si(10) C(35) C(42) -48(3)
C(40) Si(10) C(35) C(47) -111(3)
C(35) Si(10) C(41) Si(8) -58(2)
C(35) Si(10) C(41) C(53) 143(4)
C(41) Si(10) C(35) Si(8) 22.7(16)
C(41) Si(10) C(35) C(30) -102(2)
C(41) Si(10) C(35) C(34) 88(2)
C(41) Si(10) C(35) C(42) -122(2)
C(41) Si(10) C(35) C(47) 176(3)
C(35) Si(10) C(47) Si(8) 25(3)
C(35) Si(10) C(47) C(30) -63(3)
C(35) Si(10) C(47) C(34) 63(3)
C(35) Si(10) C(47) C(42) -80(3)
C(35) Si(10) C(47) C(46) 101(3)
C(47) Si(10) C(35) Si(8) -153(3)
C(47) Si(10) C(35) C(30) 82(3)
C(47) Si(10) C(35) C(34) -87(3)
C(47) Si(10) C(35) C(42) 62(3)
C(35) Si(10) C(51) Si(8) 64.3(15)
C(35) Si(10) C(51) C(39) 28(5)
C(51) Si(10) C(35) Si(8) -70.7(17)
C(51) Si(10) C(35) C(30) 165(2)
C(51) Si(10) C(35) C(34) -5(2)
C(51) Si(10) C(35) C(42) 145(2)
C(51) Si(10) C(35) C(47) 82(3)
C(35) Si(10) C(52) Si(8) -108(3)
C(35) Si(10) C(52) C(40) -89(2)
C(52) Si(10) C(35) Si(8) 137(2)
C(52) Si(10) C(35) C(30) 13(3)
C(52) Si(10) C(35) C(34) -157(2)
C(52) Si(10) C(35) C(42) -7(3)
C(52) Si(10) C(35) C(47) -70(3)
C(35) Si(10) C(53) Si(8) -51(2)
C(35) Si(10) C(53) C(41) -37(4)
C(53) Si(10) C(35) Si(8) 31.5(17)
C(53) Si(10) C(35) C(30) -93(2)
C(53) Si(10) C(35) C(34) 97(2)
C(53) Si(10) C(35) C(42) -113(2)
C(53) Si(10) C(35) C(47) -175(3)
C(40) Si(10) C(41) Si(8) 176(3)
C(40) Si(10) C(41) C(53) 16(4)
C(41) Si(10) C(40) Si(8) -1.8(13)
C(41) Si(10) C(40) C(52) -169(2)
C(40) Si(10) C(47) Si(8) 107(3)
C(40) Si(10) C(47) C(30) 19(3)
C(40) Si(10) C(47) C(34) 144(2)
C(40) Si(10) C(47) C(35) 81(3)
C(40) Si(10) C(47) C(42) 1(3)
C(40) Si(10) C(47) C(46) -177(2)
C(47) Si(10) C(40) Si(8) -97(2)
C(47) Si(10) C(40) C(52) 96(2)
C(40) Si(10) C(51) Si(8) -103(2)
C(40) Si(10) C(51) C(39) -139(5)
C(51) Si(10) C(40) Si(8) 89(2)
C(51) Si(10) C(40) C(52) -78(2)
C(40) Si(10) C(52) Si(8) -19(3)
C(52) Si(10) C(40) Si(8) 167(2)
C(40) Si(10) C(53) Si(8) -176(2)
C(40) Si(10) C(53) C(41) -162(4)
C(53) Si(10) C(40) Si(8) 2.7(18)
C(53) Si(10) C(40) C(52) -164(2)
C(41) Si(10) C(47) Si(8) 21.0(15)
C(41) Si(10) C(47) C(30) -66.8(19)
C(41) Si(10) C(47) C(34) 59(2)
C(41) Si(10) C(47) C(35) -4(3)
C(41) Si(10) C(47) C(42) -85(2)
C(41) Si(10) C(47) C(46) 97(2)
C(47) Si(10) C(41) Si(8) -56(2)
C(47) Si(10) C(41) C(53) 144(4)
C(41) Si(10) C(51) Si(8) -20.0(13)
C(41) Si(10) C(51) C(39) -56(5)
C(51) Si(10) C(41) Si(8) 51(2)
C(51) Si(10) C(41) C(53) -108(4)
C(41) Si(10) C(52) Si(8) -7(2)
C(41) Si(10) C(52) C(40) 12(2)
C(52) Si(10) C(41) Si(8) 169(2)
C(52) Si(10) C(41) C(53) 10(4)
C(41) Si(10) C(53) Si(8) -14(3)
C(53) Si(10) C(41) Si(8) 160(5)
C(47) Si(10) C(51) Si(8) 81.8(15)
C(47) Si(10) C(51) C(39) 45(5)
C(51) Si(10) C(47) Si(8) -77.8(16)
C(51) Si(10) C(47) C(30) -165.7(18)
C(51) Si(10) C(47) C(34) -40(2)
C(51) Si(10) C(47) C(35) -103(3)
C(51) Si(10) C(47) C(42) 177(2)
C(51) Si(10) C(47) C(46) -2(2)
C(47) Si(10) C(52) Si(8) -128(3)
C(47) Si(10) C(52) C(40) -109(2)
C(52) Si(10) C(47) Si(8) 148(2)
C(52) Si(10) C(47) C(30) 60(2)
C(52) Si(10) C(47) C(34) -175(2)
C(52) Si(10) C(47) C(35) 122(3)
C(52) Si(10) C(47) C(42) 42(2)
C(52) Si(10) C(47) C(46) -136(2)
C(47) Si(10) C(53) Si(8) -52(2)
C(47) Si(10) C(53) C(41) -39(4)
C(53) Si(10) C(47) Si(8) 30.2(17)
C(53) Si(10) C(47) C(30) -58(2)
C(53) Si(10) C(47) C(34) 68(2)
C(53) Si(10) C(47) C(35) 5(3)
C(53) Si(10) C(47) C(42) -75(2)
C(53) Si(10) C(47) C(46) 106(2)
C(51) Si(10) C(52) Si(8) 100(2)
C(51) Si(10) C(52) C(40) 119(2)
C(52) Si(10) C(51) Si(8) -138(2)
C(52) Si(10) C(51) C(39) -174(4)
C(51) Si(10) C(53) Si(8) 60(2)
C(51) Si(10) C(53) C(41) 74(4)
C(53) Si(10) C(51) Si(8) -34.0(15)
C(53) Si(10) C(51) C(39) -71(5)
C(52) Si(10) C(53) Si(8) 175(2)
C(52) Si(10) C(53) C(41) -171(4)
C(53) Si(10) C(52) Si(8) -4(2)
C(53) Si(10) C(52) C(40) 15(2)
C(60) Si(11) C(55) C(54) -7.7(12)
C(60) Si(11) C(55) C(56) -179.8(7)
C(61) Si(11) C(55) C(54) 113.8(10)
C(61) Si(11) C(55) C(56) -58.3(9)
C(62) Si(11) C(55) C(54) -129.9(10)
C(62) Si(11) C(55) C(56) 58.0(9)
C(63) Si(12) C(59) C(54) -57.9(11)
C(63) Si(12) C(59) C(58) 112.2(9)
C(64) Si(12) C(59) C(54) -173.8(9)
C(64) Si(12) C(59) C(58) -3.8(9)
C(65) Si(12) C(59) C(54) 65.9(10)
C(65) Si(12) C(59) C(58) -124.0(8)
C(26) N(3) C(25) S(9) -22.6(17)
C(26) N(3) C(25) N(4) 157.6(12)
C(27) N(3) C(25) S(9) 149.4(10)
C(27) N(3) C(25) N(4) -30.5(18)
C(28) N(4) C(25) S(9) -30.4(19)
C(28) N(4) C(25) N(3) 149.5(12)
C(29) N(4) C(25) S(9) 143.4(11)
C(29) N(4) C(25) N(3) -36.8(19)
C(66) N(5) C(68) C(69) 175.0(15)
C(68) N(5) C(66) C(67) 169.1(15)
C(66) N(5) C(70) C(71) 65.2(17)
C(70) N(5) C(66) C(67) 55.1(18)
C(66) N(5) C(72) C(73) -39(2)
C(72) N(5) C(66) C(67) -66(2)
C(68) N(5) C(70) C(71) -43.8(17)
C(70) N(5) C(68) C(69) -68.7(15)
C(68) N(5) C(72) C(73) 80.4(13)
C(72) N(5) C(68) C(69) 44.3(14)
C(70) N(5) C(72) C(73) -163.4(13)
C(72) N(5) C(70) C(71) -163.3(14)
S(8) C(13) C(14) Si(5) -9.3(16)
S(8) C(13) C(14) C(15) 179.3(11)
S(8) C(13) C(18) Si(6) 10.1(16)
S(8) C(13) C(18) C(17) -177.2(11)
C(14) C(13) C(18) Si(6) -166.6(9)
C(14) C(13) C(18) C(17) 6.2(19)
C(18) C(13) C(14) Si(5) 167.5(10)
C(18) C(13) C(14) C(15) -4.0(19)
Si(5) C(14) C(15) C(16) -175.8(17)
C(13) C(14) C(15) C(16) -3(2)
C(14) C(15) C(16) C(17) 8(3)
C(15) C(16) C(17) C(18) -6(2)
C(16) C(17) C(18) Si(6) 172.5(15)
C(16) C(17) C(18) C(13) -1(2)
S(10) C(30) C(31) Si(7) -4(3)
S(10) C(30) C(31) Si(9) -14(3)
S(10) C(30) C(31) C(32) 179(2)
S(10) C(30) C(31) C(42) -88(4)
S(10) C(30) C(31) C(43) -67(3)
S(10) C(30) C(31) C(44) -126(2)
S(10) C(30) C(35) Si(8) -6(4)
S(10) C(30) C(35) Si(10) 10(3)
S(10) C(30) C(35) C(34) 179.4(19)
S(10) C(30) C(35) C(42) 99(4)
S(10) C(30) C(35) C(47) 96(3)
S(10) C(30) C(42) C(31) 121.4(15)
S(10) C(30) C(42) C(35) -121(2)
S(10) C(30) C(42) C(43) 110(2)
S(10) C(30) C(42) C(47) -120.3(14)
S(10) C(30) C(43) Si(7) 53(2)
S(10) C(30) C(43) Si(9) 33(2)
S(10) C(30) C(43) C(31) 124(2)
S(10) C(30) C(43) C(42) -82(4)
S(10) C(30) C(43) C(44) -164.6(17)
S(10) C(30) C(47) Si(8) -51(2)
S(10) C(30) C(47) Si(10) -35(2)
S(10) C(30) C(47) C(34) -157(2)
S(10) C(30) C(47) C(35) -97(3)
S(10) C(30) C(47) C(42) 85(4)
S(10) C(30) C(47) C(46) 160(2)
C(31) C(30) C(35) Si(8) -179.3(18)
C(31) C(30) C(35) Si(10) -162(2)
C(31) C(30) C(35) C(34) 7(4)
C(31) C(30) C(35) C(42) -74(4)
C(31) C(30) C(35) C(47) -76(3)
C(35) C(30) C(31) Si(7) 168(2)
C(35) C(30) C(31) Si(9) 159(2)
C(35) C(30) C(31) C(32) -8(4)
C(35) C(30) C(31) C(42) 85(4)
C(35) C(30) C(31) C(43) 106(3)
C(35) C(30) C(31) C(44) 46(3)
C(31) C(30) C(42) S(10) -121.4(15)
C(31) C(30) C(42) C(35) 117.2(18)
C(31) C(30) C(42) C(43) -12(2)
C(31) C(30) C(42) C(47) 118.2(19)
C(42) C(30) C(31) Si(7) 84(4)
C(42) C(30) C(31) Si(9) 74(4)
C(42) C(30) C(31) C(32) -93(4)
C(42) C(30) C(31) C(43) 21(4)
C(42) C(30) C(31) C(44) -39(4)
C(31) C(30) C(43) Si(7) -71(2)
C(31) C(30) C(43) Si(9) -92(2)
C(31) C(30) C(43) C(42) 153(5)
C(31) C(30) C(43) C(44) 71(2)
C(43) C(30) C(31) Si(7) 62(2)
C(43) C(30) C(31) Si(9) 53(2)
C(43) C(30) C(31) C(32) -114(4)
C(43) C(30) C(31) C(42) -21(4)
C(43) C(30) C(31) C(44) -60(2)
C(31) C(30) C(47) Si(8) 158.9(17)
C(31) C(30) C(47) Si(10) 174.9(17)
C(31) C(30) C(47) C(34) 53(3)
C(31) C(30) C(47) C(35) 113(3)
C(31) C(30) C(47) C(42) -65(4)
C(31) C(30) C(47) C(46) 11(3)
C(47) C(30) C(31) Si(7) 144.9(19)
C(47) C(30) C(31) Si(9) 135.3(18)
C(47) C(30) C(31) C(32) -32(3)
C(47) C(30) C(31) C(42) 61(3)
C(47) C(30) C(31) C(43) 82(2)
C(47) C(30) C(31) C(44) 23(3)
C(35) C(30) C(42) S(10) 121(2)
C(35) C(30) C(42) C(31) -117.2(18)
C(35) C(30) C(42) C(43) -129(2)
C(35) C(30) C(42) C(47) 1.0(18)
C(42) C(30) C(35) Si(8) -105(4)
C(42) C(30) C(35) Si(10) -88(4)
C(42) C(30) C(35) C(34) 81(4)
C(42) C(30) C(35) C(47) -2(4)
C(35) C(30) C(43) Si(7) -159.9(19)
C(35) C(30) C(43) Si(9) 179.5(15)
C(35) C(30) C(43) C(31) -89(3)
C(35) C(30) C(43) C(42) 65(4)
C(35) C(30) C(43) C(44) -18(3)
C(43) C(30) C(35) Si(8) -150(2)
C(43) C(30) C(35) Si(10) -133(2)
C(43) C(30) C(35) C(34) 36(4)
C(43) C(30) C(35) C(42) -44(3)
C(43) C(30) C(35) C(47) -47(3)
C(35) C(30) C(47) Si(8) 46(2)
C(35) C(30) C(47) Si(10) 62(2)
C(35) C(30) C(47) C(34) -60(3)
C(35) C(30) C(47) C(42) -177(4)
C(35) C(30) C(47) C(46) -102(3)
C(47) C(30) C(35) Si(8) -103(3)
C(47) C(30) C(35) Si(10) -86(3)
C(47) C(30) C(35) C(34) 83(4)
C(47) C(30) C(35) C(42) 2(4)
C(42) C(30) C(43) Si(7) 136(4)
C(42) C(30) C(43) Si(9) 115(4)
C(42) C(30) C(43) C(31) -153(5)
C(42) C(30) C(43) C(44) -82(5)
C(43) C(30) C(42) S(10) -110(2)
C(43) C(30) C(42) C(31) 12(2)
C(43) C(30) C(42) C(35) 129(2)
C(43) C(30) C(42) C(47) 130(3)
C(42) C(30) C(47) Si(8) -137(4)
C(42) C(30) C(47) Si(10) -121(4)
C(42) C(30) C(47) C(34) 117(4)
C(42) C(30) C(47) C(35) 177(4)
C(42) C(30) C(47) C(46) 75(4)
C(47) C(30) C(42) S(10) 120.3(14)
C(47) C(30) C(42) C(31) -118.2(19)
C(47) C(30) C(42) C(35) -1.0(18)
C(47) C(30) C(42) C(43) -130(3)
C(43) C(30) C(47) Si(8) -174.2(13)
C(43) C(30) C(47) Si(10) -158.1(14)
C(43) C(30) C(47) C(34) 80(2)
C(43) C(30) C(47) C(35) 140(3)
C(43) C(30) C(47) C(42) -38(3)
C(43) C(30) C(47) C(46) 38(2)
C(47) C(30) C(43) Si(7) -176.7(15)
C(47) C(30) C(43) Si(9) 162.7(15)
C(47) C(30) C(43) C(31) -106(2)
C(47) C(30) C(43) C(42) 48(4)
C(47) C(30) C(43) C(44) -35(2)
Si(7) C(31) C(32) C(33) -169(3)
Si(7) C(31) C(32) C(44) -68(2)
Si(7) C(31) C(32) C(45) -116.8(19)
Si(7) C(31) C(42) S(10) -42(2)
Si(7) C(31) C(42) C(30) -108(4)
Si(7) C(31) C(42) C(35) -175.4(18)
Si(7) C(31) C(42) C(43) 51(2)
Si(7) C(31) C(42) C(47) 160.0(19)
Si(7) C(31) C(43) Si(9) -9.4(6)
Si(7) C(31) C(43) C(30) -126.9(15)
Si(7) C(31) C(43) C(42) -133.3(14)
Si(7) C(31) C(43) C(44) 107.8(12)
Si(7) C(31) C(44) C(32) 122.7(19)
Si(7) C(31) C(44) C(43) -59.8(17)
Si(7) C(31) C(44) C(45) -177.6(17)
Si(9) C(31) C(32) C(33) -158(3)
Si(9) C(31) C(32) C(44) -57(2)
Si(9) C(31) C(32) C(45) -106(2)
Si(9) C(31) C(42) S(10) -47(2)
Si(9) C(31) C(42) C(30) -113(3)
Si(9) C(31) C(42) C(35) 179.7(13)
Si(9) C(31) C(42) C(43) 45.7(19)
Si(9) C(31) C(42) C(47) 155.1(18)
Si(9) C(31) C(43) Si(7) 9.4(6)
Si(9) C(31) C(43) C(30) -117.5(16)
Si(9) C(31) C(43) C(42) -123.9(16)
Si(9) C(31) C(43) C(44) 117.2(16)
Si(9) C(31) C(44) C(32) 135.9(18)
Si(9) C(31) C(44) C(43) -46.6(16)
Si(9) C(31) C(44) C(45) -164.4(16)
C(30) C(31) C(32) C(33) 8(5)
C(30) C(31) C(32) C(44) 109(2)
C(30) C(31) C(32) C(45) 60(3)
C(30) C(31) C(42) S(10) 66(4)
C(30) C(31) C(42) C(35) -68(3)
C(30) C(31) C(42) C(43) 158(4)
C(30) C(31) C(42) C(47) -92(4)
C(30) C(31) C(43) Si(7) 126.9(15)
C(30) C(31) C(43) Si(9) 117.5(16)
C(30) C(31) C(43) C(42) -6.4(14)
C(30) C(31) C(43) C(44) -125.3(17)
C(30) C(31) C(44) C(32) -101(2)
C(30) C(31) C(44) C(43) 76(2)
C(30) C(31) C(44) C(45) -42(2)
C(32) C(31) C(42) S(10) 163(2)
C(32) C(31) C(42) C(30) 97(4)
C(32) C(31) C(42) C(35) 29(3)
C(32) C(31) C(42) C(43) -105(3)
C(32) C(31) C(42) C(47) 5(3)
C(42) C(31) C(32) C(33) -13(5)
C(42) C(31) C(32) C(44) 89(2)
C(42) C(31) C(32) C(45) 40(3)
C(32) C(31) C(43) Si(7) -109.7(18)
C(32) C(31) C(43) Si(9) -119.1(18)
C(32) C(31) C(43) C(30) 123(2)
C(32) C(31) C(43) C(42) 117(2)
C(32) C(31) C(43) C(44) -2(2)
C(43) C(31) C(32) C(33) -99(4)
C(43) C(31) C(32) C(44) 2(2)
C(43) C(31) C(32) C(45) -46(2)
C(32) C(31) C(44) C(43) 177(2)
C(32) C(31) C(44) C(45) 60(2)
C(44) C(31) C(32) C(33) -101(4)
C(44) C(31) C(32) C(45) -48.8(19)
C(42) C(31) C(43) Si(7) 133.3(14)
C(42) C(31) C(43) Si(9) 123.9(16)
C(42) C(31) C(43) C(30) 6.4(14)
C(42) C(31) C(43) C(44) -118.9(14)
C(43) C(31) C(42) S(10) -93(2)
C(43) C(31) C(42) C(30) -158(4)
C(43) C(31) C(42) C(35) 134(2)
C(43) C(31) C(42) C(47) 109(2)
C(42) C(31) C(44) C(32) -113(2)
C(42) C(31) C(44) C(43) 65(2)
C(42) C(31) C(44) C(45) -53(2)
C(44) C(31) C(42) S(10) -147.8(14)
C(44) C(31) C(42) C(30) 147(4)
C(44) C(31) C(42) C(35) 79(2)
C(44) C(31) C(42) C(43) -55(2)
C(44) C(31) C(42) C(47) 54(2)
C(43) C(31) C(44) C(32) -177(2)
C(43) C(31) C(44) C(45) -118(2)
C(44) C(31) C(43) Si(7) -107.8(12)
C(44) C(31) C(43) Si(9) -117.2(16)
C(44) C(31) C(43) C(30) 125.3(17)
C(44) C(31) C(43) C(42) 118.9(14)
C(31) C(32) C(33) C(34) -5(6)
C(31) C(32) C(33) C(45) 86(3)
C(31) C(32) C(33) C(46) 38(5)
C(31) C(32) C(44) C(43) -1.1(12)
C(31) C(32) C(44) C(45) -121.6(17)
C(31) C(32) C(45) C(33) -116(3)
C(31) C(32) C(45) C(44) 58(2)
C(31) C(32) C(45) C(46) -64(2)
C(33) C(32) C(44) C(31) 117(3)
C(33) C(32) C(44) C(43) 116(2)
C(33) C(32) C(44) C(45) -5(2)
C(44) C(32) C(33) C(34) -85(4)
C(44) C(32) C(33) C(45) 5(3)
C(44) C(32) C(33) C(46) -43(4)
C(33) C(32) C(45) C(44) 174(3)
C(33) C(32) C(45) C(46) 52(2)
C(45) C(32) C(33) C(34) -91(4)
C(45) C(32) C(33) C(46) -49(2)
C(44) C(32) C(45) C(33) -174(3)
C(44) C(32) C(45) C(46) -122(2)
C(45) C(32) C(44) C(31) 121.6(17)
C(45) C(32) C(44) C(43) 120.5(16)
C(32) C(33) C(34) C(35) 3(6)
C(32) C(33) C(34) C(46) 84(4)
C(32) C(33) C(34) C(47) 26(5)
C(32) C(33) C(45) C(44) -4(2)
C(32) C(33) C(45) C(46) -123(2)
C(32) C(33) C(46) C(34) -115(4)
C(32) C(33) C(46) C(45) 59(3)
C(32) C(33) C(46) C(47) -57(3)
C(34) C(33) C(45) C(32) 119(3)
C(34) C(33) C(45) C(44) 115(2)
C(34) C(33) C(45) C(46) -4(2)
C(45) C(33) C(34) C(35) -76(4)
C(45) C(33) C(34) C(46) 5(2)
C(45) C(33) C(34) C(47) -52(3)
C(34) C(33) C(46) C(45) 174(3)
C(34) C(33) C(46) C(47) 58(2)
C(46) C(33) C(34) C(35) -81(3)
C(46) C(33) C(34) C(47) -57(2)
C(45) C(33) C(46) C(34) -174(3)
C(45) C(33) C(46) C(47) -116(2)
C(46) C(33) C(45) C(32) 123(2)
C(46) C(33) C(45) C(44) 119(2)
C(33) C(34) C(35) Si(8) -179(2)
C(33) C(34) C(35) Si(10) 166(3)
C(33) C(34) C(35) C(30) -4(5)
C(33) C(34) C(35) C(42) 15(4)
C(33) C(34) C(35) C(47) 77(4)
C(33) C(34) C(46) C(45) -6(3)
C(33) C(34) C(46) C(47) -125(2)
C(33) C(34) C(47) Si(8) -170(3)
C(33) C(34) C(47) Si(10) -179(2)
C(33) C(34) C(47) C(30) -52(4)
C(33) C(34) C(47) C(35) -114(4)
C(33) C(34) C(47) C(42) -34(4)
C(33) C(34) C(47) C(46) 60(3)
C(35) C(34) C(46) C(33) 123(2)
C(35) C(34) C(46) C(45) 117(2)
C(35) C(34) C(46) C(47) -2.1(13)
C(46) C(34) C(35) Si(8) 109(2)
C(46) C(34) C(35) Si(10) 94(2)
C(46) C(34) C(35) C(30) -75(3)
C(46) C(34) C(35) C(42) -57(3)
C(46) C(34) C(35) C(47) 5(3)
C(35) C(34) C(47) Si(8) -56(2)
C(35) C(34) C(47) Si(10) -64(2)
C(35) C(34) C(47) C(30) 62(3)
C(35) C(34) C(47) C(42) 80(3)
C(35) C(34) C(47) C(46) 174(3)
C(47) C(34) C(35) Si(8) 104(3)
C(47) C(34) C(35) Si(10) 89(3)
C(47) C(34) C(35) C(30) -81(3)
C(47) C(34) C(35) C(42) -62(2)
C(46) C(34) C(47) Si(8) 130(2)
C(46) C(34) C(47) Si(10) 121(2)
C(46) C(34) C(47) C(30) -112(2)
C(46) C(34) C(47) C(35) -174(3)
C(46) C(34) C(47) C(42) -94(2)
C(47) C(34) C(46) C(33) 125(2)
C(47) C(34) C(46) C(45) 119(3)
Si(8) C(35) C(42) S(10) 31(3)
Si(8) C(35) C(42) C(30) 90(4)
Si(8) C(35) C(42) C(31) 168(2)
Si(8) C(35) C(42) C(43) -162(2)
Si(8) C(35) C(42) C(47) -88(3)
Si(8) C(35) C(47) Si(10) 7.2(9)
Si(8) C(35) C(47) C(30) 130(2)
Si(8) C(35) C(47) C(34) -107.9(19)
Si(8) C(35) C(47) C(42) 131.0(15)
Si(8) C(35) C(47) C(46) -111.6(19)
Si(10) C(35) C(42) S(10) 43(2)
Si(10) C(35) C(42) C(30) 102(4)
Si(10) C(35) C(42) C(31) -179.9(17)
Si(10) C(35) C(42) C(43) -150(2)
Si(10) C(35) C(42) C(47) -75(3)
Si(10) C(35) C(47) Si(8) -7.2(9)
Si(10) C(35) C(47) C(30) 123.1(15)
Si(10) C(35) C(47) C(34) -115.1(15)
Si(10) C(35) C(47) C(42) 123.8(13)
Si(10) C(35) C(47) C(46) -118.8(16)
C(30) C(35) C(42) S(10) -59(4)
C(30) C(35) C(42) C(31) 78(4)
C(30) C(35) C(42) C(43) 108(5)
C(30) C(35) C(42) C(47) -177(4)
C(30) C(35) C(47) Si(8) -130(2)
C(30) C(35) C(47) Si(10) -123.1(15)
C(30) C(35) C(47) C(34) 121.9(18)
C(30) C(35) C(47) C(42) 0.8(14)
C(30) C(35) C(47) C(46) 118(2)
C(34) C(35) C(42) S(10) -168(2)
C(34) C(35) C(42) C(30) -109(4)
C(34) C(35) C(42) C(31) -31(3)
C(34) C(35) C(42) C(43) -1(3)
C(34) C(35) C(42) C(47) 74(3)
C(34) C(35) C(47) Si(8) 107.9(19)
C(34) C(35) C(47) Si(10) 115.1(15)
C(34) C(35) C(47) C(30) -121.9(18)
C(34) C(35) C(47) C(42) -121.1(17)
C(34) C(35) C(47) C(46) -4(2)
C(42) C(35) C(47) Si(8) -131.0(15)
C(42) C(35) C(47) Si(10) -123.8(13)
C(42) C(35) C(47) C(30) -0.8(14)
C(42) C(35) C(47) C(34) 121.1(17)
C(42) C(35) C(47) C(46) 117(2)
C(47) C(35) C(42) S(10) 118(3)
C(47) C(35) C(42) C(30) 177(4)
C(47) C(35) C(42) C(31) -105(3)
C(47) C(35) C(42) C(43) -75(4)
Si(7) C(36) C(48) Si(9) -3.0(8)
Si(7) C(37) C(49) Si(9) 4.0(13)
Si(9) C(37) C(49) Si(7) -4.0(13)
Si(7) C(38) C(50) Si(9) 2.4(3)
Si(8) C(39) C(51) Si(10) 9.5(13)
Si(8) C(40) C(52) Si(10) -3.2(5)
Si(10) C(40) C(52) Si(8) 3.2(5)
Si(8) C(41) C(53) Si(10) -2.4(6)
Si(10) C(41) C(53) Si(8) 2.4(6)
S(10) C(42) C(43) Si(7) 27(2)
S(10) C(42) C(43) Si(9) 5(2)
S(10) C(42) C(43) C(30) 79(4)
S(10) C(42) C(43) C(31) 103(2)
S(10) C(42) C(43) C(44) -175.8(16)
S(10) C(42) C(47) Si(8) -18(2)
S(10) C(42) C(47) Si(10) -1(2)
S(10) C(42) C(47) C(30) -69(4)
S(10) C(42) C(47) C(34) -139(2)
S(10) C(42) C(47) C(35) -71(3)
S(10) C(42) C(47) C(46) 177.7(18)
C(30) C(42) C(43) Si(7) -52(5)
C(30) C(42) C(43) Si(9) -74(5)
C(30) C(42) C(43) C(31) 24(5)
C(30) C(42) C(43) C(44) 105(5)
C(30) C(42) C(47) Si(8) 51(4)
C(30) C(42) C(47) Si(10) 68(4)
C(30) C(42) C(47) C(34) -70(4)
C(30) C(42) C(47) C(35) -2(4)
C(30) C(42) C(47) C(46) -114(4)
C(31) C(42) C(43) Si(7) -76(2)
C(31) C(42) C(43) Si(9) -98(3)
C(31) C(42) C(43) C(30) -24(5)
C(31) C(42) C(43) C(44) 81(2)
C(31) C(42) C(47) Si(8) 139(2)
C(31) C(42) C(47) Si(10) 156.9(19)
C(31) C(42) C(47) C(30) 89(4)
C(31) C(42) C(47) C(34) 18(3)
C(31) C(42) C(47) C(35) 86(3)
C(31) C(42) C(47) C(46) -25(3)
C(35) C(42) C(43) Si(7) -139(2)
C(35) C(42) C(43) Si(9) -161(2)
C(35) C(42) C(43) C(30) -87(5)
C(35) C(42) C(43) C(31) -63(3)
C(35) C(42) C(43) C(44) 18(3)
C(35) C(42) C(47) Si(8) 53(2)
C(35) C(42) C(47) Si(10) 70(3)
C(35) C(42) C(47) C(30) 2(4)
C(35) C(42) C(47) C(34) -68(3)
C(35) C(42) C(47) C(46) -111(3)
C(43) C(42) C(47) Si(8) 174.6(16)
C(43) C(42) C(47) Si(10) -167.9(17)
C(43) C(42) C(47) C(30) 124(4)
C(43) C(42) C(47) C(34) 54(3)
C(43) C(42) C(47) C(35) 122(3)
C(43) C(42) C(47) C(46) 10(3)
C(47) C(42) C(43) Si(7) -165.3(18)
C(47) C(42) C(43) Si(9) 173.0(18)
C(47) C(42) C(43) C(30) -113(5)
C(47) C(42) C(43) C(31) -89(3)
C(47) C(42) C(43) C(44) -8(3)
Si(7) C(43) C(44) C(31) 93(2)
Si(7) C(43) C(44) C(32) 95.0(18)
Si(7) C(43) C(44) C(45) 166(2)
Si(9) C(43) C(44) C(31) 110(2)
Si(9) C(43) C(44) C(32) 111.7(19)
Si(9) C(43) C(44) C(45) -177.6(19)
C(30) C(43) C(44) C(31) -54(2)
C(30) C(43) C(44) C(32) -52(2)
C(30) C(43) C(44) C(45) 19(3)
C(31) C(43) C(44) C(32) 2(2)
C(31) C(43) C(44) C(45) 73(2)
C(42) C(43) C(44) C(31) -70(2)
C(42) C(43) C(44) C(32) -67(2)
C(42) C(43) C(44) C(45) 3(3)
C(31) C(44) C(45) C(32) -51(2)
C(31) C(44) C(45) C(33) -46(2)
C(31) C(44) C(45) C(46) 25(3)
C(32) C(44) C(45) C(33) 5(2)
C(32) C(44) C(45) C(46) 76(3)
C(43) C(44) C(45) C(32) -78(2)
C(43) C(44) C(45) C(33) -73(2)
C(43) C(44) C(45) C(46) -2(3)
C(32) C(45) C(46) C(33) -43(2)
C(32) C(45) C(46) C(34) -37(3)
C(32) C(45) C(46) C(47) 51(3)
C(33) C(45) C(46) C(34) 6(3)
C(33) C(45) C(46) C(47) 95(3)
C(44) C(45) C(46) C(33) -90(3)
C(44) C(45) C(46) C(34) -83(4)
C(44) C(45) C(46) C(47) 5(4)
C(33) C(46) C(47) Si(8) -114(2)
C(33) C(46) C(47) Si(10) -130(2)
C(33) C(46) C(47) C(30) 33(3)
C(33) C(46) C(47) C(34) -55(2)
C(33) C(46) C(47) C(35) -49(3)
C(33) C(46) C(47) C(42) 52(3)
C(34) C(46) C(47) Si(8) -59(2)
C(34) C(46) C(47) Si(10) -75(2)
C(34) C(46) C(47) C(30) 88(2)
C(34) C(46) C(47) C(35) 6(3)
C(34) C(46) C(47) C(42) 106(2)
C(45) C(46) C(47) Si(8) -174(2)
C(45) C(46) C(47) Si(10) 169(2)
C(45) C(46) C(47) C(30) -28(4)
C(45) C(46) C(47) C(34) -115(3)
C(45) C(46) C(47) C(35) -110(3)
C(45) C(46) C(47) C(42) -9(4)
S(11) C(54) C(55) Si(11) 13.5(13)
S(11) C(54) C(55) C(56) -174.7(7)
S(11) C(54) C(59) Si(12) -13.2(11)
S(11) C(54) C(59) C(58) 176.9(7)
C(55) C(54) C(59) Si(12) 166.2(7)
C(55) C(54) C(59) C(58) -3.7(13)
C(59) C(54) C(55) Si(11) -165.9(7)
C(59) C(54) C(55) C(56) 5.9(13)
Si(11) C(55) C(56) C(57) 171.4(9)
C(54) C(55) C(56) C(57) -1.7(16)
C(55) C(56) C(57) C(58) -4.7(18)
C(56) C(57) C(58) C(59) 7.1(17)
C(57) C(58) C(59) Si(12) -173.5(8)
C(57) C(58) C(59) C(54) -2.9(15)
